data_4324796
loop_
_publ_author_name
'Ulrike Pfannenschmidt'
'Dirk Johrendt'
'Frederik Behrends'
'Hellmut Eckert'
'Matthias Eul'
'Rainer P\"ottgen'

_publ_section_title
;
 P22- and P3- Units in the [Rh8P9]\d- Polyanion of La4Rh8P9
;
_journal_name_full 'Inorganic Chemistry'
_journal_page_first 3044
_journal_page_last 3051
_journal_paper_doi 10.1021/ic102570x
_journal_volume 50
_journal_year 2011
_chemical_formula_sum 'La4 P9 Rh8'
_chemical_formula_weight 1657.65
_chemical_name_systematic
; 
 ? 
;
_space_group_IT_number 63
_symmetry_cell_setting orthorhombic
_symmetry_space_group_name_Hall '-C 2c 2'
_symmetry_space_group_name_H-M 'C m c m'
_atom_sites_solution_hydrogens geom
_atom_sites_solution_primary direct
_atom_sites_solution_secondary difmap
_audit_creation_method SHELXL-97
_cell_angle_alpha 90.00
_cell_angle_beta 90.00
_cell_angle_gamma 90.00
_cell_formula_units_Z 4
_cell_length_a 13.031(2)
_cell_length_b 18.932(2)
_cell_length_c 5.7670(6)
_cell_measurement_temperature 293(2)
_cell_volume 1422.7(3)
_computing_structure_refinement 'SHELXL-97 (Sheldrick, 1997)'
_computing_structure_solution 'SHELXS-97 (Sheldrick, 1990)'
_diffrn_ambient_temperature 293(2)
_diffrn_measured_fraction_theta_full 0.991
_diffrn_measured_fraction_theta_max 0.991
_diffrn_radiation_monochromator graphite
_diffrn_radiation_source 'fine-focus sealed tube'
_diffrn_radiation_type MoK\a
_diffrn_radiation_wavelength 0.71073
_diffrn_reflns_av_R_equivalents 0.0367
_diffrn_reflns_av_sigmaI/netI 0.0277
_diffrn_reflns_limit_h_max 19
_diffrn_reflns_limit_h_min -19
_diffrn_reflns_limit_k_max 28
_diffrn_reflns_limit_k_min -28
_diffrn_reflns_limit_l_max 8
_diffrn_reflns_limit_l_min -8
_diffrn_reflns_number 8794
_diffrn_reflns_theta_full 31.95
_diffrn_reflns_theta_max 31.95
_diffrn_reflns_theta_min 1.90
_exptl_absorpt_coefficient_mu 21.707
_exptl_crystal_density_diffrn 7.739
_exptl_crystal_F_000 2892
_refine_diff_density_max 1.172
_refine_diff_density_min -1.808
_refine_diff_density_rms 0.397
_refine_ls_extinction_coef 0.00253(4)
_refine_ls_extinction_expression Fc^*^=kFc[1+0.001xFc^2^\l^3^/sin(2\q)]^-1/4^
_refine_ls_extinction_method SHELXL
_refine_ls_goodness_of_fit_ref 1.011
_refine_ls_hydrogen_treatment mixed
_refine_ls_matrix_type full
_refine_ls_number_parameters 65
_refine_ls_number_reflns 1380
_refine_ls_number_restraints 0
_refine_ls_restrained_S_all 1.011
_refine_ls_R_factor_all 0.0267
_refine_ls_R_factor_gt 0.0181
_refine_ls_shift/su_max 0.001
_refine_ls_shift/su_mean 0.000
_refine_ls_structure_factor_coef Fsqd
_refine_ls_weighting_details 'calc w=1/[\s^2^(Fo^2^)+(0.0102P)^2^+0.0000P] where P=(Fo^2^+2Fc^2^)/3'
_refine_ls_weighting_scheme calc
_refine_ls_wR_factor_gt 0.0268
_refine_ls_wR_factor_ref 0.0279
_reflns_number_gt 1184
_reflns_number_total 1380
_reflns_threshold_expression >2sigma(I)
_cod_data_source_file ic102570x_si_001.cif
_cod_data_source_block la4rh8p9
_cod_database_code 4324796

loop_
_symmetry_equiv_pos_as_xyz
'x, y, z'
'-x, -y, z+1/2'
'-x, y, -z+1/2'
'x, -y, -z'
'x+1/2, y+1/2, z'
'-x+1/2, -y+1/2, z+1/2'
'-x+1/2, y+1/2, -z+1/2'
'x+1/2, -y+1/2, -z'
'-x, -y, -z'
'x, y, -z-1/2'
'x, -y, z-1/2'
'-x, y, z'
'-x+1/2, -y+1/2, -z'
'x+1/2, y+1/2, -z-1/2'
'x+1/2, -y+1/2, z-1/2'
'-x+1/2, y+1/2, z'

loop_
_atom_site_label
_atom_site_type_symbol
_atom_site_fract_x
_atom_site_fract_y
_atom_site_fract_z
_atom_site_U_iso_or_equiv
_atom_site_adp_type
_atom_site_occupancy
_atom_site_symmetry_multiplicity
_atom_site_calc_flag
_atom_site_refinement_flags
La1 La 0.0000 0.63951(2) 0.2500 0.00515(7) Uani 1 4 d S
La2 La 0.224490(18) 0.364851(14) 0.2500 0.00526(6) Uani 1 2 d S
La3 La 0.0000 0.11059(2) 0.2500 0.00906(8) Uani 1 4 d S
Rh1 Rh 0.39431(2) 0.0000 0.0000 0.00527(6) Uani 1 2 d S
Rh2 Rh 0.0000 0.29182(3) 0.2500 0.00531(9) Uani 1 4 d S
Rh3 Rh 0.0000 0.81623(3) 0.2500 0.00567(9) Uani 1 4 d S
Rh4 Rh 0.25656(2) 0.196791(19) 0.2500 0.00542(7) Uani 1 2 d S
Rh5 Rh 0.18096(2) 0.0000 0.0000 0.00634(7) Uani 1 2 d S
P1 P 0.0000 0.42609(9) 0.2500 0.0054(3) Uani 1 4 d S
P2 P 0.28255(8) 0.07097(6) 0.2500 0.00587(19) Uani 1 2 d S
P3 P 0.37608(6) 0.25956(4) 0.00218(16) 0.00612(13) Uani 1 1 d .
P4 P 0.42006(8) 0.43639(6) 0.2500 0.0064(2) Uani 1 2 d S

loop_
_atom_site_aniso_label
_atom_site_aniso_U_11
_atom_site_aniso_U_22
_atom_site_aniso_U_33
_atom_site_aniso_U_23
_atom_site_aniso_U_13
_atom_site_aniso_U_12
La1 0.00517(13) 0.00554(15) 0.00475(17) 0.000 0.000 0.000
La2 0.00586(10) 0.00525(11) 0.00467(12) 0.000 0.000 -0.00052(8)
La3 0.01247(16) 0.00922(17) 0.00549(17) 0.000 0.000 0.000
Rh1 0.00427(12) 0.00660(14) 0.00494(14) 0.00015(12) 0.000 0.000
Rh2 0.00423(18) 0.0069(2) 0.0048(2) 0.000 0.000 0.000
Rh3 0.00577(18) 0.0061(2) 0.0052(2) 0.000 0.000 0.000
Rh4 0.00488(13) 0.00577(14) 0.00561(16) 0.000 0.000 0.00034(11)
Rh5 0.00564(13) 0.00673(15) 0.00664(16) 0.00039(12) 0.000 0.000
P1 0.0053(6) 0.0060(7) 0.0049(7) 0.000 0.000 0.000
P2 0.0062(4) 0.0062(5) 0.0052(5) 0.000 0.000 -0.0005(4)
P3 0.0060(3) 0.0069(3) 0.0054(3) -0.0002(3) -0.0002(3) 0.0004(2)
P4 0.0043(4) 0.0078(5) 0.0071(5) 0.000 0.000 0.0003(3)

loop_
_atom_type_symbol
_atom_type_description
_atom_type_scat_dispersion_real
_atom_type_scat_dispersion_imag
_atom_type_scat_source
P P 0.1023 0.0942 'International Tables Vol C Tables 4.2.6.8 and 6.1.1.4'
Rh Rh -1.1178 0.9187 'International Tables Vol C Tables 4.2.6.8 and 6.1.1.4'
La La -0.2871 2.4523 'International Tables Vol C Tables 4.2.6.8 and 6.1.1.4'

loop_
_geom_angle_atom_site_label_1
_geom_angle_atom_site_label_2
_geom_angle_atom_site_label_3
_geom_angle
_geom_angle_site_symmetry_1
_geom_angle_site_symmetry_3
P2 La1 P2 130.80(5) 5_455 7
P2 La1 P3 140.41(2) 5_455 7
P2 La1 P3 80.41(3) 7 7
P2 La1 P3 140.41(2) 5_455 16
P2 La1 P3 80.41(3) 7 16
P3 La1 P3 54.28(3) 7 16
P2 La1 P3 80.41(3) 5_455 14_456
P2 La1 P3 140.41(2) 7 14_456
P3 La1 P3 62.05(3) 7 14_456
P3 La1 P3 86.99(3) 16 14_456
P2 La1 P3 80.41(3) 5_455 5_455
P2 La1 P3 140.41(2) 7 5_455
P3 La1 P3 86.99(3) 7 5_455
P3 La1 P3 62.05(3) 16 5_455
P3 La1 P3 54.28(3) 14_456 5_455
P2 La1 P1 80.522(15) 5_455 9_565
P2 La1 P1 80.522(15) 7 9_565
P3 La1 P1 134.90(3) 7 9_565
P3 La1 P1 82.42(3) 16 9_565
P3 La1 P1 134.90(3) 14_456 9_565
P3 La1 P1 82.42(3) 5_455 9_565
P2 La1 P1 80.522(15) 5_455 9_566
P2 La1 P1 80.522(15) 7 9_566
P3 La1 P1 82.42(3) 7 9_566
P3 La1 P1 134.90(3) 16 9_566
P3 La1 P1 82.42(3) 14_456 9_566
P3 La1 P1 134.90(3) 5_455 9_566
P1 La1 P1 133.40(6) 9_565 9_566
P2 La1 Rh2 99.852(9) 5_455 9_566
P2 La1 Rh2 99.852(9) 7 9_566
P3 La1 Rh2 44.438(18) 7 9_566
P3 La1 Rh2 96.76(2) 16 9_566
P3 La1 Rh2 44.438(18) 14_456 9_566
P3 La1 Rh2 96.76(2) 5_455 9_566
P1 La1 Rh2 179.03(3) 9_565 9_566
P1 La1 Rh2 47.57(3) 9_566 9_566
P2 La1 Rh2 99.852(9) 5_455 9_565
P2 La1 Rh2 99.852(9) 7 9_565
P3 La1 Rh2 96.76(2) 7 9_565
P3 La1 Rh2 44.438(18) 16 9_565
P3 La1 Rh2 96.76(2) 14_456 9_565
P3 La1 Rh2 44.438(18) 5_455 9_565
P1 La1 Rh2 47.57(3) 9_565 9_565
P1 La1 Rh2 179.03(3) 9_566 9_565
Rh2 La1 Rh2 131.46(2) 9_566 9_565
P2 La1 Rh1 44.713(18) 5_455 5_455
P2 La1 Rh1 92.64(2) 7 5_455
P3 La1 Rh1 172.850(16) 7 5_455
P3 La1 Rh1 126.495(18) 16 5_455
P3 La1 Rh1 124.279(17) 14_456 5_455
P3 La1 Rh1 99.541(17) 5_455 5_455
P1 La1 Rh1 44.29(2) 9_565 5_455
P1 La1 Rh1 94.84(3) 9_566 5_455
Rh2 La1 Rh1 136.487(10) 9_566 5_455
Rh2 La1 Rh1 86.036(10) 9_565 5_455
P2 La1 Rh1 92.64(2) 5_455 13
P2 La1 Rh1 44.713(18) 7 13
P3 La1 Rh1 124.279(17) 7 13
P3 La1 Rh1 99.541(18) 16 13
P3 La1 Rh1 172.850(16) 14_456 13
P3 La1 Rh1 126.495(18) 5_455 13
P1 La1 Rh1 44.29(2) 9_565 13
P1 La1 Rh1 94.84(3) 9_566 13
Rh2 La1 Rh1 136.487(10) 9_566 13
Rh2 La1 Rh1 86.036(10) 9_565 13
Rh1 La1 Rh1 49.185(13) 5_455 13
P2 La1 Rh1 44.713(18) 5_455 14_456
P2 La1 Rh1 92.64(2) 7 14_456
P3 La1 Rh1 126.495(18) 7 14_456
P3 La1 Rh1 172.850(16) 16 14_456
P3 La1 Rh1 99.541(18) 14_456 14_456
P3 La1 Rh1 124.279(17) 5_455 14_456
P1 La1 Rh1 94.84(3) 9_565 14_456
P1 La1 Rh1 44.29(2) 9_566 14_456
Rh2 La1 Rh1 86.036(10) 9_566 14_456
Rh2 La1 Rh1 136.487(10) 9_565 14_456
Rh1 La1 Rh1 51.657(8) 5_455 14_456
Rh1 La1 Rh1 74.099(13) 13 14_456
P2 La1 Rh1 92.64(2) 5_455 6
P2 La1 Rh1 44.713(18) 7 6
P3 La1 Rh1 99.541(17) 7 6
P3 La1 Rh1 124.279(17) 16 6
P3 La1 Rh1 126.495(18) 14_456 6
P3 La1 Rh1 172.850(16) 5_455 6
P1 La1 Rh1 94.84(3) 9_565 6
P1 La1 Rh1 44.29(2) 9_566 6
Rh2 La1 Rh1 86.036(10) 9_566 6
Rh2 La1 Rh1 136.487(10) 9_565 6
Rh1 La1 Rh1 74.099(12) 5_455 6
Rh1 La1 Rh1 51.657(8) 13 6
Rh1 La1 Rh1 49.185(13) 14_456 6
P2 La1 Rh3 114.60(2) 5_455 .
P2 La1 Rh3 114.60(2) 7 .
P3 La1 Rh3 43.494(16) 7 .
P3 La1 Rh3 43.494(16) 16 .
P3 La1 Rh3 43.494(16) 14_456 .
P3 La1 Rh3 43.494(16) 5_455 .
P1 La1 Rh3 113.30(3) 9_565 .
P1 La1 Rh3 113.30(3) 9_566 .
Rh2 La1 Rh3 65.731(11) 9_566 .
Rh2 La1 Rh3 65.731(11) 9_565 .
Rh1 La1 Rh3 142.951(6) 5_455 .
Rh1 La1 Rh3 142.951(6) 13 .
Rh1 La1 Rh3 142.951(6) 14_456 .
Rh1 La1 Rh3 142.951(6) 6 .
P2 La1 Rh4 174.27(2) 5_455 7
P2 La1 Rh4 43.48(2) 7 7
P3 La1 Rh4 43.748(16) 7 7
P3 La1 Rh4 43.748(16) 16 7
P3 La1 Rh4 104.656(19) 14_456 7
P3 La1 Rh4 104.656(18) 5_455 7
P1 La1 Rh4 97.352(9) 9_565 7
P1 La1 Rh4 97.352(9) 9_566 7
Rh2 La1 Rh4 82.359(6) 9_566 7
Rh2 La1 Rh4 82.359(6) 9_565 7
Rh1 La1 Rh4 130.691(10) 5_455 7
Rh1 La1 Rh4 82.207(10) 13 7
Rh1 La1 Rh4 130.691(10) 14_456 7
Rh1 La1 Rh4 82.207(10) 6 7
Rh3 La1 Rh4 71.125(9) . 7
P2 La1 Rh4 43.48(2) 5_455 5_455
P2 La1 Rh4 174.27(2) 7 5_455
P3 La1 Rh4 104.656(18) 7 5_455
P3 La1 Rh4 104.656(18) 16 5_455
P3 La1 Rh4 43.748(16) 14_456 5_455
P3 La1 Rh4 43.748(16) 5_455 5_455
P1 La1 Rh4 97.352(9) 9_565 5_455
P1 La1 Rh4 97.352(9) 9_566 5_455
Rh2 La1 Rh4 82.359(6) 9_566 5_455
Rh2 La1 Rh4 82.359(6) 9_565 5_455
Rh1 La1 Rh4 82.207(10) 5_455 5_455
Rh1 La1 Rh4 130.691(10) 13 5_455
Rh1 La1 Rh4 82.207(10) 14_456 5_455
Rh1 La1 Rh4 130.691(10) 6 5_455
Rh3 La1 Rh4 71.125(9) . 5_455
Rh4 La1 Rh4 142.250(18) 7 5_455
P2 La1 P1 65.40(2) 5_455 .
P2 La1 P1 65.40(2) 7 .
P3 La1 P1 136.506(16) 7 .
P3 La1 P1 136.506(16) 16 .
P3 La1 P1 136.506(16) 14_456 .
P3 La1 P1 136.506(16) 5_455 .
P1 La1 P1 66.70(3) 9_565 .
P1 La1 P1 66.70(3) 9_566 .
Rh2 La1 P1 114.269(11) 9_566 .
Rh2 La1 P1 114.269(11) 9_565 .
Rh1 La1 P1 37.049(6) 5_455 .
Rh1 La1 P1 37.049(6) 13 .
Rh1 La1 P1 37.049(6) 14_456 .
Rh1 La1 P1 37.049(6) 6 .
Rh3 La1 P1 180.0 . .
Rh4 La1 P1 108.875(9) 7 .
Rh4 La1 P1 108.875(9) 5_455 .
P2 La1 La2 49.023(11) 5_455 9_565
P2 La1 La2 129.720(12) 7 9_565
P3 La1 La2 134.565(19) 7 9_565
P3 La1 La2 93.521(18) 16 9_565
P3 La1 La2 88.151(18) 14_456 9_565
P3 La1 La2 47.733(16) 5_455 9_565
P1 La1 La2 49.265(11) 9_565 9_565
P1 La1 La2 129.544(15) 9_566 9_565
Rh2 La1 La2 130.398(9) 9_566 9_565
Rh2 La1 La2 50.833(7) 9_565 9_565
Rh1 La1 La2 51.820(6) 5_455 9_565
Rh1 La1 La2 88.539(9) 13 9_565
Rh1 La1 La2 89.624(9) 14_456 9_565
Rh1 La1 La2 125.879(12) 6 9_565
Rh3 La1 La2 91.151(7) . 9_565
Rh4 La1 La2 132.862(8) 7 9_565
Rh4 La1 La2 48.145(7) 5_455 9_565
P1 La1 La2 88.849(7) . 9_565
P2 La1 La2 129.720(12) 5_455 11_566
P2 La1 La2 49.023(11) 7 11_566
P3 La1 La2 47.733(16) 7 11_566
P3 La1 La2 88.151(18) 16 11_566
P3 La1 La2 93.521(18) 14_456 11_566
P3 La1 La2 134.565(19) 5_455 11_566
P1 La1 La2 129.544(14) 9_565 11_566
P1 La1 La2 49.265(11) 9_566 11_566
Rh2 La1 La2 50.833(7) 9_566 11_566
Rh2 La1 La2 130.398(8) 9_565 11_566
Rh1 La1 La2 125.879(11) 5_455 11_566
Rh1 La1 La2 89.624(9) 13 11_566
Rh1 La1 La2 88.539(10) 14_456 11_566
Rh1 La1 La2 51.820(6) 6 11_566
Rh3 La1 La2 91.151(7) . 11_566
Rh4 La1 La2 48.145(7) 7 11_566
Rh4 La1 La2 132.862(8) 5_455 11_566
P1 La1 La2 88.849(7) . 11_566
La2 La1 La2 177.698(13) 9_565 11_566
P2 La1 La2 129.720(12) 5_455 11_565
P2 La1 La2 49.023(11) 7 11_565
P3 La1 La2 88.151(18) 7 11_565
P3 La1 La2 47.733(16) 16 11_565
P3 La1 La2 134.565(19) 14_456 11_565
P3 La1 La2 93.521(18) 5_455 11_565
P1 La1 La2 49.265(11) 9_565 11_565
P1 La1 La2 129.544(15) 9_566 11_565
Rh2 La1 La2 130.398(8) 9_566 11_565
Rh2 La1 La2 50.833(7) 9_565 11_565
Rh1 La1 La2 88.539(9) 5_455 11_565
Rh1 La1 La2 51.820(6) 13 11_565
Rh1 La1 La2 125.879(12) 14_456 11_565
Rh1 La1 La2 89.624(9) 6 11_565
Rh3 La1 La2 91.151(7) . 11_565
Rh4 La1 La2 48.145(7) 7 11_565
Rh4 La1 La2 132.862(8) 5_455 11_565
P1 La1 La2 88.849(7) . 11_565
La2 La1 La2 90.801(12) 9_565 11_565
La2 La1 La2 89.153(12) 11_566 11_565
P2 La1 La2 49.023(11) 5_455 9_566
P2 La1 La2 129.720(12) 7 9_566
P3 La1 La2 93.521(18) 7 9_566
P3 La1 La2 134.565(19) 16 9_566
P3 La1 La2 47.733(16) 14_456 9_566
P3 La1 La2 88.151(18) 5_455 9_566
P1 La1 La2 129.544(15) 9_565 9_566
P1 La1 La2 49.265(11) 9_566 9_566
Rh2 La1 La2 50.833(6) 9_566 9_566
Rh2 La1 La2 130.398(8) 9_565 9_566
Rh1 La1 La2 89.624(9) 5_455 9_566
Rh1 La1 La2 125.879(12) 13 9_566
Rh1 La1 La2 51.820(6) 14_456 9_566
Rh1 La1 La2 88.539(9) 6 9_566
Rh3 La1 La2 91.151(7) . 9_566
Rh4 La1 La2 132.862(8) 7 9_566
Rh4 La1 La2 48.145(7) 5_455 9_566
P1 La1 La2 88.849(7) . 9_566
La2 La1 La2 89.153(12) 9_565 9_566
La2 La1 La2 90.801(12) 11_566 9_566
La2 La1 La2 177.698(13) 11_565 9_566
P2 La1 Rh5 18.050(10) 5_455 5_455
P2 La1 Rh5 121.49(2) 7 5_455
P3 La1 Rh5 156.782(15) 7 5_455
P3 La1 Rh5 131.508(17) 16 5_455
P3 La1 Rh5 94.816(17) 14_456 5_455
P3 La1 Rh5 80.076(16) 5_455 5_455
P1 La1 Rh5 62.510(13) 9_565 5_455
P1 La1 Rh5 93.121(19) 9_566 5_455
Rh2 La1 Rh5 117.880(5) 9_566 5_455
Rh2 La1 Rh5 87.445(7) 9_565 5_455
Rh1 La1 Rh5 29.512(5) 5_455 5_455
Rh1 La1 Rh5 78.696(12) 13 5_455
Rh1 La1 Rh5 51.284(6) 14_456 5_455
Rh1 La1 Rh5 92.796(12) 6 5_455
Rh3 La1 Rh5 120.973(6) . 5_455
Rh4 La1 Rh5 158.909(7) 7 5_455
Rh4 La1 Rh5 53.127(10) 5_455 5_455
P1 La1 Rh5 59.027(6) . 5_455
La2 La1 Rh5 38.343(5) 9_565 5_455
La2 La1 Rh5 139.786(9) 11_566 5_455
La2 La1 Rh5 111.672(10) 11_565 5_455
La2 La1 Rh5 67.048(9) 9_566 5_455
P2 La1 Rh5 18.050(10) 5_455 14_456
P2 La1 Rh5 121.49(2) 7 14_456
P3 La1 Rh5 131.508(17) 7 14_456
P3 La1 Rh5 156.782(15) 16 14_456
P3 La1 Rh5 80.076(16) 14_456 14_456
P3 La1 Rh5 94.816(17) 5_455 14_456
P1 La1 Rh5 93.121(19) 9_565 14_456
P1 La1 Rh5 62.510(13) 9_566 14_456
Rh2 La1 Rh5 87.445(6) 9_566 14_456
Rh2 La1 Rh5 117.880(5) 9_565 14_456
Rh1 La1 Rh5 51.284(6) 5_455 14_456
Rh1 La1 Rh5 92.796(12) 13 14_456
Rh1 La1 Rh5 29.512(5) 14_456 14_456
Rh1 La1 Rh5 78.696(11) 6 14_456
Rh3 La1 Rh5 120.973(6) . 14_456
Rh4 La1 Rh5 158.909(7) 7 14_456
Rh4 La1 Rh5 53.127(10) 5_455 14_456
P1 La1 Rh5 59.027(6) . 14_456
La2 La1 Rh5 67.048(9) 9_565 14_456
La2 La1 Rh5 111.672(9) 11_566 14_456
La2 La1 Rh5 139.786(9) 11_565 14_456
La2 La1 Rh5 38.343(6) 9_566 14_456
Rh5 La1 Rh5 32.631(5) 5_455 14_456
P2 La1 Rh5 121.49(2) 5_455 6
P2 La1 Rh5 18.050(10) 7 6
P3 La1 Rh5 80.076(17) 7 6
P3 La1 Rh5 94.815(17) 16 6
P3 La1 Rh5 131.508(17) 14_456 6
P3 La1 Rh5 156.782(15) 5_455 6
P1 La1 Rh5 93.121(19) 9_565 6
P1 La1 Rh5 62.510(13) 9_566 6
Rh2 La1 Rh5 87.445(7) 9_566 6
Rh2 La1 Rh5 117.880(5) 9_565 6
Rh1 La1 Rh5 92.796(12) 5_455 6
Rh1 La1 Rh5 51.284(6) 13 6
Rh1 La1 Rh5 78.696(12) 14_456 6
Rh1 La1 Rh5 29.512(5) 6 6
Rh3 La1 Rh5 120.973(6) . 6
Rh4 La1 Rh5 53.127(10) 7 6
Rh4 La1 Rh5 158.909(7) 5_455 6
P1 La1 Rh5 59.027(6) . 6
La2 La1 Rh5 139.786(9) 9_565 6
La2 La1 Rh5 38.343(5) 11_566 6
La2 La1 Rh5 67.048(9) 11_565 6
La2 La1 Rh5 111.672(10) 9_566 6
Rh5 La1 Rh5 118.055(12) 5_455 6
Rh5 La1 Rh5 108.208(12) 14_456 6
P2 La1 Rh5 121.49(2) 5_455 13
P2 La1 Rh5 18.050(10) 7 13
P3 La1 Rh5 94.816(17) 7 13
P3 La1 Rh5 80.076(16) 16 13
P3 La1 Rh5 156.782(15) 14_456 13
P3 La1 Rh5 131.508(17) 5_455 13
P1 La1 Rh5 62.510(13) 9_565 13
P1 La1 Rh5 93.121(19) 9_566 13
Rh2 La1 Rh5 117.880(5) 9_566 13
Rh2 La1 Rh5 87.445(7) 9_565 13
Rh1 La1 Rh5 78.696(11) 5_455 13
Rh1 La1 Rh5 29.512(5) 13 13
Rh1 La1 Rh5 92.796(12) 14_456 13
Rh1 La1 Rh5 51.284(6) 6 13
Rh3 La1 Rh5 120.973(6) . 13
Rh4 La1 Rh5 53.127(10) 7 13
Rh4 La1 Rh5 158.909(7) 5_455 13
P1 La1 Rh5 59.027(6) . 13
La2 La1 Rh5 111.672(10) 9_565 13
La2 La1 Rh5 67.048(9) 11_566 13
La2 La1 Rh5 38.343(5) 11_565 13
La2 La1 Rh5 139.786(9) 9_566 13
Rh5 La1 Rh5 108.208(12) 5_455 13
Rh5 La1 Rh5 118.055(12) 14_456 13
Rh5 La1 Rh5 32.631(5) 6 13
P2 La1 P3 117.919(11) 5_455 16_556
P2 La1 P3 84.189(16) 7 16_556
P3 La1 P3 30.13(2) 7 16_556
P3 La1 P3 84.408(19) 16 16_556
P3 La1 P3 57.18(2) 14_456 16_556
P3 La1 P3 103.03(2) 5_455 16_556
P1 La1 P3 161.256(12) 9_565 16_556
P1 La1 P3 53.26(3) 9_566 16_556
Rh2 La1 P3 18.551(9) 9_566 16_556
Rh2 La1 P3 125.853(17) 9_565 16_556
Rh1 La1 P3 148.062(11) 5_455 16_556
Rh1 La1 P3 126.013(11) 13 16_556
Rh1 La1 P3 96.639(11) 14_456 16_556
Rh1 La1 P3 81.660(11) 6 16_556
Rh3 La1 P3 63.847(10) . 16_556
Rh4 La1 P3 63.965(10) 7 16_556
Rh4 La1 P3 98.843(11) 5_455 16_556
P1 La1 P3 116.153(10) . 16_556
La2 La1 P3 145.311(11) 9_565 16_556
La2 La1 P3 36.433(10) 11_566 16_556
La2 La1 P3 112.104(13) 11_565 16_556
La2 La1 P3 68.987(12) 9_566 16_556
Rh5 La1 P3 135.795(9) 5_455 16_556
Rh5 La1 P3 104.134(10) 14_456 16_556
Rh5 La1 P3 74.741(10) 6 16_556
Rh5 La1 P3 102.091(11) 13 16_556
P2 La1 P3 84.189(16) 5_455 5_456
P2 La1 P3 117.919(11) 7 5_456
P3 La1 P3 57.18(2) 7 5_456
P3 La1 P3 103.03(2) 16 5_456
P3 La1 P3 30.13(2) 14_456 5_456
P3 La1 P3 84.408(19) 5_455 5_456
P1 La1 P3 161.256(12) 9_565 5_456
P1 La1 P3 53.26(3) 9_566 5_456
Rh2 La1 P3 18.551(9) 9_566 5_456
Rh2 La1 P3 125.853(17) 9_565 5_456
Rh1 La1 P3 126.013(11) 5_455 5_456
Rh1 La1 P3 148.062(11) 13 5_456
Rh1 La1 P3 81.660(11) 14_456 5_456
Rh1 La1 P3 96.639(12) 6 5_456
Rh3 La1 P3 63.847(10) . 5_456
Rh4 La1 P3 98.843(11) 7 5_456
Rh4 La1 P3 63.965(10) 5_455 5_456
P1 La1 P3 116.153(10) . 5_456
La2 La1 P3 112.104(12) 9_565 5_456
La2 La1 P3 68.987(12) 11_566 5_456
La2 La1 P3 145.311(11) 11_565 5_456
La2 La1 P3 36.433(10) 9_566 5_456
Rh5 La1 P3 102.091(11) 5_455 5_456
Rh5 La1 P3 74.741(10) 14_456 5_456
Rh5 La1 P3 104.134(10) 6 5_456
Rh5 La1 P3 135.795(9) 13 5_456
P3 La1 P3 36.500(18) 16_556 5_456
P2 La1 P3 84.189(16) 5_455 14_455
P2 La1 P3 117.919(11) 7 14_455
P3 La1 P3 103.03(2) 7 14_455
P3 La1 P3 57.18(2) 16 14_455
P3 La1 P3 84.408(19) 14_456 14_455
P3 La1 P3 30.13(2) 5_455 14_455
P1 La1 P3 53.26(3) 9_565 14_455
P1 La1 P3 161.256(12) 9_566 14_455
Rh2 La1 P3 125.853(17) 9_566 14_455
Rh2 La1 P3 18.551(9) 9_565 14_455
Rh1 La1 P3 81.660(11) 5_455 14_455
Rh1 La1 P3 96.639(12) 13 14_455
Rh1 La1 P3 126.013(11) 14_456 14_455
Rh1 La1 P3 148.062(11) 6 14_455
Rh3 La1 P3 63.847(10) . 14_455
Rh4 La1 P3 98.843(11) 7 14_455
Rh4 La1 P3 63.965(10) 5_455 14_455
P1 La1 P3 116.153(10) . 14_455
La2 La1 P3 36.433(10) 9_565 14_455
La2 La1 P3 145.311(11) 11_566 14_455
La2 La1 P3 68.987(12) 11_565 14_455
La2 La1 P3 112.104(13) 9_566 14_455
Rh5 La1 P3 74.741(10) 5_455 14_455
Rh5 La1 P3 102.091(11) 14_456 14_455
Rh5 La1 P3 135.795(9) 6 14_455
Rh5 La1 P3 104.134(10) 13 14_455
P3 La1 P3 127.69(2) 16_556 14_455
P3 La1 P3 114.54(2) 5_456 14_455
P2 La1 P3 117.919(11) 5_455 7_554
P2 La1 P3 84.189(16) 7 7_554
P3 La1 P3 84.408(19) 7 7_554
P3 La1 P3 30.13(2) 16 7_554
P3 La1 P3 103.03(2) 14_456 7_554
P3 La1 P3 57.18(2) 5_455 7_554
P1 La1 P3 53.26(3) 9_565 7_554
P1 La1 P3 161.256(12) 9_566 7_554
Rh2 La1 P3 125.853(17) 9_566 7_554
Rh2 La1 P3 18.551(9) 9_565 7_554
Rh1 La1 P3 96.639(12) 5_455 7_554
Rh1 La1 P3 81.660(12) 13 7_554
Rh1 La1 P3 148.062(11) 14_456 7_554
Rh1 La1 P3 126.013(11) 6 7_554
Rh3 La1 P3 63.847(10) . 7_554
Rh4 La1 P3 63.965(10) 7 7_554
Rh4 La1 P3 98.843(11) 5_455 7_554
P1 La1 P3 116.153(10) . 7_554
La2 La1 P3 68.987(12) 9_565 7_554
La2 La1 P3 112.104(13) 11_566 7_554
La2 La1 P3 36.433(10) 11_565 7_554
La2 La1 P3 145.311(11) 9_566 7_554
Rh5 La1 P3 104.134(10) 5_455 7_554
Rh5 La1 P3 135.795(9) 14_456 7_554
Rh5 La1 P3 102.091(11) 6 7_554
Rh5 La1 P3 74.741(10) 13 7_554
P3 La1 P3 114.54(2) 16_556 7_554
P3 La1 P3 127.69(2) 5_456 7_554
P3 La1 P3 36.500(18) 14_455 7_554
P4 La2 P3 137.62(2) . 13
P4 La2 P3 137.62(2) . 6
P3 La2 P3 56.70(3) 13 6
P4 La2 Rh4 96.063(12) . 13
P3 La2 Rh4 46.168(18) 13 13
P3 La2 Rh4 100.66(2) 6 13
P4 La2 Rh4 96.063(12) . 13_556
P3 La2 Rh4 100.66(2) 13 13_556
P3 La2 Rh4 46.168(18) 6 13_556
Rh4 La2 Rh4 135.051(17) 13 13_556
P4 La2 P2 81.01(2) . 13_556
P3 La2 P2 136.33(3) 13 13_556
P3 La2 P2 81.29(3) 6 13_556
Rh4 La2 P2 177.03(2) 13 13_556
Rh4 La2 P2 45.27(2) 13_556 13_556
P4 La2 P2 81.01(2) . 13
P3 La2 P2 81.29(3) 13 13
P3 La2 P2 136.33(3) 6 13
Rh4 La2 P2 45.27(2) 13 13
Rh4 La2 P2 177.03(2) 13_556 13
P2 La2 P2 134.19(4) 13_556 13
P4 La2 P1 130.39(4) . .
P3 La2 P1 83.43(3) 13 .
P3 La2 P1 83.43(3) 6 .
Rh4 La2 P1 102.202(12) 13 .
Rh4 La2 P1 102.202(12) 13_556 .
P2 La2 P1 80.20(2) 13_556 .
P2 La2 P1 80.20(2) 13 .
P4 La2 P3 75.12(3) . .
P3 La2 P3 64.29(3) 13 .
P3 La2 P3 89.834(18) 6 .
Rh4 La2 P3 45.115(18) 13 .
Rh4 La2 P3 97.64(2) 13_556 .
P2 La2 P3 133.00(3) 13_556 .
P2 La2 P3 81.14(3) 13 .
P1 La2 P3 144.72(2) . .
P4 La2 P3 75.12(3) . 10_556
P3 La2 P3 89.833(18) 13 10_556
P3 La2 P3 64.29(3) 6 10_556
Rh4 La2 P3 97.64(2) 13 10_556
Rh4 La2 P3 45.114(18) 13_556 10_556
P2 La2 P3 81.14(3) 13_556 10_556
P2 La2 P3 133.00(3) 13 10_556
P1 La2 P3 144.72(2) . 10_556
P3 La2 P3 53.98(3) . 10_556
P4 La2 Rh5 44.059(18) . 6
P3 La2 Rh5 176.682(17) 13 6
P3 La2 Rh5 124.639(18) 6 6
Rh4 La2 Rh5 133.484(10) 13 6
Rh4 La2 Rh5 81.462(9) 13_556 6
P2 La2 Rh5 44.15(2) 13_556 6
P2 La2 Rh5 96.69(2) 13 6
P1 La2 Rh5 93.65(3) . 6
P3 La2 Rh5 118.117(18) . 6
P3 La2 Rh5 93.464(18) 10_556 6
P4 La2 Rh5 44.059(18) . 13
P3 La2 Rh5 124.639(18) 13 13
P3 La2 Rh5 176.682(17) 6 13
Rh4 La2 Rh5 81.462(9) 13 13
Rh4 La2 Rh5 133.484(10) 13_556 13
P2 La2 Rh5 96.69(2) 13_556 13
P2 La2 Rh5 44.15(2) 13 13
P1 La2 Rh5 93.65(3) . 13
P3 La2 Rh5 93.463(18) . 13
P3 La2 Rh5 118.119(18) 10_556 13
Rh5 La2 Rh5 53.833(8) 6 13
P4 La2 Rh4 110.50(3) . .
P3 La2 Rh4 45.027(17) 13 .
P3 La2 Rh4 45.027(17) 6 .
Rh4 La2 Rh4 67.598(8) 13 .
Rh4 La2 Rh4 67.598(8) 13_556 .
P2 La2 Rh4 112.87(2) 13_556 .
P2 La2 Rh4 112.87(2) 13 .
P1 La2 Rh4 119.10(3) . .
P3 La2 Rh4 44.826(17) . .
P3 La2 Rh4 44.825(17) 10_556 .
Rh5 La2 Rh4 138.258(10) 6 .
Rh5 La2 Rh4 138.258(10) 13 .
P4 La2 Rh2 177.31(3) . .
P3 La2 Rh2 44.319(17) 13 .
P3 La2 Rh2 44.319(16) 6 .
Rh4 La2 Rh2 84.936(9) 13 .
Rh4 La2 Rh2 84.936(9) 13_556 .
P2 La2 Rh2 98.01(2) 13_556 .
P2 La2 Rh2 98.01(2) 13 .
P1 La2 Rh2 46.92(3) . .
P3 La2 Rh2 107.256(19) . .
P3 La2 Rh2 107.255(19) 10_556 .
Rh5 La2 Rh2 133.871(10) 6 .
Rh5 La2 Rh2 133.871(10) 13 .
Rh4 La2 Rh2 72.187(12) . .
P4 La2 Rh1 92.87(2) . 6
P3 La2 Rh1 126.825(19) 13 6
P3 La2 Rh1 100.775(18) 6 6
Rh4 La2 Rh1 136.587(9) 13 6
Rh4 La2 Rh1 85.632(9) 13_556 6
P2 La2 Rh1 44.54(2) 13_556 6
P2 La2 Rh1 95.01(2) 13 6
P1 La2 Rh1 44.15(2) . 6
P3 La2 Rh1 167.789(17) . 6
P3 La2 Rh1 125.678(18) 10_556 6
Rh5 La2 Rh1 50.555(11) 6 6
Rh5 La2 Rh1 75.986(10) 13 6
Rh4 La2 Rh1 145.574(8) . 6
Rh2 La2 Rh1 84.704(13) . 6
P4 La2 Rh1 92.87(2) . 13
P3 La2 Rh1 100.775(18) 13 13
P3 La2 Rh1 126.825(19) 6 13
Rh4 La2 Rh1 85.632(9) 13 13
Rh4 La2 Rh1 136.587(9) 13_556 13
P2 La2 Rh1 95.01(2) 13_556 13
P2 La2 Rh1 44.54(2) 13 13
P1 La2 Rh1 44.15(2) . 13
P3 La2 Rh1 125.678(18) . 13
P3 La2 Rh1 167.790(17) 10_556 13
Rh5 La2 Rh1 75.986(10) 6 13
Rh5 La2 Rh1 50.555(11) 13 13
Rh4 La2 Rh1 145.574(8) . 13
Rh2 La2 Rh1 84.704(13) . 13
Rh1 La2 Rh1 51.477(7) 6 13
P4 La2 Rh3 42.37(3) . 5_545
P3 La2 Rh3 102.913(18) 13 5_545
P3 La2 Rh3 102.913(18) 6 5_545
Rh4 La2 Rh3 80.239(8) 13 5_545
Rh4 La2 Rh3 80.239(8) 13_556 5_545
P2 La2 Rh3 97.17(2) 13_556 5_545
P2 La2 Rh3 97.17(2) 13 5_545
P1 La2 Rh3 172.76(3) . 5_545
P3 La2 Rh3 40.112(16) . 5_545
P3 La2 Rh3 40.113(16) 10_556 5_545
Rh5 La2 Rh3 79.909(12) 6 5_545
Rh5 La2 Rh3 79.909(12) 13 5_545
Rh4 La2 Rh3 68.136(11) . 5_545
Rh2 La2 Rh3 140.323(15) . 5_545
Rh1 La2 Rh3 130.025(11) 6 5_545
Rh1 La2 Rh3 130.025(11) 13 5_545
P4 La2 P2 63.36(3) . 7
P3 La2 P2 139.36(2) 13 7
P3 La2 P2 139.36(2) 6 7
Rh4 La2 P2 112.070(9) 13 7
Rh4 La2 P2 112.070(9) 13_556 7
P2 La2 P2 67.13(2) 13_556 7
P2 La2 P2 67.13(2) 13 7
P1 La2 P2 67.03(3) . 7
P3 La2 P2 130.35(2) . 7
P3 La2 P2 130.36(2) 10_556 7
Rh5 La2 P2 37.433(12) 6 7
Rh5 La2 P2 37.433(12) 13 7
Rh4 La2 P2 173.863(19) . 7
Rh2 La2 P2 113.95(2) . 7
Rh1 La2 P2 38.609(13) 6 7
Rh1 La2 P2 38.609(13) 13 7
Rh3 La2 P2 105.726(19) 5_545 7
P4 La2 La1 129.656(12) . 9_565
P3 La2 La1 49.203(17) 13 9_565
P3 La2 La1 90.755(19) 6 9_565
Rh4 La2 La1 53.151(8) 13 9_565
Rh4 La2 La1 134.218(11) 13_556 9_565
P2 La2 La1 129.30(2) 13_556 9_565
P2 La2 La1 48.73(2) 13 9_565
P1 La2 La1 49.115(13) . 9_565
P3 La2 La1 96.627(18) . 9_565
P3 La2 La1 138.800(19) 10_556 9_565
Rh5 La2 La1 127.539(11) 6 9_565
Rh5 La2 La1 88.502(9) 13 9_565
Rh4 La2 La1 94.177(9) . 9_565
Rh2 La2 La1 49.282(8) . 9_565
Rh1 La2 La1 89.325(10) 6 9_565
Rh1 La2 La1 51.584(7) 13 9_565
Rh3 La2 La1 133.215(7) 5_545 9_565
P2 La2 La1 90.191(14) 7 9_565
P4 La2 La1 129.656(12) . 9_566
P3 La2 La1 90.755(18) 13 9_566
P3 La2 La1 49.203(17) 6 9_566
Rh4 La2 La1 134.218(11) 13 9_566
Rh4 La2 La1 53.151(8) 13_556 9_566
P2 La2 La1 48.73(2) 13_556 9_566
P2 La2 La1 129.30(2) 13 9_566
P1 La2 La1 49.115(13) . 9_566
P3 La2 La1 138.801(19) . 9_566
P3 La2 La1 96.627(18) 10_556 9_566
Rh5 La2 La1 88.502(9) 6 9_566
Rh5 La2 La1 127.539(11) 13 9_566
Rh4 La2 La1 94.177(9) . 9_566
Rh2 La2 La1 49.282(7) . 9_566
Rh1 La2 La1 51.584(7) 6 9_566
Rh1 La2 La1 89.325(10) 13 9_566
Rh3 La2 La1 133.215(7) 5_545 9_566
P2 La2 La1 90.191(14) 7 9_566
La1 La2 La1 89.152(12) 9_565 9_566
P4 La2 La3 42.933(11) . 13_556
P3 La2 La3 134.832(17) 13 13_556
P3 La2 La3 96.507(18) 6 13_556
Rh4 La2 La3 123.498(11) 13 13_556
Rh4 La2 La3 53.164(8) 13_556 13_556
P2 La2 La3 53.83(2) 13_556 13_556
P2 La2 La3 123.89(2) 13 13_556
P1 La2 La3 133.167(16) . 13_556
P3 La2 La3 81.938(18) . 13_556
P3 La2 La3 45.114(17) 10_556 13_556
Rh5 La2 La3 48.483(8) 6 13_556
Rh5 La2 La3 84.332(10) 13 13_556
Rh4 La2 La3 89.919(9) . 13_556
Rh2 La2 La3 138.096(8) . 13_556
Rh1 La2 La3 90.788(10) 6 13_556
Rh1 La2 La3 123.702(11) 13 13_556
Rh3 La2 La3 43.409(7) 5_545 13_556
P2 La2 La3 85.284(15) 7 13_556
La1 La2 La3 172.583(7) 9_565 13_556
La1 La2 La3 96.724(11) 9_566 13_556
P4 La2 La3 42.933(11) . 13
P3 La2 La3 96.507(18) 13 13
P3 La2 La3 134.832(17) 6 13
Rh4 La2 La3 53.164(8) 13 13
Rh4 La2 La3 123.498(11) 13_556 13
P2 La2 La3 123.89(2) 13_556 13
P2 La2 La3 53.83(2) 13 13
P1 La2 La3 133.167(16) . 13
P3 La2 La3 45.113(16) . 13
P3 La2 La3 81.939(19) 10_556 13
Rh5 La2 La3 84.332(10) 6 13
Rh5 La2 La3 48.483(8) 13 13
Rh4 La2 La3 89.919(9) . 13
Rh2 La2 La3 138.096(7) . 13
Rh1 La2 La3 123.702(11) 6 13
Rh1 La2 La3 90.788(10) 13 13
Rh3 La2 La3 43.409(7) 5_545 13
P2 La2 La3 85.284(15) 7 13
La1 La2 La3 96.724(11) 9_565 13
La1 La2 La3 172.583(7) 9_566 13
La3 La2 La3 77.075(11) 13_556 13
P4 La2 P4 11.689(15) . 3_655
P3 La2 P4 128.793(19) 13 3_655
P3 La2 P4 128.793(19) 6 3_655
Rh4 La2 P4 91.662(9) 13 3_655
Rh4 La2 P4 91.662(9) 13_556 3_655
P2 La2 P4 85.37(2) 13_556 3_655
P2 La2 P4 85.37(2) 13 3_655
P1 La2 P4 142.08(3) . 3_655
P3 La2 P4 64.89(2) . 3_655
P3 La2 P4 64.89(2) 10_556 3_655
Rh5 La2 P4 53.362(13) 6 3_655
Rh5 La2 P4 53.362(13) 13 3_655
Rh4 La2 P4 98.815(17) . 3_655
Rh2 La2 P4 171.002(17) . 3_655
Rh1 La2 P4 103.374(16) 6 3_655
Rh1 La2 P4 103.374(16) 13 3_655
Rh3 La2 P4 30.678(17) 5_545 3_655
P2 La2 P4 75.05(2) 7 3_655
La1 La2 P4 133.555(7) 9_565 3_655
La1 La2 P4 133.555(8) 9_566 3_655
La3 La2 P4 39.399(7) 13_556 3_655
La3 La2 P4 39.399(6) 13 3_655
P4 La2 P3 116.416(12) . 6_554
P3 La2 P3 29.65(2) 13 6_554
P3 La2 P3 86.345(19) 6 6_554
Rh4 La2 P3 20.542(11) 13 6_554
Rh4 La2 P3 129.108(15) 13_556 6_554
P2 La2 P3 162.43(2) 13_556 6_554
P2 La2 P3 52.49(2) 13 6_554
P1 La2 P3 86.049(18) . 6_554
P3 La2 P3 58.91(2) . 6_554
P3 La2 P3 104.673(19) 10_556 6_554
Rh5 La2 P3 148.830(10) 6 6_554
Rh5 La2 P3 95.041(12) 13 6_554
Rh4 La2 P3 64.809(10) . 6_554
Rh2 La2 P3 64.477(10) . 6_554
Rh1 La2 P3 127.231(12) 6 6_554
Rh1 La2 P3 82.444(11) 13 6_554
Rh3 La2 P3 97.734(11) 5_545 6_554
P2 La2 P3 117.191(11) 7 6_554
La1 La2 P3 38.006(10) 9_565 6_554
La1 La2 P3 113.729(13) 9_566 6_554
La3 La2 P3 140.782(10) 13_556 6_554
La3 La2 P3 73.626(12) 13 6_554
P4 La2 P3 112.166(11) 3_655 6_554
P4 La2 P3 116.416(12) . 13_556
P3 La2 P3 86.345(19) 13 13_556
P3 La2 P3 29.65(2) 6 13_556
Rh4 La2 P3 129.108(15) 13 13_556
Rh4 La2 P3 20.542(11) 13_556 13_556
P2 La2 P3 52.49(2) 13_556 13_556
P2 La2 P3 162.43(2) 13 13_556
P1 La2 P3 86.049(18) . 13_556
P3 La2 P3 104.674(19) . 13_556
P3 La2 P3 58.91(2) 10_556 13_556
Rh5 La2 P3 95.041(11) 6 13_556
Rh5 La2 P3 148.830(10) 13 13_556
Rh4 La2 P3 64.809(10) . 13_556
Rh2 La2 P3 64.477(10) . 13_556
Rh1 La2 P3 82.444(11) 6 13_556
Rh1 La2 P3 127.231(12) 13 13_556
Rh3 La2 P3 97.734(11) 5_545 13_556
P2 La2 P3 117.191(11) 7 13_556
La1 La2 P3 113.729(13) 9_565 13_556
La1 La2 P3 38.006(10) 9_566 13_556
La3 La2 P3 73.626(12) 13_556 13_556
La3 La2 P3 140.782(10) 13 13_556
P4 La2 P3 112.166(11) 3_655 13_556
P3 La2 P3 115.99(2) 6_554 13_556
P4 La2 P3 80.993(16) . 10
P3 La2 P3 57.87(2) 13 10
P3 La2 P3 105.401(19) 6 10
Rh4 La2 P3 18.121(11) 13 10
Rh4 La2 P3 126.963(15) 13_556 10
P2 La2 P3 159.12(2) 13_556 10
P2 La2 P3 52.23(2) 13 10
P1 La2 P3 119.841(12) . 10
P3 La2 P3 30.11(2) . 10
P3 La2 P3 84.088(18) 10_556 10
Rh5 La2 P3 122.830(12) 6 10
Rh5 La2 P3 77.407(11) 13 10
Rh4 La2 P3 64.384(10) . 10
Rh2 La2 P3 100.417(12) . 10
Rh1 La2 P3 147.168(11) 6 10
Rh1 La2 P3 96.375(12) 13 10
Rh3 La2 P3 62.213(10) 5_545 10
P2 La2 P3 113.248(12) 7 10
La1 La2 P3 71.047(12) 9_565 10
La1 La2 P3 148.626(12) 9_566 10
La3 La2 P3 105.384(13) 13_556 10
La3 La2 P3 38.655(10) 13 10
P4 La2 P3 75.008(12) 3_655 10
P3 La2 P3 37.611(17) 6_554 10
P3 La2 P3 129.185(9) 13_556 10
P4 La2 P3 80.993(16) . 1_556
P3 La2 P3 105.401(19) 13 1_556
P3 La2 P3 57.87(2) 6 1_556
Rh4 La2 P3 126.963(15) 13 1_556
Rh4 La2 P3 18.121(11) 13_556 1_556
P2 La2 P3 52.23(2) 13_556 1_556
P2 La2 P3 159.12(2) 13 1_556
P1 La2 P3 119.841(12) . 1_556
P3 La2 P3 84.088(18) . 1_556
P3 La2 P3 30.11(2) 10_556 1_556
Rh5 La2 P3 77.407(11) 6 1_556
Rh5 La2 P3 122.830(12) 13 1_556
Rh4 La2 P3 64.384(10) . 1_556
Rh2 La2 P3 100.417(11) . 1_556
Rh1 La2 P3 96.375(12) 6 1_556
Rh1 La2 P3 147.168(11) 13 1_556
Rh3 La2 P3 62.213(10) 5_545 1_556
P2 La2 P3 113.248(12) 7 1_556
La1 La2 P3 148.626(12) 9_565 1_556
La1 La2 P3 71.047(12) 9_566 1_556
La3 La2 P3 38.655(10) 13_556 1_556
La3 La2 P3 105.384(13) 13 1_556
P4 La2 P3 75.008(13) 3_655 1_556
P3 La2 P3 129.185(9) 6_554 1_556
P3 La2 P3 37.611(17) 13_556 1_556
P3 La2 P3 114.20(2) 10 1_556
P4 La2 Rh5 63.747(10) . 13_556
P3 La2 Rh5 151.536(18) 13 13_556
P3 La2 Rh5 94.890(18) 6 13_556
Rh4 La2 Rh5 159.807(10) 13 13_556
Rh4 La2 Rh5 52.674(9) 13_556 13_556
P2 La2 Rh5 17.26(2) 13_556 13_556
P2 La2 Rh5 125.81(2) 13 13_556
P1 La2 Rh5 92.245(17) . 13_556
P3 La2 Rh5 122.887(17) . 13_556
P3 La2 Rh5 77.543(17) 10_556 13_556
Rh5 La2 Rh5 29.8 6 13_556
Rh5 La2 Rh5 83.629(9) 13 13_556
Rh4 La2 Rh5 117.340(6) . 13_556
Rh2 La2 Rh5 115.251(6) . 13_556
Rh1 La2 Rh5 50.722(7) 6 13_556
Rh1 La2 Rh5 95.334(9) 13 13_556
Rh3 La2 Rh5 83.809(7) 5_545 13_556
P2 La2 Rh5 60.740(6) 7 13_556
La1 La2 Rh5 140.011(8) 9_565 13_556
La1 La2 Rh5 65.969(8) 9_566 13_556
La3 La2 Rh5 40.957(6) 13_556 13_556
La3 La2 Rh5 106.643(10) 13 13_556
P4 La2 Rh5 68.449(8) 3_655 13_556
P3 La2 Rh5 177.772(10) 6_554 13_556
P3 La2 Rh5 65.261(12) 13_556 13_556
P3 La2 Rh5 143.284(12) 10 13_556
P3 La2 Rh5 52.979(11) 1_556 13_556
P4 La2 Rh5 63.748(10) . 6_554
P3 La2 Rh5 94.890(18) 13 6_554
P3 La2 Rh5 151.536(18) 6 6_554
Rh4 La2 Rh5 52.674(9) 13 6_554
Rh4 La2 Rh5 159.806(10) 13_556 6_554
P2 La2 Rh5 125.81(2) 13_556 6_554
P2 La2 Rh5 17.26(2) 13 6_554
P1 La2 Rh5 92.245(16) . 6_554
P3 La2 Rh5 77.543(17) . 6_554
P3 La2 Rh5 122.888(18) 10_556 6_554
Rh5 La2 Rh5 83.629(9) 6 6_554
Rh5 La2 Rh5 29.796(1) 13 6_554
Rh4 La2 Rh5 117.340(5) . 6_554
Rh2 La2 Rh5 115.251(6) . 6_554
Rh1 La2 Rh5 95.334(9) 6 6_554
Rh1 La2 Rh5 50.722(7) 13 6_554
Rh3 La2 Rh5 83.809(7) 5_545 6_554
P2 La2 Rh5 60.740(6) 7 6_554
La1 La2 Rh5 65.969(8) 9_565 6_554
La1 La2 Rh5 140.011(8) 9_566 6_554
La3 La2 Rh5 106.643(10) 13_556 6_554
La3 La2 Rh5 40.957(6) 13 6_554
P4 La2 Rh5 68.449(8) 3_655 6_554
P3 La2 Rh5 65.261(12) 6_554 6_554
P3 La2 Rh5 177.772(10) 13_556 6_554
P3 La2 Rh5 52.979(11) 10 6_554
P3 La2 Rh5 143.284(12) 1_556 6_554
Rh5 La2 Rh5 113.425(9) 13_556 6_554
P4 La2 Rh1 119.92(2) . 5_455
P3 La2 Rh1 83.852(17) 13 5_455
P3 La2 Rh1 98.961(17) 6 5_455
Rh4 La2 Rh1 89.616(8) 13 5_455
Rh4 La2 Rh1 120.318(8) 13_556 5_455
P2 La2 Rh1 92.30(2) 13_556 5_455
P2 La2 Rh1 61.98(2) 13 5_455
P1 La2 Rh1 18.415(14) . 5_455
P3 La2 Rh1 134.696(17) . 5_455
P3 La2 Rh1 162.657(16) 10_556 5_455
Rh5 La2 Rh1 92.878(11) 6 5_455
Rh5 La2 Rh1 78.441(11) 13 5_455
Rh4 La2 Rh1 126.481(9) . 5_455
Rh2 La2 Rh1 57.531(12) . 5_455
Rh1 La2 Rh1 49.947(7) 6 5_455
Rh1 La2 Rh1 27.886(7) 13 5_455
Rh3 La2 Rh1 157.225(8) 5_545 5_455
P2 La2 Rh1 59.307(16) 7 5_455
La1 La2 Rh1 39.423(6) 9_565 5_455
La1 La2 Rh1 67.419(9) 9_566 5_455
La3 La2 Rh1 139.798(9) 13_556 5_455
La3 La2 Rh1 114.766(9) 13 5_455
P4 La2 Rh1 130.912(16) 3_655 5_455
P3 La2 Rh1 77.288(10) 6_554 5_455
P3 La2 Rh1 104.439(11) 13_556 5_455
P3 La2 Rh1 105.838(11) 10 5_455
P3 La2 Rh1 137.533(10) 1_556 5_455
Rh5 La2 Rh1 100.669(7) 13_556 5_455
Rh5 La2 Rh1 73.885(8) 6_554 5_455
P4 La3 P4 147.65(4) 15_455 13_556
P4 La3 P4 38.09(4) 15_455 13
P4 La3 P4 129.18(4) 13_556 13
P4 La3 P4 129.18(4) 15_455 15_456
P4 La3 P4 38.09(4) 13_556 15_456
P4 La3 P4 147.65(4) 13 15_456
P4 La3 Rh3 159.20(2) 15_455 9_566
P4 La3 Rh3 46.09(2) 13_556 9_566
P4 La3 Rh3 159.20(2) 13 9_566
P4 La3 Rh3 46.09(2) 15_456 9_566
P4 La3 Rh3 46.09(2) 15_455 9_565
P4 La3 Rh3 159.20(2) 13_556 9_565
P4 La3 Rh3 46.09(2) 13 9_565
P4 La3 Rh3 159.20(2) 15_456 9_565
Rh3 La3 Rh3 128.67(2) 9_566 9_565
P4 La3 P3 140.32(3) 15_455 6
P4 La3 P3 69.38(3) 13_556 6
P4 La3 P3 116.65(3) 13 6
P4 La3 P3 88.22(3) 15_456 6
Rh3 La3 P3 43.615(17) 9_566 6
Rh3 La3 P3 94.30(2) 9_565 6
P4 La3 P3 88.22(3) 15_455 13
P4 La3 P3 116.65(3) 13_556 13
P4 La3 P3 69.38(3) 13 13
P4 La3 P3 140.32(3) 15_456 13
Rh3 La3 P3 94.30(2) 9_566 13
Rh3 La3 P3 43.615(17) 9_565 13
P3 La3 P3 52.62(3) 6 13
P4 La3 P3 116.65(3) 15_455 15_456
P4 La3 P3 88.22(3) 13_556 15_456
P4 La3 P3 140.32(3) 13 15_456
P4 La3 P3 69.38(3) 15_456 15_456
Rh3 La3 P3 43.615(17) 9_566 15_456
Rh3 La3 P3 94.30(2) 9_565 15_456
P3 La3 P3 58.96(3) 6 15_456
P3 La3 P3 82.95(3) 13 15_456
P4 La3 P3 69.38(3) 15_455 8_455
P4 La3 P3 140.32(3) 13_556 8_455
P4 La3 P3 88.22(3) 13 8_455
P4 La3 P3 116.65(3) 15_456 8_455
Rh3 La3 P3 94.30(2) 9_566 8_455
Rh3 La3 P3 43.615(17) 9_565 8_455
P3 La3 P3 82.95(3) 6 8_455
P3 La3 P3 58.96(3) 13 8_455
P3 La3 P3 52.62(3) 15_456 8_455
P4 La3 Rh2 106.18(2) 15_455 .
P4 La3 Rh2 106.18(2) 13_556 .
P4 La3 Rh2 106.18(2) 13 .
P4 La3 Rh2 106.18(2) 15_456 .
Rh3 La3 Rh2 64.336(11) 9_566 .
Rh3 La3 Rh2 64.336(11) 9_565 .
P3 La3 Rh2 41.477(15) 6 .
P3 La3 Rh2 41.477(15) 13 .
P3 La3 Rh2 41.477(15) 15_456 .
P3 La3 Rh2 41.477(15) 8_455 .
P4 La3 P4 68.66(2) 15_455 5_445
P4 La3 P4 80.37(2) 13_556 5_445
P4 La3 P4 80.37(2) 13 5_445
P4 La3 P4 68.66(2) 15_456 5_445
Rh3 La3 P4 114.392(10) 9_566 5_445
Rh3 La3 P4 114.392(10) 9_565 5_445
P3 La3 P4 149.617(18) 6 5_445
P3 La3 P4 149.617(18) 13 5_445
P3 La3 P4 124.49(2) 15_456 5_445
P3 La3 P4 124.49(2) 8_455 5_445
Rh2 La3 P4 162.471(17) . 5_445
P4 La3 P4 80.37(2) 15_455 7_545
P4 La3 P4 68.66(2) 13_556 7_545
P4 La3 P4 68.66(2) 13 7_545
P4 La3 P4 80.37(2) 15_456 7_545
Rh3 La3 P4 114.392(10) 9_566 7_545
Rh3 La3 P4 114.392(10) 9_565 7_545
P3 La3 P4 124.49(2) 6 7_545
P3 La3 P4 124.49(2) 13 7_545
P3 La3 P4 149.617(18) 15_456 7_545
P3 La3 P4 149.617(18) 8_455 7_545
Rh2 La3 P4 162.470(17) . 7_545
P4 La3 P4 35.06(3) 5_445 7_545
P4 La3 Rh5 40.029(18) 15_455 9
P4 La3 Rh5 115.42(2) 13_556 9
P4 La3 Rh5 71.22(2) 13 9
P4 La3 Rh5 89.17(2) 15_456 9
Rh3 La3 Rh5 129.516(7) 9_566 9
Rh3 La3 Rh5 83.495(8) 9_565 9
P3 La3 Rh5 166.262(16) 6 9
P3 La3 Rh5 127.070(17) 13 9
P3 La3 Rh5 107.577(16) 15_456 9
P3 La3 Rh5 86.181(16) 8_455 9
Rh2 La3 Rh5 127.143(7) . 9
P4 La3 Rh5 38.683(13) 5_445 9
P4 La3 Rh5 68.227(19) 7_545 9
P4 La3 Rh5 89.17(2) 15_455 2
P4 La3 Rh5 71.22(2) 13_556 2
P4 La3 Rh5 115.42(2) 13 2
P4 La3 Rh5 40.029(18) 15_456 2
Rh3 La3 Rh5 83.495(8) 9_566 2
Rh3 La3 Rh5 129.516(6) 9_565 2
P3 La3 Rh5 127.070(17) 6 2
P3 La3 Rh5 166.262(16) 13 2
P3 La3 Rh5 86.181(16) 15_456 2
P3 La3 Rh5 107.577(16) 8_455 2
Rh2 La3 Rh5 127.143(7) . 2
P4 La3 Rh5 38.683(13) 5_445 2
P4 La3 Rh5 68.227(19) 7_545 2
Rh5 La3 Rh5 49.140(8) 9 2
P4 La3 Rh5 115.42(2) 15_455 10_556
P4 La3 Rh5 40.029(18) 13_556 10_556
P4 La3 Rh5 89.17(2) 13 10_556
P4 La3 Rh5 71.22(2) 15_456 10_556
Rh3 La3 Rh5 83.495(8) 9_566 10_556
Rh3 La3 Rh5 129.516(6) 9_565 10_556
P3 La3 Rh5 86.181(16) 6 10_556
P3 La3 Rh5 107.577(16) 13 10_556
P3 La3 Rh5 127.070(17) 15_456 10_556
P3 La3 Rh5 166.262(16) 8_455 10_556
Rh2 La3 Rh5 127.143(7) . 10_556
P4 La3 Rh5 68.227(19) 5_445 10_556
P4 La3 Rh5 38.683(13) 7_545 10_556
Rh5 La3 Rh5 105.714(15) 9 10_556
Rh5 La3 Rh5 85.701(15) 2 10_556
P4 La3 Rh5 71.22(2) 15_455 .
P4 La3 Rh5 89.17(2) 13_556 .
P4 La3 Rh5 40.029(18) 13 .
P4 La3 Rh5 115.42(2) 15_456 .
Rh3 La3 Rh5 129.516(7) 9_566 .
Rh3 La3 Rh5 83.495(8) 9_565 .
P3 La3 Rh5 107.576(17) 6 .
P3 La3 Rh5 86.180(16) 13 .
P3 La3 Rh5 166.262(16) 15_456 .
P3 La3 Rh5 127.071(17) 8_455 .
Rh2 La3 Rh5 127.143(7) . .
P4 La3 Rh5 68.227(19) 5_445 .
P4 La3 Rh5 38.684(13) 7_545 .
Rh5 La3 Rh5 85.701(15) 9 .
Rh5 La3 Rh5 105.714(15) 2 .
Rh5 La3 Rh5 49.140(8) 10_556 .
P4 La3 Rh4 80.152(19) 15_455 3
P4 La3 Rh4 114.548(17) 13_556 3
P4 La3 Rh4 114.548(17) 13 3
P4 La3 Rh4 80.152(19) 15_456 3
Rh3 La3 Rh4 79.048(6) 9_566 3
Rh3 La3 Rh4 79.048(7) 9_565 3
P3 La3 Rh4 96.523(18) 6 3
P3 La3 Rh4 96.523(18) 13 3
P3 La3 Rh4 39.562(15) 15_456 3
P3 La3 Rh4 39.562(15) 8_455 3
Rh2 La3 Rh4 63.980(9) . 3
P4 La3 Rh4 98.490(19) 5_445 3
P4 La3 Rh4 133.55(2) 7_545 3
Rh5 La3 Rh4 69.740(10) 9 3
Rh5 La3 Rh4 69.740(10) 2 3
Rh5 La3 Rh4 151.168(7) 10_556 3
Rh5 La3 Rh4 151.168(7) . 3
P4 La3 Rh4 114.548(17) 15_455 .
P4 La3 Rh4 80.151(19) 13_556 .
P4 La3 Rh4 80.151(19) 13 .
P4 La3 Rh4 114.548(17) 15_456 .
Rh3 La3 Rh4 79.048(7) 9_566 .
Rh3 La3 Rh4 79.048(7) 9_565 .
P3 La3 Rh4 39.562(15) 6 .
P3 La3 Rh4 39.562(15) 13 .
P3 La3 Rh4 96.523(18) 15_456 .
P3 La3 Rh4 96.523(18) 8_455 .
Rh2 La3 Rh4 63.981(9) . .
P4 La3 Rh4 133.55(2) 5_445 .
P4 La3 Rh4 98.49(2) 7_545 .
Rh5 La3 Rh4 151.168(7) 9 .
Rh5 La3 Rh4 151.168(7) 2 .
Rh5 La3 Rh4 69.740(10) 10_556 .
Rh5 La3 Rh4 69.740(10) . .
Rh4 La3 Rh4 127.961(18) 3 .
P4 La3 P2 67.954(18) 15_455 3
P4 La3 P2 105.32(2) 13_556 3
P4 La3 P2 105.32(2) 13 3
P4 La3 P2 67.954(18) 15_456 3
Rh3 La3 P2 94.958(8) 9_566 3
Rh3 La3 P2 94.958(8) 9_565 3
P3 La3 P2 129.18(2) 6 3
P3 La3 P2 129.18(2) 13 3
P3 La3 P2 70.57(2) 15_456 3
P3 La3 P2 70.57(2) 8_455 3
Rh2 La3 P2 101.51(2) . 3
P4 La3 P2 60.96(3) 5_445 3
P4 La3 P2 96.02(3) 7_545 3
Rh5 La3 P2 38.102(15) 9 3
Rh5 La3 P2 38.102(15) 2 3
Rh5 La3 P2 123.09(2) 10_556 3
Rh5 La3 P2 123.09(2) . 3
Rh4 La3 P2 37.53(2) 3 3
Rh4 La3 P2 165.49(2) . 3
P4 La3 P2 105.32(2) 15_455 .
P4 La3 P2 67.953(18) 13_556 .
P4 La3 P2 67.953(18) 13 .
P4 La3 P2 105.32(2) 15_456 .
Rh3 La3 P2 94.959(8) 9_566 .
Rh3 La3 P2 94.959(8) 9_565 .
P3 La3 P2 70.57(2) 6 .
P3 La3 P2 70.57(2) 13 .
P3 La3 P2 129.18(2) 15_456 .
P3 La3 P2 129.18(2) 8_455 .
Rh2 La3 P2 101.51(2) . .
P4 La3 P2 96.02(3) 5_445 .
P4 La3 P2 60.96(3) 7_545 .
Rh5 La3 P2 123.09(2) 9 .
Rh5 La3 P2 123.09(2) 2 .
Rh5 La3 P2 38.102(15) 10_556 .
Rh5 La3 P2 38.101(15) . .
Rh4 La3 P2 165.49(2) 3 .
Rh4 La3 P2 37.53(2) . .
P2 La3 P2 156.97(4) 3 .
P4 La3 La2 147.553(18) 15_455 13_556
P4 La3 La2 38.009(19) 13_556 13_556
P4 La3 La2 109.732(19) 13 13_556
P4 La3 La2 73.642(19) 15_456 13_556
Rh3 La3 La2 52.766(6) 9_566 13_556
Rh3 La3 La2 121.202(9) 9_565 13_556
P3 La3 La2 42.846(15) 6 13_556
P3 La3 La2 79.578(17) 13 13_556
P3 La3 La2 91.740(17) 15_456 13_556
P3 La3 La2 125.637(18) 8_455 13_556
Rh2 La3 La2 84.234(6) . 13_556
P4 La3 La2 109.235(15) 5_445 13_556
P4 La3 La2 82.077(14) 7_545 13_556
Rh5 La3 La2 147.917(12) 9 13_556
Rh5 La3 La2 109.218(10) 2 13_556
Rh5 La3 La2 43.452(6) 10_556 13_556
Rh5 La3 La2 78.004(10) . 13_556
Rh4 La3 La2 130.770(10) 3 13_556
Rh4 La3 La2 42.169(6) . 13_556
P2 La3 La2 141.276(6) 3 13_556
P2 La3 La2 42.263(9) . 13_556
P4 La3 La2 38.009(19) 15_455 15_455
P4 La3 La2 147.553(18) 13_556 15_455
P4 La3 La2 73.642(19) 13 15_455
P4 La3 La2 109.732(19) 15_456 15_455
Rh3 La3 La2 121.202(9) 9_566 15_455
Rh3 La3 La2 52.766(6) 9_565 15_455
P3 La3 La2 125.637(18) 6 15_455
P3 La3 La2 91.740(17) 13 15_455
P3 La3 La2 79.578(17) 15_456 15_455
P3 La3 La2 42.846(15) 8_455 15_455
Rh2 La3 La2 84.234(6) . 15_455
P4 La3 La2 82.077(14) 5_445 15_455
P4 La3 La2 109.235(15) 7_545 15_455
Rh5 La3 La2 43.452(6) 9 15_455
Rh5 La3 La2 78.004(10) 2 15_455
Rh5 La3 La2 147.917(12) 10_556 15_455
Rh5 La3 La2 109.218(9) . 15_455
Rh4 La3 La2 42.169(7) 3 15_455
Rh4 La3 La2 130.770(10) . 15_455
P2 La3 La2 42.263(9) 3 15_455
P2 La3 La2 141.276(6) . 15_455
La2 La3 La2 168.468(13) 13_556 15_455
P4 La3 La2 109.732(19) 15_455 15_456
P4 La3 La2 73.642(19) 13_556 15_456
P4 La3 La2 147.553(18) 13 15_456
P4 La3 La2 38.009(19) 15_456 15_456
Rh3 La3 La2 52.766(6) 9_566 15_456
Rh3 La3 La2 121.202(9) 9_565 15_456
P3 La3 La2 91.740(17) 6 15_456
P3 La3 La2 125.637(18) 13 15_456
P3 La3 La2 42.846(15) 15_456 15_456
P3 La3 La2 79.578(17) 8_455 15_456
Rh2 La3 La2 84.234(6) . 15_456
P4 La3 La2 82.077(14) 5_445 15_456
P4 La3 La2 109.235(15) 7_545 15_456
Rh5 La3 La2 78.004(10) 9 15_456
Rh5 La3 La2 43.452(6) 2 15_456
Rh5 La3 La2 109.218(9) 10_556 15_456
Rh5 La3 La2 147.917(12) . 15_456
Rh4 La3 La2 42.169(7) 3 15_456
Rh4 La3 La2 130.770(10) . 15_456
P2 La3 La2 42.263(9) 3 15_456
P2 La3 La2 141.276(6) . 15_456
La2 La3 La2 101.741(11) 13_556 15_456
La2 La3 La2 77.075(10) 15_455 15_456
P4 La3 La2 73.642(19) 15_455 13
P4 La3 La2 109.732(19) 13_556 13
P4 La3 La2 38.009(19) 13 13
P4 La3 La2 147.553(18) 15_456 13
Rh3 La3 La2 121.202(9) 9_566 13
Rh3 La3 La2 52.766(6) 9_565 13
P3 La3 La2 79.578(17) 6 13
P3 La3 La2 42.846(15) 13 13
P3 La3 La2 125.637(18) 15_456 13
P3 La3 La2 91.740(17) 8_455 13
Rh2 La3 La2 84.234(6) . 13
P4 La3 La2 109.235(15) 5_445 13
P4 La3 La2 82.077(14) 7_545 13
Rh5 La3 La2 109.218(9) 9 13
Rh5 La3 La2 147.917(12) 2 13
Rh5 La3 La2 78.004(10) 10_556 13
Rh5 La3 La2 43.451(6) . 13
Rh4 La3 La2 130.770(10) 3 13
Rh4 La3 La2 42.169(7) . 13
P2 La3 La2 141.276(6) 3 13
P2 La3 La2 42.263(9) . 13
La2 La3 La2 77.075(10) 13_556 13
La2 La3 La2 101.741(11) 15_455 13
La2 La3 La2 168.468(13) 15_456 13
P4 La3 La3 42.12(2) 15_455 9
P4 La3 La3 106.43(2) 13_556 9
P4 La3 La3 42.12(2) 13 9
P4 La3 La3 106.43(2) 15_456 9
Rh3 La3 La3 150.216(14) 9_566 9
Rh3 La3 La3 81.111(11) 9_565 9
P3 La3 La3 150.279(14) 6 9
P3 La3 La3 111.450(17) 13 9
P3 La3 La3 150.279(14) 15_456 9
P3 La3 La3 111.450(17) 8_455 9
Rh2 La3 La3 145.447(6) . 9
P4 La3 La3 38.246(10) 5_445 9
P4 La3 La3 38.246(10) 7_545 9
Rh5 La3 La3 42.850(7) 9 9
Rh5 La3 La3 74.843(10) 2 9
Rh5 La3 La3 74.843(10) 10_556 9
Rh5 La3 La3 42.851(7) . 9
Rh4 La3 La3 111.180(6) 3 9
Rh4 La3 La3 111.180(7) . 9
P2 La3 La3 80.539(17) 3 9
P2 La3 La3 80.539(17) . 9
La2 La3 La3 115.855(9) 13_556 9
La2 La3 La3 74.299(6) 15_455 9
La2 La3 La3 115.855(9) 15_456 9
La2 La3 La3 74.299(5) 13 9
P4 La3 La3 106.43(2) 15_455 9_556
P4 La3 La3 42.12(2) 13_556 9_556
P4 La3 La3 106.43(2) 13 9_556
P4 La3 La3 42.12(2) 15_456 9_556
Rh3 La3 La3 81.111(11) 9_566 9_556
Rh3 La3 La3 150.216(14) 9_565 9_556
P3 La3 La3 111.450(17) 6 9_556
P3 La3 La3 150.279(14) 13 9_556
P3 La3 La3 111.450(17) 15_456 9_556
P3 La3 La3 150.279(14) 8_455 9_556
Rh2 La3 La3 145.447(6) . 9_556
P4 La3 La3 38.246(10) 5_445 9_556
P4 La3 La3 38.246(10) 7_545 9_556
Rh5 La3 La3 74.843(10) 9 9_556
Rh5 La3 La3 42.850(7) 2 9_556
Rh5 La3 La3 42.850(7) 10_556 9_556
Rh5 La3 La3 74.843(10) . 9_556
Rh4 La3 La3 111.180(7) 3 9_556
Rh4 La3 La3 111.180(7) . 9_556
P2 La3 La3 80.539(17) 3 9_556
P2 La3 La3 80.539(17) . 9_556
La2 La3 La3 74.299(5) 13_556 9_556
La2 La3 La3 115.855(9) 15_455 9_556
La2 La3 La3 74.299(5) 15_456 9_556
La2 La3 La3 115.855(9) 13 9_556
La3 La3 La3 69.105(13) 9 9_556
P4 La3 P3 168.06(2) 15_455 13_556
P4 La3 P3 44.27(2) 13_556 13_556
P4 La3 P3 140.94(2) 13 13_556
P4 La3 P3 59.06(2) 15_456 13_556
Rh3 La3 P3 18.449(9) 9_566 13_556
Rh3 La3 P3 122.731(17) 9_565 13_556
P3 La3 P3 29.40(2) 6 13_556
P3 La3 P3 82.015(18) 13 13_556
P3 La3 P3 55.48(2) 15_456 13_556
P3 La3 P3 99.53(2) 8_455 13_556
Rh2 La3 P3 61.905(10) . 13_556
P4 La3 P3 122.836(11) 5_445 13_556
P4 La3 P3 110.848(13) 7_545 13_556
Rh5 La3 P3 146.957(10) 9 13_556
Rh5 La3 P3 98.698(11) 2 13_556
Rh5 La3 P3 74.363(10) 10_556 13_556
Rh5 La3 P3 114.676(11) . 13_556
Rh4 La3 P3 94.095(11) 3 13_556
Rh4 La3 P3 61.015(10) . 13_556
P2 La3 P3 113.398(12) 3 13_556
P2 La3 P3 77.929(14) . 13_556
La2 La3 P3 36.679(9) 13_556 13_556
La2 La3 P3 135.021(11) 15_455 13_556
La2 La3 P3 71.213(12) 15_456 13_556
La2 La3 P3 103.146(12) 13 13_556
La3 La3 P3 148.918(11) 9 13_556
La3 La3 P3 85.371(11) 9_556 13_556
P4 La3 P3 140.94(2) 15_455 8_456
P4 La3 P3 59.06(2) 13_556 8_456
P4 La3 P3 168.06(2) 13 8_456
P4 La3 P3 44.27(2) 15_456 8_456
Rh3 La3 P3 18.449(9) 9_566 8_456
Rh3 La3 P3 122.731(17) 9_565 8_456
P3 La3 P3 55.48(2) 6 8_456
P3 La3 P3 99.53(2) 13 8_456
P3 La3 P3 29.40(2) 15_456 8_456
P3 La3 P3 82.015(18) 8_455 8_456
Rh2 La3 P3 61.905(10) . 8_456
P4 La3 P3 110.848(13) 5_445 8_456
P4 La3 P3 122.836(11) 7_545 8_456
Rh5 La3 P3 114.676(11) 9 8_456
Rh5 La3 P3 74.363(11) 2 8_456
Rh5 La3 P3 98.698(11) 10_556 8_456
Rh5 La3 P3 146.956(10) . 8_456
Rh4 La3 P3 61.015(10) 3 8_456
Rh4 La3 P3 94.095(11) . 8_456
P2 La3 P3 77.928(14) 3 8_456
P2 La3 P3 113.398(12) . 8_456
La2 La3 P3 71.213(12) 13_556 8_456
La2 La3 P3 103.146(12) 15_455 8_456
La2 La3 P3 36.679(9) 15_456 8_456
La2 La3 P3 135.021(11) 13 8_456
La3 La3 P3 148.918(12) 9 8_456
La3 La3 P3 85.371(11) 9_556 8_456
P3 La3 P3 36.040(18) 13_556 8_456
P4 La3 P3 44.27(2) 15_455 15_455
P4 La3 P3 168.06(2) 13_556 15_455
P4 La3 P3 59.06(2) 13 15_455
P4 La3 P3 140.94(2) 15_456 15_455
Rh3 La3 P3 122.731(16) 9_566 15_455
Rh3 La3 P3 18.449(9) 9_565 15_455
P3 La3 P3 99.53(2) 6 15_455
P3 La3 P3 55.48(2) 13 15_455
P3 La3 P3 82.015(18) 15_456 15_455
P3 La3 P3 29.40(2) 8_455 15_455
Rh2 La3 P3 61.905(10) . 15_455
P4 La3 P3 110.848(13) 5_445 15_455
P4 La3 P3 122.836(11) 7_545 15_455
Rh5 La3 P3 74.363(10) 9 15_455
Rh5 La3 P3 114.676(11) 2 15_455
Rh5 La3 P3 146.957(10) 10_556 15_455
Rh5 La3 P3 98.698(11) . 15_455
Rh4 La3 P3 61.015(10) 3 15_455
Rh4 La3 P3 94.095(11) . 15_455
P2 La3 P3 77.928(14) 3 15_455
P2 La3 P3 113.398(12) . 15_455
La2 La3 P3 135.021(11) 13_556 15_455
La2 La3 P3 36.679(9) 15_455 15_455
La2 La3 P3 103.146(12) 15_456 15_455
La2 La3 P3 71.213(12) 13 15_455
La3 La3 P3 85.371(11) 9 15_455
La3 La3 P3 148.918(12) 9_556 15_455
P3 La3 P3 123.81(2) 13_556 15_455
P3 La3 P3 111.41(2) 8_456 15_455
P1 Rh1 P1 111.14(3) 13 5_545
P1 Rh1 P2 111.67(4) 13 .
P1 Rh1 P2 107.62(2) 5_545 .
P1 Rh1 P2 107.62(2) 13 11
P1 Rh1 P2 111.67(4) 5_545 11
P2 Rh1 P2 107.07(5) . 11
P1 Rh1 Rh1 55.570(17) 13 9_655
P1 Rh1 Rh1 55.570(17) 5_545 9_655
P2 Rh1 Rh1 126.46(2) . 9_655
P2 Rh1 Rh1 126.46(2) 11 9_655
P1 Rh1 Rh5 124.430(17) 13 .
P1 Rh1 Rh5 124.430(17) 5_545 .
P2 Rh1 Rh5 53.54(2) . .
P2 Rh1 Rh5 53.54(2) 11 .
Rh1 Rh1 Rh5 180.0 9_655 .
P1 Rh1 Rh1 126.292(17) 13 10_556
P1 Rh1 Rh1 53.707(17) 5_545 10_556
P2 Rh1 Rh1 53.962(17) . 10_556
P2 Rh1 Rh1 126.039(17) 11 10_556
Rh1 Rh1 Rh1 90.0 9_655 10_556
Rh5 Rh1 Rh1 90.0 . 10_556
P1 Rh1 Rh1 53.707(17) 13 10
P1 Rh1 Rh1 126.292(17) 5_545 10
P2 Rh1 Rh1 126.040(17) . 10
P2 Rh1 Rh1 53.962(17) 11 10
Rh1 Rh1 Rh1 90.0 9_655 10
Rh5 Rh1 Rh1 90.0 . 10
Rh1 Rh1 Rh1 180.0 10_556 10
P1 Rh1 La1 64.16(3) 13 5_545
P1 Rh1 La1 88.01(3) 5_545 5_545
P2 Rh1 La1 63.47(3) . 5_545
P2 Rh1 La1 160.27(3) 11 5_545
Rh1 Rh1 La1 65.407(6) 9_655 5_545
Rh5 Rh1 La1 114.593(6) . 5_545
Rh1 Rh1 La1 64.171(4) 10_556 5_545
Rh1 Rh1 La1 115.828(4) 10 5_545
P1 Rh1 La1 88.01(3) 13 13
P1 Rh1 La1 64.16(2) 5_545 13
P2 Rh1 La1 160.27(3) . 13
P2 Rh1 La1 63.47(3) 11 13
Rh1 Rh1 La1 65.407(7) 9_655 13
Rh5 Rh1 La1 114.593(7) . 13
Rh1 Rh1 La1 115.828(4) 10_556 13
Rh1 Rh1 La1 64.171(4) 10 13
La1 Rh1 La1 130.813(13) 5_545 13
P1 Rh1 La2 164.45(3) 13 7_545
P1 Rh1 La2 64.14(2) 5_545 7_545
P2 Rh1 La2 83.68(3) . 7_545
P2 Rh1 La2 63.626(19) 11 7_545
Rh1 Rh1 La2 117.795(7) 9_655 7_545
Rh5 Rh1 La2 62.205(7) . 7_545
Rh1 Rh1 La2 64.261(4) 10_556 7_545
Rh1 Rh1 La2 115.740(4) 10 7_545
La1 Rh1 La2 128.313(7) 5_545 7_545
La1 Rh1 La2 76.596(9) 13 7_545
P1 Rh1 La2 64.14(3) 13 13
P1 Rh1 La2 164.45(3) 5_545 13
P2 Rh1 La2 63.627(19) . 13
P2 Rh1 La2 83.68(3) 11 13
Rh1 Rh1 La2 117.795(7) 9_655 13
Rh5 Rh1 La2 62.205(7) . 13
Rh1 Rh1 La2 115.740(4) 10_556 13
Rh1 Rh1 La2 64.261(4) 10 13
La1 Rh1 La2 76.596(10) 5_545 13
La1 Rh1 La2 128.313(7) 13 13
La2 Rh1 La2 124.410(15) 7_545 13
P1 Rh1 Rh1 92.148(13) 13 2_655
P1 Rh1 Rh1 35.06(3) 5_545 2_655
P2 Rh1 Rh1 89.15(2) . 2_655
P2 Rh1 Rh1 146.71(3) 11 2_655
Rh1 Rh1 Rh1 46.312(8) 9_655 2_655
Rh5 Rh1 Rh1 133.688(8) . 2_655
Rh1 Rh1 Rh1 43.687(8) 10_556 2_655
Rh1 Rh1 Rh1 136.311(8) 10 2_655
La1 Rh1 Rh1 52.950(6) 5_545 2_655
La1 Rh1 Rh1 91.581(10) 13 2_655
La2 Rh1 Rh1 90.462(8) 7_545 2_655
La2 Rh1 Rh1 129.503(6) 13 2_655
P1 Rh1 Rh1 35.06(3) 13 2_654
P1 Rh1 Rh1 92.148(13) 5_545 2_654
P2 Rh1 Rh1 146.71(3) . 2_654
P2 Rh1 Rh1 89.15(2) 11 2_654
Rh1 Rh1 Rh1 46.312(8) 9_655 2_654
Rh5 Rh1 Rh1 133.688(8) . 2_654
Rh1 Rh1 Rh1 136.311(8) 10_556 2_654
Rh1 Rh1 Rh1 43.687(8) 10 2_654
La1 Rh1 Rh1 91.581(10) 5_545 2_654
La1 Rh1 Rh1 52.950(6) 13 2_654
La2 Rh1 Rh1 129.503(6) 7_545 2_654
La2 Rh1 Rh1 90.462(7) 13 2_654
Rh1 Rh1 Rh1 92.625(16) 2_655 2_654
P1 Rh1 Rh5 88.071(9) 13 10
P1 Rh1 Rh5 144.94(3) 5_545 10
P2 Rh1 Rh5 90.63(2) . 10
P2 Rh1 Rh5 33.28(3) 11 10
Rh1 Rh1 Rh5 133.955(7) 9_655 10
Rh5 Rh1 Rh5 46.045(7) . 10
Rh1 Rh1 Rh5 136.046(7) 10_556 10
Rh1 Rh1 Rh5 43.956(7) 10 10
La1 Rh1 Rh5 127.050(6) 5_545 10
La1 Rh1 Rh5 88.580(7) 13 10
La2 Rh1 Rh5 89.368(9) 7_545 10
La2 Rh1 Rh5 50.484(6) 13 10
Rh1 Rh1 Rh5 179.733(10) 2_655 10
Rh1 Rh1 Rh5 87.643(11) 2_654 10
P1 Rh1 Rh5 144.94(3) 13 10_556
P1 Rh1 Rh5 88.071(9) 5_545 10_556
P2 Rh1 Rh5 33.27(3) . 10_556
P2 Rh1 Rh5 90.63(2) 11 10_556
Rh1 Rh1 Rh5 133.955(7) 9_655 10_556
Rh5 Rh1 Rh5 46.045(7) . 10_556
Rh1 Rh1 Rh5 43.956(7) 10_556 10_556
Rh1 Rh1 Rh5 136.046(7) 10 10_556
La1 Rh1 Rh5 88.580(7) 5_545 10_556
La1 Rh1 Rh5 127.050(7) 13 10_556
La2 Rh1 Rh5 50.484(6) 7_545 10_556
La2 Rh1 Rh5 89.368(10) 13 10_556
Rh1 Rh1 Rh5 87.643(11) 2_655 10_556
Rh1 Rh1 Rh5 179.733(10) 2_654 10_556
Rh5 Rh1 Rh5 92.090(14) 10 10_556
P1 Rh1 Rh4 86.44(3) 13 .
P1 Rh1 Rh4 121.70(3) 5_545 .
P2 Rh1 Rh4 25.35(2) . .
P2 Rh1 Rh4 114.62(3) 11 .
Rh1 Rh1 Rh4 114.196(7) 9_655 .
Rh5 Rh1 Rh4 65.804(7) . .
Rh1 Rh1 Rh4 70.781(3) 10_556 .
Rh1 Rh1 Rh4 109.220(3) 10 .
La1 Rh1 Rh4 49.324(9) 5_545 .
La1 Rh1 Rh4 173.182(4) 13 .
La2 Rh1 Rh4 108.755(11) 7_545 .
La2 Rh1 Rh4 45.270(6) 13 .
Rh1 Rh1 Rh4 92.582(6) 2_655 .
Rh1 Rh1 Rh4 121.409(6) 2_654 .
Rh5 Rh1 Rh4 87.277(8) 10 .
Rh5 Rh1 Rh4 58.570(6) 10_556 .
P1 Rh1 Rh4 121.70(3) 13 11
P1 Rh1 Rh4 86.44(3) 5_545 11
P2 Rh1 Rh4 114.61(3) . 11
P2 Rh1 Rh4 25.35(2) 11 11
Rh1 Rh1 Rh4 114.196(7) 9_655 11
Rh5 Rh1 Rh4 65.804(7) . 11
Rh1 Rh1 Rh4 109.220(3) 10_556 11
Rh1 Rh1 Rh4 70.781(3) 10 11
La1 Rh1 Rh4 173.182(4) 5_545 11
La1 Rh1 Rh4 49.324(9) 13 11
La2 Rh1 Rh4 45.270(7) 7_545 11
La2 Rh1 Rh4 108.755(11) 13 11
Rh1 Rh1 Rh4 121.409(5) 2_655 11
Rh1 Rh1 Rh4 92.583(6) 2_654 11
Rh5 Rh1 Rh4 58.570(6) 10 11
Rh5 Rh1 Rh4 87.277(8) 10_556 11
Rh4 Rh1 Rh4 131.608(14) . 11
P1 Rh1 Rh2 28.11(3) 13 13
P1 Rh1 Rh2 121.97(3) 5_545 13
P2 Rh1 Rh2 83.57(3) . 13
P2 Rh1 Rh2 118.85(2) 11 13
Rh1 Rh1 Rh2 71.832(5) 9_655 13
Rh5 Rh1 Rh2 108.168(5) . 13
Rh1 Rh1 Rh2 109.052(3) 10_556 13
Rh1 Rh1 Rh2 70.948(3) 10 13
La1 Rh1 Rh2 45.596(7) 5_545 13
La1 Rh1 Rh2 116.115(10) 13 13
La2 Rh1 Rh2 167.123(8) 7_545 13
La2 Rh1 Rh2 46.839(8) 13 13
Rh1 Rh1 Rh2 91.184(7) 2_655 13
Rh1 Rh1 Rh2 63.165(5) 2_654 13
Rh5 Rh1 Rh2 88.936(5) 10 13
Rh5 Rh1 Rh2 116.834(5) 10_556 13
Rh4 Rh1 Rh2 58.412(9) . 13
Rh4 Rh1 Rh2 141.207(6) 11 13
P1 Rh1 Rh2 121.97(3) 13 5_545
P1 Rh1 Rh2 28.11(3) 5_545 5_545
P2 Rh1 Rh2 118.85(2) . 5_545
P2 Rh1 Rh2 83.57(3) 11 5_545
Rh1 Rh1 Rh2 71.832(5) 9_655 5_545
Rh5 Rh1 Rh2 108.168(5) . 5_545
Rh1 Rh1 Rh2 70.948(4) 10_556 5_545
Rh1 Rh1 Rh2 109.052(3) 10 5_545
La1 Rh1 Rh2 116.115(10) 5_545 5_545
La1 Rh1 Rh2 45.596(7) 13 5_545
La2 Rh1 Rh2 46.839(8) 7_545 5_545
La2 Rh1 Rh2 167.123(8) 13 5_545
Rh1 Rh1 Rh2 63.165(5) 2_655 5_545
Rh1 Rh1 Rh2 91.184(7) 2_654 5_545
Rh5 Rh1 Rh2 116.834(5) 10 5_545
Rh5 Rh1 Rh2 88.936(5) 10_556 5_545
Rh4 Rh1 Rh2 141.206(6) . 5_545
Rh4 Rh1 Rh2 58.412(8) 11 5_545
Rh2 Rh1 Rh2 143.664(11) 13 5_545
P1 Rh1 P4 99.85(2) 13 13
P1 Rh1 P4 148.96(2) 5_545 13
P2 Rh1 P4 60.10(2) . 13
P2 Rh1 P4 54.42(3) 11 13
Rh1 Rh1 P4 155.365(11) 9_655 13
Rh5 Rh1 P4 24.635(11) . 13
Rh1 Rh1 P4 108.658(5) 10_556 13
Rh1 Rh1 P4 71.344(5) 10 13
La1 Rh1 P4 107.722(16) 5_545 13
La1 Rh1 P4 116.885(13) 13 13
La2 Rh1 P4 85.470(17) 7_545 13
La2 Rh1 P4 39.759(15) 13 13
Rh1 Rh1 P4 149.226(10) 2_655 13
Rh1 Rh1 P4 113.361(11) 2_654 13
Rh5 Rh1 P4 30.547(8) 10 13
Rh5 Rh1 P4 66.383(11) 10_556 13
Rh4 Rh1 P4 60.359(14) . 13
Rh4 Rh1 P4 75.490(17) 11 13
Rh2 Rh1 P4 86.592(16) 13 13
Rh2 Rh1 P4 128.778(16) 5_545 13
P1 Rh1 P4 148.96(2) 13 7_545
P1 Rh1 P4 99.85(2) 5_545 7_545
P2 Rh1 P4 54.41(3) . 7_545
P2 Rh1 P4 60.10(2) 11 7_545
Rh1 Rh1 P4 155.365(11) 9_655 7_545
Rh5 Rh1 P4 24.635(11) . 7_545
Rh1 Rh1 P4 71.344(6) 10_556 7_545
Rh1 Rh1 P4 108.658(6) 10 7_545
La1 Rh1 P4 116.885(13) 5_545 7_545
La1 Rh1 P4 107.722(16) 13 7_545
La2 Rh1 P4 39.759(15) 7_545 7_545
La2 Rh1 P4 85.470(16) 13 7_545
Rh1 Rh1 P4 113.361(11) 2_655 7_545
Rh1 Rh1 P4 149.225(10) 2_654 7_545
Rh5 Rh1 P4 66.383(11) 10 7_545
Rh5 Rh1 P4 30.547(9) 10_556 7_545
Rh4 Rh1 P4 75.490(17) . 7_545
Rh4 Rh1 P4 60.359(14) 11 7_545
Rh2 Rh1 P4 128.778(16) 13 7_545
Rh2 Rh1 P4 86.592(16) 5_545 7_545
P4 Rh1 P4 49.27(2) 13 7_545
P1 Rh1 P2 60.359(11) 13 3_655
P1 Rh1 P2 58.02(3) 5_545 3_655
P2 Rh1 P2 101.38(3) . 3_655
P2 Rh1 P2 151.546(17) 11 3_655
Rh1 Rh1 P2 25.082(12) 9_655 3_655
Rh5 Rh1 P2 154.918(12) . 3_655
Rh1 Rh1 P2 71.933(5) 10_556 3_655
Rh1 Rh1 P2 108.065(5) 10 3_655
La1 Rh1 P2 42.037(14) 5_545 3_655
La1 Rh1 P2 89.361(17) 13 3_655
La2 Rh1 P2 120.691(13) 7_545 3_655
La2 Rh1 P2 109.528(16) 13 3_655
Rh1 Rh1 P2 31.806(9) 2_655 3_655
Rh1 Rh1 P2 66.337(12) 2_654 3_655
Rh5 Rh1 P2 148.417(9) 10 3_655
Rh5 Rh1 P2 113.916(10) 10_556 3_655
Rh4 Rh1 P2 91.333(16) . 3_655
Rh4 Rh1 P2 135.985(16) 11 3_655
Rh2 Rh1 P2 63.955(13) 13 3_655
Rh2 Rh1 P2 82.777(16) 5_545 3_655
P4 Rh1 P2 147.70(2) 13 3_655
P4 Rh1 P2 143.254(9) 7_545 3_655
P1 Rh1 P2 58.02(3) 13 9_655
P1 Rh1 P2 60.359(11) 5_545 9_655
P2 Rh1 P2 151.546(17) . 9_655
P2 Rh1 P2 101.38(3) 11 9_655
Rh1 Rh1 P2 25.082(12) 9_655 9_655
Rh5 Rh1 P2 154.918(12) . 9_655
Rh1 Rh1 P2 108.065(5) 10_556 9_655
Rh1 Rh1 P2 71.933(6) 10 9_655
La1 Rh1 P2 89.361(17) 5_545 9_655
La1 Rh1 P2 42.037(14) 13 9_655
La2 Rh1 P2 109.528(16) 7_545 9_655
La2 Rh1 P2 120.691(13) 13 9_655
Rh1 Rh1 P2 66.337(12) 2_655 9_655
Rh1 Rh1 P2 31.806(9) 2_654 9_655
Rh5 Rh1 P2 113.916(11) 10 9_655
Rh5 Rh1 P2 148.417(9) 10_556 9_655
Rh4 Rh1 P2 135.985(16) . 9_655
Rh4 Rh1 P2 91.333(16) 11 9_655
Rh2 Rh1 P2 82.777(16) 13 9_655
Rh2 Rh1 P2 63.955(13) 5_545 9_655
P4 Rh1 P2 143.254(9) 13 9_655
P4 Rh1 P2 147.70(2) 7_545 9_655
P2 Rh1 P2 50.16(2) 3_655 9_655
P1 Rh1 P1 101.88(3) 13 13_556
P1 Rh1 P1 57.74(5) 5_545 13_556
P2 Rh1 P1 58.34(2) . 13_556
P2 Rh1 P1 150.41(2) 11 13_556
Rh1 Rh1 P1 73.146(5) 9_655 13_556
Rh5 Rh1 P1 106.854(5) . 13_556
Rh1 Rh1 P1 24.413(14) 10_556 13_556
Rh1 Rh1 P1 155.586(14) 10 13_556
La1 Rh1 P1 41.194(19) 5_545 13_556
La1 Rh1 P1 120.741(17) 13 13_556
La2 Rh1 P1 88.096(17) 7_545 13_556
La2 Rh1 P1 107.68(2) 13 13_556
Rh1 Rh1 P1 30.826(11) 2_655 13_556
Rh1 Rh1 P1 117.270(13) 2_654 13_556
Rh5 Rh1 P1 148.955(12) 10 13_556
Rh5 Rh1 P1 62.982(9) 10_556 13_556
Rh4 Rh1 P1 64.437(17) . 13_556
Rh4 Rh1 P1 132.003(18) 11 13_556
Rh2 Rh1 P1 86.789(19) 13 13_556
Rh2 Rh1 P1 82.83(2) 5_545 13_556
P4 Rh1 P1 118.433(13) 13 13_556
P4 Rh1 P1 92.921(9) 7_545 13_556
P2 Rh1 P1 50.942(6) 3_655 13_556
P2 Rh1 P1 96.022(11) 9_655 13_556
P1 Rh1 P1 57.74(5) 13 5_544
P1 Rh1 P1 101.88(3) 5_545 5_544
P2 Rh1 P1 150.41(2) . 5_544
P2 Rh1 P1 58.34(2) 11 5_544
Rh1 Rh1 P1 73.146(5) 9_655 5_544
Rh5 Rh1 P1 106.854(5) . 5_544
Rh1 Rh1 P1 155.586(14) 10_556 5_544
Rh1 Rh1 P1 24.413(14) 10 5_544
La1 Rh1 P1 120.741(17) 5_545 5_544
La1 Rh1 P1 41.194(19) 13 5_544
La2 Rh1 P1 107.68(2) 7_545 5_544
La2 Rh1 P1 88.096(17) 13 5_544
Rh1 Rh1 P1 117.270(13) 2_655 5_544
Rh1 Rh1 P1 30.826(11) 2_654 5_544
Rh5 Rh1 P1 62.982(9) 10 5_544
Rh5 Rh1 P1 148.955(12) 10_556 5_544
Rh4 Rh1 P1 132.003(18) . 5_544
Rh4 Rh1 P1 64.437(17) 11 5_544
Rh2 Rh1 P1 82.83(2) 13 5_544
Rh2 Rh1 P1 86.789(19) 5_545 5_544
P4 Rh1 P1 92.921(9) 13 5_544
P4 Rh1 P1 118.433(13) 7_545 5_544
P2 Rh1 P1 96.022(12) 3_655 5_544
P2 Rh1 P1 50.942(6) 9_655 5_544
P1 Rh1 P1 146.292(10) 13_556 5_544
P1 Rh1 P2 58.179(15) 13 1_554
P1 Rh1 P2 150.86(2) 5_545 1_554
P2 Rh1 P2 101.42(3) . 1_554
P2 Rh1 P2 55.81(3) 11 1_554
Rh1 Rh1 P2 107.826(13) 9_655 1_554
Rh5 Rh1 P2 72.174(13) . 1_554
Rh1 Rh1 P2 155.386(13) 10_556 1_554
Rh1 Rh1 P2 24.616(13) 10 1_554
La1 Rh1 P2 107.342(16) 5_545 1_554
La1 Rh1 P2 87.520(15) 13 1_554
La2 Rh1 P2 118.017(16) 7_545 1_554
La2 Rh1 P2 40.954(14) 13 1_554
Rh1 Rh1 P2 150.326(16) 2_655 1_554
Rh1 Rh1 P2 63.516(15) 2_654 1_554
Rh5 Rh1 P2 29.894(14) 10 1_554
Rh5 Rh1 P2 116.231(17) 10_556 1_554
Rh4 Rh1 P2 86.190(15) . 1_554
Rh4 Rh1 P2 79.369(15) 11 1_554
Rh2 Rh1 P2 63.042(14) 13 1_554
Rh2 Rh1 P2 130.109(14) 5_545 1_554
P4 Rh1 P2 49.866(14) 13 1_554
P4 Rh1 P2 95.051(16) 7_545 1_554
P2 Rh1 P2 118.526(17) 3_655 1_554
P2 Rh1 P2 94.414(18) 9_655 1_554
P1 Rh1 P2 146.45(2) 13_556 1_554
P1 Rh1 P2 49.013(19) 5_544 1_554
P1 Rh1 P2 150.86(2) 13 11_556
P1 Rh1 P2 58.179(15) 5_545 11_556
P2 Rh1 P2 55.81(3) . 11_556
P2 Rh1 P2 101.42(3) 11 11_556
Rh1 Rh1 P2 107.826(13) 9_655 11_556
Rh5 Rh1 P2 72.174(13) . 11_556
Rh1 Rh1 P2 24.616(13) 10_556 11_556
Rh1 Rh1 P2 155.386(13) 10 11_556
La1 Rh1 P2 87.520(15) 5_545 11_556
La1 Rh1 P2 107.342(16) 13 11_556
La2 Rh1 P2 40.954(14) 7_545 11_556
La2 Rh1 P2 118.017(16) 13 11_556
Rh1 Rh1 P2 63.516(15) 2_655 11_556
Rh1 Rh1 P2 150.326(16) 2_654 11_556
Rh5 Rh1 P2 116.231(17) 10 11_556
Rh5 Rh1 P2 29.894(14) 10_556 11_556
Rh4 Rh1 P2 79.369(15) . 11_556
Rh4 Rh1 P2 86.190(15) 11 11_556
Rh2 Rh1 P2 130.109(14) 13 11_556
Rh2 Rh1 P2 63.042(14) 5_545 11_556
P4 Rh1 P2 95.051(16) 13 11_556
P4 Rh1 P2 49.866(14) 7_545 11_556
P2 Rh1 P2 94.414(18) 3_655 11_556
P2 Rh1 P2 118.526(17) 9_655 11_556
P1 Rh1 P2 49.013(19) 13_556 11_556
P1 Rh1 P2 146.45(2) 5_544 11_556
P2 Rh1 P2 144.35(3) 1_554 11_556
P1 Rh1 P3 126.84(3) 13 4
P1 Rh1 P3 56.98(3) 5_545 4
P2 Rh1 P3 121.36(3) . 4
P2 Rh1 P3 54.70(3) 11 4
Rh1 Rh1 P3 92.769(9) 9_655 4
Rh5 Rh1 P3 87.231(9) . 4
Rh1 Rh1 P3 90.147(11) 10_556 4
Rh1 Rh1 P3 89.853(11) 10 4
La1 Rh1 P3 144.924(12) 5_545 4
La1 Rh1 P3 38.905(12) 13 4
La2 Rh1 P3 37.702(11) 7_545 4
La2 Rh1 P3 138.258(13) 13 4
Rh1 Rh1 P3 92.018(10) 2_655 4
Rh1 Rh1 P3 91.806(10) 2_654 4
Rh5 Rh1 P3 87.973(10) 10 4
Rh5 Rh1 P3 88.184(10) 10_556 4
Rh4 Rh1 P3 146.173(12) . 4
Rh4 Rh1 P3 29.504(11) 11 4
Rh2 Rh1 P3 154.890(12) 13 4
Rh2 Rh1 P3 28.911(11) 5_545 4
P4 Rh1 P3 102.837(18) 13 4
P4 Rh1 P3 71.940(17) 7_545 4
P2 Rh1 P3 109.465(18) 3_655 4
P2 Rh1 P3 75.775(18) 9_655 4
P1 Rh1 P3 108.09(2) 13_556 4
P1 Rh1 P3 73.59(2) 5_544 4
P2 Rh1 P3 105.367(18) 1_554 4
P2 Rh1 P3 72.868(18) 11_556 4
P1 Rh1 P3 56.98(3) 13 .
P1 Rh1 P3 126.84(3) 5_545 .
P2 Rh1 P3 54.70(3) . .
P2 Rh1 P3 121.36(3) 11 .
Rh1 Rh1 P3 92.768(9) 9_655 .
Rh5 Rh1 P3 87.232(9) . .
Rh1 Rh1 P3 89.853(11) 10_556 .
Rh1 Rh1 P3 90.147(11) 10 .
La1 Rh1 P3 38.905(12) 5_545 .
La1 Rh1 P3 144.924(12) 13 .
La2 Rh1 P3 138.258(13) 7_545 .
La2 Rh1 P3 37.702(11) 13 .
Rh1 Rh1 P3 91.806(10) 2_655 .
Rh1 Rh1 P3 92.018(10) 2_654 .
Rh5 Rh1 P3 88.184(10) 10 .
Rh5 Rh1 P3 87.973(10) 10_556 .
Rh4 Rh1 P3 29.505(11) . .
Rh4 Rh1 P3 146.173(12) 11 .
Rh2 Rh1 P3 28.911(11) 13 .
Rh2 Rh1 P3 154.890(12) 5_545 .
P4 Rh1 P3 71.941(17) 13 .
P4 Rh1 P3 102.838(18) 7_545 .
P2 Rh1 P3 75.775(18) 3_655 .
P2 Rh1 P3 109.464(18) 9_655 .
P1 Rh1 P3 73.59(2) 13_556 .
P1 Rh1 P3 108.09(2) 5_544 .
P2 Rh1 P3 72.868(18) 1_554 .
P2 Rh1 P3 105.367(18) 11_556 .
P3 Rh1 P3 174.463(18) 4 .
P3 Rh2 P3 131.77(5) 8_455 6
P3 Rh2 P3 75.30(4) 8_455 15_456
P3 Rh2 P3 85.41(4) 6 15_456
P3 Rh2 P3 85.41(4) 8_455 13
P3 Rh2 P3 75.30(4) 6 13
P3 Rh2 P3 131.77(5) 15_456 13
P3 Rh2 P1 114.11(2) 8_455 .
P3 Rh2 P1 114.11(2) 6 .
P3 Rh2 P1 114.11(2) 15_456 .
P3 Rh2 P1 114.11(2) 13 .
P3 Rh2 La1 136.45(2) 8_455 9_566
P3 Rh2 La1 67.11(2) 6 9_566
P3 Rh2 La1 67.11(2) 15_456 9_566
P3 Rh2 La1 136.45(2) 13 9_566
P1 Rh2 La1 65.730(11) . 9_566
P3 Rh2 La1 67.11(2) 8_455 9_565
P3 Rh2 La1 136.45(2) 6 9_565
P3 Rh2 La1 136.45(2) 15_456 9_565
P3 Rh2 La1 67.11(2) 13 9_565
P1 Rh2 La1 65.730(11) . 9_565
La1 Rh2 La1 131.46(2) 9_566 9_565
P3 Rh2 La2 63.99(2) 8_455 3
P3 Rh2 La2 141.98(2) 6 3
P3 Rh2 La2 63.99(2) 15_456 3
P3 Rh2 La2 141.98(2) 13 3
P1 Rh2 La2 64.703(10) . 3
La1 Rh2 La2 79.884(7) 9_566 3
La1 Rh2 La2 79.884(7) 9_565 3
P3 Rh2 La2 141.98(2) 8_455 .
P3 Rh2 La2 63.98(2) 6 .
P3 Rh2 La2 141.98(2) 15_456 .
P3 Rh2 La2 63.98(2) 13 .
P1 Rh2 La2 64.704(10) . .
La1 Rh2 La2 79.884(7) 9_566 .
La1 Rh2 La2 79.884(7) 9_565 .
La2 Rh2 La2 129.406(19) 3 .
P3 Rh2 La3 65.89(2) 8_455 .
P3 Rh2 La3 65.89(2) 6 .
P3 Rh2 La3 65.89(2) 15_456 .
P3 Rh2 La3 65.89(2) 13 .
P1 Rh2 La3 180.0 . .
La1 Rh2 La3 114.270(11) 9_566 .
La1 Rh2 La3 114.270(11) 9_565 .
La2 Rh2 La3 115.297(10) 3 .
La2 Rh2 La3 115.296(10) . .
P3 Rh2 Rh3 42.73(2) 8_455 9_565
P3 Rh2 Rh3 105.18(3) 6 9_565
P3 Rh2 Rh3 105.18(3) 15_456 9_565
P3 Rh2 Rh3 42.73(2) 13 9_565
P1 Rh2 Rh3 125.354(10) . 9_565
La1 Rh2 Rh3 168.916(17) 9_566 9_565
La1 Rh2 Rh3 59.623(12) 9_565 9_565
La2 Rh2 Rh3 104.315(5) 3 9_565
La2 Rh2 Rh3 104.315(5) . 9_565
La3 Rh2 Rh3 54.646(10) . 9_565
P3 Rh2 Rh3 105.18(3) 8_455 9_566
P3 Rh2 Rh3 42.73(2) 6 9_566
P3 Rh2 Rh3 42.73(2) 15_456 9_566
P3 Rh2 Rh3 105.18(3) 13 9_566
P1 Rh2 Rh3 125.354(10) . 9_566
La1 Rh2 Rh3 59.623(12) 9_566 9_566
La1 Rh2 Rh3 168.916(17) 9_565 9_566
La2 Rh2 Rh3 104.315(5) 3 9_566
La2 Rh2 Rh3 104.315(5) . 9_566
La3 Rh2 Rh3 54.646(10) . 9_566
Rh3 Rh2 Rh3 109.29(2) 9_565 9_566
P3 Rh2 Rh4 37.74(2) 8_455 3
P3 Rh2 Rh4 113.81(3) 6 3
P3 Rh2 Rh4 37.74(2) 15_456 3
P3 Rh2 Rh4 113.81(3) 13 3
P1 Rh2 Rh4 118.286(10) . 3
La1 Rh2 Rh4 101.232(4) 9_566 3
La1 Rh2 Rh4 101.232(5) 9_565 3
La2 Rh2 Rh4 53.584(11) 3 3
La2 Rh2 Rh4 177.010(16) . 3
La3 Rh2 Rh4 61.714(10) . 3
Rh3 Rh2 Rh4 74.086(8) 9_565 3
Rh3 Rh2 Rh4 74.086(8) 9_566 3
P3 Rh2 Rh4 113.81(3) 8_455 .
P3 Rh2 Rh4 37.74(2) 6 .
P3 Rh2 Rh4 113.81(3) 15_456 .
P3 Rh2 Rh4 37.74(2) 13 .
P1 Rh2 Rh4 118.287(10) . .
La1 Rh2 Rh4 101.232(5) 9_566 .
La1 Rh2 Rh4 101.232(5) 9_565 .
La2 Rh2 Rh4 177.011(16) 3 .
La2 Rh2 Rh4 53.583(11) . .
La3 Rh2 Rh4 61.713(10) . .
Rh3 Rh2 Rh4 74.086(8) 9_565 .
Rh3 Rh2 Rh4 74.086(8) 9_566 .
Rh4 Rh2 Rh4 123.43(2) 3 .
P3 Rh2 Rh4 158.76(3) 8_455 13_556
P3 Rh2 Rh4 26.99(2) 6 13_556
P3 Rh2 Rh4 96.40(2) 15_456 13_556
P3 Rh2 Rh4 85.96(2) 13 13_556
P1 Rh2 Rh4 87.122(8) . 13_556
La1 Rh2 Rh4 50.725(6) 9_566 13_556
La1 Rh2 Rh4 126.282(10) 9_565 13_556
La2 Rh2 Rh4 130.295(10) 3 13_556
La2 Rh2 Rh4 46.398(7) . 13_556
La3 Rh2 Rh4 92.878(8) . 13_556
Rh3 Rh2 Rh4 125.237(10) 9_565 13_556
Rh3 Rh2 Rh4 58.745(7) 9_566 13_556
Rh4 Rh2 Rh4 132.423(9) 3 13_556
Rh4 Rh2 Rh4 51.171(8) . 13_556
P3 Rh2 Rh4 26.99(2) 8_455 15_455
P3 Rh2 Rh4 158.76(3) 6 15_455
P3 Rh2 Rh4 85.96(2) 15_456 15_455
P3 Rh2 Rh4 96.40(2) 13 15_455
P1 Rh2 Rh4 87.122(8) . 15_455
La1 Rh2 Rh4 126.282(10) 9_566 15_455
La1 Rh2 Rh4 50.725(6) 9_565 15_455
La2 Rh2 Rh4 46.399(7) 3 15_455
La2 Rh2 Rh4 130.295(10) . 15_455
La3 Rh2 Rh4 92.878(8) . 15_455
Rh3 Rh2 Rh4 58.745(7) 9_565 15_455
Rh3 Rh2 Rh4 125.237(10) 9_566 15_455
Rh4 Rh2 Rh4 51.171(8) 3 15_455
Rh4 Rh2 Rh4 132.423(9) . 15_455
Rh4 Rh2 Rh4 174.243(16) 13_556 15_455
P3 Rh2 Rh4 85.96(2) 8_455 15_456
P3 Rh2 Rh4 96.40(2) 6 15_456
P3 Rh2 Rh4 26.99(2) 15_456 15_456
P3 Rh2 Rh4 158.76(3) 13 15_456
P1 Rh2 Rh4 87.122(8) . 15_456
La1 Rh2 Rh4 50.725(6) 9_566 15_456
La1 Rh2 Rh4 126.282(10) 9_565 15_456
La2 Rh2 Rh4 46.399(6) 3 15_456
La2 Rh2 Rh4 130.295(10) . 15_456
La3 Rh2 Rh4 92.878(8) . 15_456
Rh3 Rh2 Rh4 125.237(10) 9_565 15_456
Rh3 Rh2 Rh4 58.745(7) 9_566 15_456
Rh4 Rh2 Rh4 51.171(8) 3 15_456
Rh4 Rh2 Rh4 132.423(9) . 15_456
Rh4 Rh2 Rh4 95.301(12) 13_556 15_456
Rh4 Rh2 Rh4 84.409(12) 15_455 15_456
P3 Rh2 Rh4 96.40(2) 8_455 13
P3 Rh2 Rh4 85.96(2) 6 13
P3 Rh2 Rh4 158.76(3) 15_456 13
P3 Rh2 Rh4 26.99(2) 13 13
P1 Rh2 Rh4 87.122(8) . 13
La1 Rh2 Rh4 126.282(10) 9_566 13
La1 Rh2 Rh4 50.725(6) 9_565 13
La2 Rh2 Rh4 130.295(10) 3 13
La2 Rh2 Rh4 46.398(7) . 13
La3 Rh2 Rh4 92.878(8) . 13
Rh3 Rh2 Rh4 58.745(7) 9_565 13
Rh3 Rh2 Rh4 125.237(10) 9_566 13
Rh4 Rh2 Rh4 132.423(9) 3 13
Rh4 Rh2 Rh4 51.171(8) . 13
Rh4 Rh2 Rh4 84.409(12) 13_556 13
Rh4 Rh2 Rh4 95.301(12) 15_455 13
Rh4 Rh2 Rh4 174.243(16) 15_456 13
P3 Rh2 Rh1 140.84(2) 8_455 6
P3 Rh2 Rh1 87.35(2) 6 6
P3 Rh2 Rh1 112.13(2) 15_456 6
P3 Rh2 Rh1 110.64(2) 13 6
P1 Rh2 Rh1 26.834(5) . 6
La1 Rh2 Rh1 48.368(9) 9_566 6
La1 Rh2 Rh1 86.032(13) 9_565 6
La2 Rh2 Rh1 84.295(13) 3 6
La2 Rh2 Rh1 48.457(8) . 6
La3 Rh2 Rh1 153.166(5) . 6
Rh3 Rh2 Rh1 141.494(9) 9_565 6
Rh3 Rh2 Rh1 104.482(10) 9_566 6
Rh4 Rh2 Rh1 134.220(10) 3 6
Rh4 Rh2 Rh1 98.528(10) . 6
Rh4 Rh2 Rh1 60.362(7) 13_556 6
Rh4 Rh2 Rh1 113.885(11) 15_455 6
Rh4 Rh2 Rh1 88.071(9) 15_456 6
Rh4 Rh2 Rh1 86.792(9) 13 6
P3 Rh2 Rh1 110.64(2) 8_455 14_456
P3 Rh2 Rh1 112.13(2) 6 14_456
P3 Rh2 Rh1 87.35(2) 15_456 14_456
P3 Rh2 Rh1 140.84(2) 13 14_456
P1 Rh2 Rh1 26.834(5) . 14_456
La1 Rh2 Rh1 48.368(9) 9_566 14_456
La1 Rh2 Rh1 86.032(13) 9_565 14_456
La2 Rh2 Rh1 48.456(8) 3 14_456
La2 Rh2 Rh1 84.296(13) . 14_456
La3 Rh2 Rh1 153.166(5) . 14_456
Rh3 Rh2 Rh1 141.494(9) 9_565 14_456
Rh3 Rh2 Rh1 104.482(10) 9_566 14_456
Rh4 Rh2 Rh1 98.528(11) 3 14_456
Rh4 Rh2 Rh1 134.220(10) . 14_456
Rh4 Rh2 Rh1 88.071(9) 13_556 14_456
Rh4 Rh2 Rh1 86.792(9) 15_455 14_456
Rh4 Rh2 Rh1 60.362(7) 15_456 14_456
Rh4 Rh2 Rh1 113.885(11) 13 14_456
Rh1 Rh2 Rh1 36.335(10) 6 14_456
P3 Rh2 Rh1 112.13(2) 8_455 13
P3 Rh2 Rh1 110.64(2) 6 13
P3 Rh2 Rh1 140.84(2) 15_456 13
P3 Rh2 Rh1 87.35(2) 13 13
P1 Rh2 Rh1 26.834(5) . 13
La1 Rh2 Rh1 86.032(13) 9_566 13
La1 Rh2 Rh1 48.368(9) 9_565 13
La2 Rh2 Rh1 84.295(13) 3 13
La2 Rh2 Rh1 48.457(8) . 13
La3 Rh2 Rh1 153.166(5) . 13
Rh3 Rh2 Rh1 104.482(9) 9_565 13
Rh3 Rh2 Rh1 141.494(9) 9_566 13
Rh4 Rh2 Rh1 134.220(10) 3 13
Rh4 Rh2 Rh1 98.528(10) . 13
Rh4 Rh2 Rh1 86.792(9) 13_556 13
Rh4 Rh2 Rh1 88.071(9) 15_455 13
Rh4 Rh2 Rh1 113.885(11) 15_456 13
Rh4 Rh2 Rh1 60.362(7) 13 13
Rh1 Rh2 Rh1 38.104(6) 6 13
Rh1 Rh2 Rh1 53.668(10) 14_456 13
P3 Rh2 Rh1 87.35(2) 8_455 5_455
P3 Rh2 Rh1 140.84(2) 6 5_455
P3 Rh2 Rh1 110.64(2) 15_456 5_455
P3 Rh2 Rh1 112.13(2) 13 5_455
P1 Rh2 Rh1 26.834(5) . 5_455
La1 Rh2 Rh1 86.032(13) 9_566 5_455
La1 Rh2 Rh1 48.368(9) 9_565 5_455
La2 Rh2 Rh1 48.456(8) 3 5_455
La2 Rh2 Rh1 84.296(13) . 5_455
La3 Rh2 Rh1 153.166(5) . 5_455
Rh3 Rh2 Rh1 104.482(10) 9_565 5_455
Rh3 Rh2 Rh1 141.494(9) 9_566 5_455
Rh4 Rh2 Rh1 98.528(11) 3 5_455
Rh4 Rh2 Rh1 134.220(10) . 5_455
Rh4 Rh2 Rh1 113.885(11) 13_556 5_455
Rh4 Rh2 Rh1 60.362(7) 15_455 5_455
Rh4 Rh2 Rh1 86.792(9) 15_456 5_455
Rh4 Rh2 Rh1 88.071(9) 13 5_455
Rh1 Rh2 Rh1 53.668(10) 6 5_455
Rh1 Rh2 Rh1 38.104(6) 14_456 5_455
Rh1 Rh2 Rh1 36.335(10) 13 5_455
P3 Rh2 P3 28.74(2) 8_455 15_455
P3 Rh2 P3 135.07(3) 6 15_455
P3 Rh2 P3 104.04(3) 15_456 15_455
P3 Rh2 P3 65.71(3) 13 15_455
P1 Rh2 P3 101.928(12) . 15_455
La1 Rh2 P3 156.963(13) 9_566 15_455
La1 Rh2 P3 41.380(12) 9_565 15_455
La2 Rh2 P3 77.181(10) 3 15_455
La2 Rh2 P3 113.485(10) . 15_455
La3 Rh2 P3 78.072(12) . 15_455
Rh3 Rh2 P3 29.899(11) 9_565 15_455
Rh3 Rh2 P3 128.883(17) 9_566 15_455
Rh4 Rh2 P3 66.417(11) 3 15_455
Rh4 Rh2 P3 101.782(12) . 15_455
Rh4 Rh2 P3 151.580(11) 13_556 15_455
Rh4 Rh2 P3 30.827(10) 15_455 15_455
Rh4 Rh2 P3 111.860(13) 15_456 15_455
Rh4 Rh2 P3 69.415(13) 13 15_455
Rh1 Rh2 P3 126.192(13) 6 15_455
Rh1 Rh2 P3 112.120(12) 14_456 15_455
Rh1 Rh2 P3 89.559(12) 13 15_455
Rh1 Rh2 P3 77.194(11) 5_455 15_455
P3 Rh2 P3 135.07(3) 8_455 13_556
P3 Rh2 P3 28.74(2) 6 13_556
P3 Rh2 P3 65.71(3) 15_456 13_556
P3 Rh2 P3 104.04(3) 13 13_556
P1 Rh2 P3 101.928(12) . 13_556
La1 Rh2 P3 41.380(12) 9_566 13_556
La1 Rh2 P3 156.963(13) 9_565 13_556
La2 Rh2 P3 113.485(10) 3 13_556
La2 Rh2 P3 77.180(10) . 13_556
La3 Rh2 P3 78.072(12) . 13_556
Rh3 Rh2 P3 128.883(17) 9_565 13_556
Rh3 Rh2 P3 29.899(11) 9_566 13_556
Rh4 Rh2 P3 101.782(12) 3 13_556
Rh4 Rh2 P3 66.417(11) . 13_556
Rh4 Rh2 P3 30.827(10) 13_556 13_556
Rh4 Rh2 P3 151.580(11) 15_455 13_556
Rh4 Rh2 P3 69.415(13) 15_456 13_556
Rh4 Rh2 P3 111.860(13) 13 13_556
Rh1 Rh2 P3 77.194(11) 6 13_556
Rh1 Rh2 P3 89.559(12) 14_456 13_556
Rh1 Rh2 P3 112.120(12) 13 13_556
Rh1 Rh2 P3 126.192(13) 5_455 13_556
P3 Rh2 P3 156.14(2) 15_455 13_556
P3 Rh2 P3 65.71(3) 8_455 6_554
P3 Rh2 P3 104.04(3) 6 6_554
P3 Rh2 P3 135.07(3) 15_456 6_554
P3 Rh2 P3 28.74(2) 13 6_554
P1 Rh2 P3 101.928(12) . 6_554
La1 Rh2 P3 156.963(13) 9_566 6_554
La1 Rh2 P3 41.380(12) 9_565 6_554
La2 Rh2 P3 113.485(10) 3 6_554
La2 Rh2 P3 77.180(10) . 6_554
La3 Rh2 P3 78.072(12) . 6_554
Rh3 Rh2 P3 29.899(11) 9_565 6_554
Rh3 Rh2 P3 128.883(17) 9_566 6_554
Rh4 Rh2 P3 101.782(12) 3 6_554
Rh4 Rh2 P3 66.417(10) . 6_554
Rh4 Rh2 P3 111.860(13) 13_556 6_554
Rh4 Rh2 P3 69.415(13) 15_455 6_554
Rh4 Rh2 P3 151.580(11) 15_456 6_554
Rh4 Rh2 P3 30.827(10) 13 6_554
Rh1 Rh2 P3 112.120(12) 6 6_554
Rh1 Rh2 P3 126.192(13) 14_456 6_554
Rh1 Rh2 P3 77.194(11) 13 6_554
Rh1 Rh2 P3 89.559(12) 5_455 6_554
P3 Rh2 P3 40.13(2) 15_455 6_554
P3 Rh2 P3 132.78(2) 13_556 6_554
P3 Rh2 P3 104.04(3) 8_455 8_456
P3 Rh2 P3 65.71(3) 6 8_456
P3 Rh2 P3 28.74(2) 15_456 8_456
P3 Rh2 P3 135.07(3) 13 8_456
P1 Rh2 P3 101.928(12) . 8_456
La1 Rh2 P3 41.380(12) 9_566 8_456
La1 Rh2 P3 156.963(13) 9_565 8_456
La2 Rh2 P3 77.181(10) 3 8_456
La2 Rh2 P3 113.485(10) . 8_456
La3 Rh2 P3 78.072(12) . 8_456
Rh3 Rh2 P3 128.883(17) 9_565 8_456
Rh3 Rh2 P3 29.899(11) 9_566 8_456
Rh4 Rh2 P3 66.417(10) 3 8_456
Rh4 Rh2 P3 101.782(12) . 8_456
Rh4 Rh2 P3 69.415(13) 13_556 8_456
Rh4 Rh2 P3 111.860(13) 15_455 8_456
Rh4 Rh2 P3 30.827(10) 15_456 8_456
Rh4 Rh2 P3 151.580(11) 13 8_456
Rh1 Rh2 P3 89.559(12) 6 8_456
Rh1 Rh2 P3 77.194(11) 14_456 8_456
Rh1 Rh2 P3 126.192(13) 13 8_456
Rh1 Rh2 P3 112.120(12) 5_455 8_456
P3 Rh2 P3 132.78(2) 15_455 8_456
P3 Rh2 P3 40.13(2) 13_556 8_456
P3 Rh2 P3 156.14(2) 6_554 8_456
P3 Rh2 P2 170.86(3) 8_455 13_556
P3 Rh2 P2 56.93(3) 6 13_556
P3 Rh2 P2 104.73(2) 15_456 13_556
P3 Rh2 P2 100.80(2) 13 13_556
P1 Rh2 P2 57.279(14) . 13_556
La1 Rh2 P2 39.717(11) 9_566 13_556
La1 Rh2 P2 108.957(16) 9_565 13_556
La2 Rh2 P2 107.587(18) 3 13_556
La2 Rh2 P2 40.171(10) . 13_556
La3 Rh2 P2 122.721(15) . 13_556
Rh3 Rh2 P2 143.339(12) 9_565 13_556
Rh3 Rh2 P2 79.826(13) 9_566 13_556
Rh4 Rh2 P2 140.844(10) 3 13_556
Rh4 Rh2 P2 74.745(16) . 13_556
Rh4 Rh2 P2 29.996(15) 13_556 13_556
Rh4 Rh2 P2 144.270(19) 15_455 13_556
Rh4 Rh2 P2 90.318(14) 15_456 13_556
Rh4 Rh2 P2 86.569(14) 13 13_556
Rh1 Rh2 P2 30.450(14) 6 13_556
Rh1 Rh2 P2 60.373(16) 14_456 13_556
Rh1 Rh2 P2 61.945(13) 13 13_556
Rh1 Rh2 P2 84.111(17) 5_455 13_556
P3 Rh2 P2 149.754(15) 15_455 13_556
P3 Rh2 P2 50.176(15) 13_556 13_556
P3 Rh2 P2 117.337(15) 6_554 13_556
P3 Rh2 P2 76.362(15) 8_456 13_556
P3 Rh2 P2 56.93(3) 8_455 15_455
P3 Rh2 P2 170.86(3) 6 15_455
P3 Rh2 P2 100.80(2) 15_456 15_455
P3 Rh2 P2 104.73(2) 13 15_455
P1 Rh2 P2 57.279(15) . 15_455
La1 Rh2 P2 108.957(16) 9_566 15_455
La1 Rh2 P2 39.717(11) 9_565 15_455
La2 Rh2 P2 40.171(10) 3 15_455
La2 Rh2 P2 107.588(18) . 15_455
La3 Rh2 P2 122.721(15) . 15_455
Rh3 Rh2 P2 79.826(13) 9_565 15_455
Rh3 Rh2 P2 143.339(12) 9_566 15_455
Rh4 Rh2 P2 74.745(16) 3 15_455
Rh4 Rh2 P2 140.844(10) . 15_455
Rh4 Rh2 P2 144.270(19) 13_556 15_455
Rh4 Rh2 P2 29.996(15) 15_455 15_455
Rh4 Rh2 P2 86.569(14) 15_456 15_455
Rh4 Rh2 P2 90.318(14) 13 15_455
Rh1 Rh2 P2 84.111(17) 6 15_455
Rh1 Rh2 P2 61.945(13) 14_456 15_455
Rh1 Rh2 P2 60.373(16) 13 15_455
Rh1 Rh2 P2 30.450(14) 5_455 15_455
P3 Rh2 P2 50.176(15) 15_455 15_455
P3 Rh2 P2 149.754(15) 13_556 15_455
P3 Rh2 P2 76.362(15) 6_554 15_455
P3 Rh2 P2 117.337(15) 8_456 15_455
P2 Rh2 P2 114.56(3) 13_556 15_455
P3 Rh2 P2 100.80(2) 8_455 15_456
P3 Rh2 P2 104.73(2) 6 15_456
P3 Rh2 P2 56.93(3) 15_456 15_456
P3 Rh2 P2 170.86(3) 13 15_456
P1 Rh2 P2 57.279(14) . 15_456
La1 Rh2 P2 39.717(11) 9_566 15_456
La1 Rh2 P2 108.957(16) 9_565 15_456
La2 Rh2 P2 40.171(10) 3 15_456
La2 Rh2 P2 107.588(18) . 15_456
La3 Rh2 P2 122.721(14) . 15_456
Rh3 Rh2 P2 143.339(12) 9_565 15_456
Rh3 Rh2 P2 79.826(13) 9_566 15_456
Rh4 Rh2 P2 74.745(16) 3 15_456
Rh4 Rh2 P2 140.844(10) . 15_456
Rh4 Rh2 P2 90.318(14) 13_556 15_456
Rh4 Rh2 P2 86.569(14) 15_455 15_456
Rh4 Rh2 P2 29.996(15) 15_456 15_456
Rh4 Rh2 P2 144.270(19) 13 15_456
Rh1 Rh2 P2 60.373(16) 6 15_456
Rh1 Rh2 P2 30.450(14) 14_456 15_456
Rh1 Rh2 P2 84.111(17) 13 15_456
Rh1 Rh2 P2 61.945(13) 5_455 15_456
P3 Rh2 P2 117.337(15) 15_455 15_456
P3 Rh2 P2 76.362(15) 13_556 15_456
P3 Rh2 P2 149.754(15) 6_554 15_456
P3 Rh2 P2 50.176(15) 8_456 15_456
P2 Rh2 P2 72.27(3) 13_556 15_456
P2 Rh2 P2 73.749(19) 15_455 15_456
P3 Rh2 P2 104.73(2) 8_455 13
P3 Rh2 P2 100.80(2) 6 13
P3 Rh2 P2 170.86(3) 15_456 13
P3 Rh2 P2 56.93(3) 13 13
P1 Rh2 P2 57.279(14) . 13
La1 Rh2 P2 108.957(16) 9_566 13
La1 Rh2 P2 39.717(11) 9_565 13
La2 Rh2 P2 107.587(18) 3 13
La2 Rh2 P2 40.171(10) . 13
La3 Rh2 P2 122.721(15) . 13
Rh3 Rh2 P2 79.826(13) 9_565 13
Rh3 Rh2 P2 143.339(12) 9_566 13
Rh4 Rh2 P2 140.844(10) 3 13
Rh4 Rh2 P2 74.745(16) . 13
Rh4 Rh2 P2 86.569(14) 13_556 13
Rh4 Rh2 P2 90.318(14) 15_455 13
Rh4 Rh2 P2 144.270(19) 15_456 13
Rh4 Rh2 P2 29.996(15) 13 13
Rh1 Rh2 P2 61.945(13) 6 13
Rh1 Rh2 P2 84.111(17) 14_456 13
Rh1 Rh2 P2 30.450(14) 13 13
Rh1 Rh2 P2 60.373(16) 5_455 13
P3 Rh2 P2 76.362(15) 15_455 13
P3 Rh2 P2 117.337(15) 13_556 13
P3 Rh2 P2 50.176(15) 6_554 13
P3 Rh2 P2 149.754(15) 8_456 13
P2 Rh2 P2 73.749(19) 13_556 13
P2 Rh2 P2 72.27(3) 15_455 13
P2 Rh2 P2 114.56(3) 15_456 13
P3 Rh3 P3 127.09(4) 5_455 7
P3 Rh3 P3 72.79(4) 5_455 14_456
P3 Rh3 P3 84.20(4) 7 14_456
P3 Rh3 P3 84.20(4) 5_455 16
P3 Rh3 P3 72.79(4) 7 16
P3 Rh3 P3 127.09(4) 14_456 16
P3 Rh3 P4 133.17(3) 5_455 7
P3 Rh3 P4 97.23(3) 7 7
P3 Rh3 P4 133.17(3) 14_456 7
P3 Rh3 P4 97.23(3) 16 7
P3 Rh3 P4 97.23(3) 5_455 5_455
P3 Rh3 P4 133.17(3) 7 5_455
P3 Rh3 P4 97.23(3) 14_456 5_455
P3 Rh3 P4 133.17(3) 16 5_455
P4 Rh3 P4 49.21(5) 7 5_455
P3 Rh3 La3 136.70(2) 5_455 9_566
P3 Rh3 La3 70.01(2) 7 9_566
P3 Rh3 La3 70.01(2) 14_456 9_566
P3 Rh3 La3 136.70(2) 16 9_566
P4 Rh3 La3 66.812(11) 7 9_566
P4 Rh3 La3 66.812(12) 5_455 9_566
P3 Rh3 La3 70.01(2) 5_455 9_565
P3 Rh3 La3 136.70(2) 7 9_565
P3 Rh3 La3 136.70(2) 14_456 9_565
P3 Rh3 La3 70.01(2) 16 9_565
P4 Rh3 La3 66.812(12) 7 9_565
P4 Rh3 La3 66.812(12) 5_455 9_565
La3 Rh3 La3 128.67(2) 9_566 9_565
P3 Rh3 La1 63.55(2) 5_455 .
P3 Rh3 La1 63.55(2) 7 .
P3 Rh3 La1 63.55(2) 14_456 .
P3 Rh3 La1 63.55(2) 16 .
P4 Rh3 La1 155.39(2) 7 .
P4 Rh3 La1 155.39(2) 5_455 .
La3 Rh3 La1 115.663(11) 9_566 .
La3 Rh3 La1 115.662(11) 9_565 .
P3 Rh3 Rh2 42.12(2) 5_455 9_565
P3 Rh3 Rh2 103.07(3) 7 9_565
P3 Rh3 Rh2 103.07(3) 14_456 9_565
P3 Rh3 Rh2 42.12(2) 16 9_565
P4 Rh3 Rh2 121.742(11) 7 9_565
P4 Rh3 Rh2 121.742(11) 5_455 9_565
La3 Rh3 Rh2 170.308(17) 9_566 9_565
La3 Rh3 Rh2 61.017(12) 9_565 9_565
La1 Rh3 Rh2 54.645(10) . 9_565
P3 Rh3 Rh2 103.07(3) 5_455 9_566
P3 Rh3 Rh2 42.12(2) 7 9_566
P3 Rh3 Rh2 42.12(2) 14_456 9_566
P3 Rh3 Rh2 103.07(3) 16 9_566
P4 Rh3 Rh2 121.742(11) 7 9_566
P4 Rh3 Rh2 121.742(11) 5_455 9_566
La3 Rh3 Rh2 61.017(12) 9_566 9_566
La3 Rh3 Rh2 170.308(17) 9_565 9_566
La1 Rh3 Rh2 54.645(10) . 9_566
Rh2 Rh3 Rh2 109.29(2) 9_565 9_566
P3 Rh3 La2 139.47(2) 5_455 7
P3 Rh3 La2 57.40(2) 7 7
P3 Rh3 La2 139.47(2) 14_456 7
P3 Rh3 La2 57.40(2) 16 7
P4 Rh3 La2 51.01(2) 7 7
P4 Rh3 La2 100.23(3) 5_455 7
La3 Rh3 La2 83.826(6) 9_566 7
La3 Rh3 La2 83.826(6) 9_565 7
La1 Rh3 La2 104.380(9) . 7
Rh2 Rh3 La2 98.262(5) 9_565 7
Rh2 Rh3 La2 98.262(5) 9_566 7
P3 Rh3 La2 57.40(2) 5_455 5_455
P3 Rh3 La2 139.47(2) 7 5_455
P3 Rh3 La2 57.40(2) 14_456 5_455
P3 Rh3 La2 139.47(2) 16 5_455
P4 Rh3 La2 100.23(3) 7 5_455
P4 Rh3 La2 51.01(2) 5_455 5_455
La3 Rh3 La2 83.826(6) 9_566 5_455
La3 Rh3 La2 83.826(6) 9_565 5_455
La1 Rh3 La2 104.380(9) . 5_455
Rh2 Rh3 La2 98.262(5) 9_565 5_455
Rh2 Rh3 La2 98.262(5) 9_566 5_455
La2 Rh3 La2 151.241(18) 7 5_455
P3 Rh3 Rh4 36.44(2) 5_455 5_455
P3 Rh3 Rh4 106.70(2) 7 5_455
P3 Rh3 Rh4 36.44(2) 14_456 5_455
P3 Rh3 Rh4 106.70(2) 16 5_455
P4 Rh3 Rh4 150.09(3) 7 5_455
P4 Rh3 Rh4 100.88(3) 5_455 5_455
La3 Rh3 Rh4 104.559(6) 9_566 5_455
La3 Rh3 Rh4 104.559(6) 9_565 5_455
La1 Rh3 Rh4 54.518(9) . 5_455
Rh2 Rh3 Rh4 70.374(8) 9_565 5_455
Rh2 Rh3 Rh4 70.375(8) 9_566 5_455
La2 Rh3 Rh4 158.897(15) 7 5_455
La2 Rh3 Rh4 49.862(10) 5_455 5_455
P3 Rh3 Rh4 106.70(2) 5_455 7
P3 Rh3 Rh4 36.44(2) 7 7
P3 Rh3 Rh4 106.70(2) 14_456 7
P3 Rh3 Rh4 36.44(2) 16 7
P4 Rh3 Rh4 100.88(3) 7 7
P4 Rh3 Rh4 150.09(3) 5_455 7
La3 Rh3 Rh4 104.559(5) 9_566 7
La3 Rh3 Rh4 104.559(6) 9_565 7
La1 Rh3 Rh4 54.518(9) . 7
Rh2 Rh3 Rh4 70.375(8) 9_565 7
Rh2 Rh3 Rh4 70.374(8) 9_566 7
La2 Rh3 Rh4 49.862(10) 7 7
La2 Rh3 Rh4 158.897(15) 5_455 7
Rh4 Rh3 Rh4 109.035(18) 5_455 7
P3 Rh3 Rh4 23.27(2) 5_455 9_565
P3 Rh3 Rh4 150.34(3) 7 9_565
P3 Rh3 Rh4 81.67(2) 14_456 9_565
P3 Rh3 Rh4 95.46(2) 16 9_565
P4 Rh3 Rh4 111.44(2) 7 9_565
P4 Rh3 Rh4 74.687(19) 5_455 9_565
La3 Rh3 Rh4 127.729(9) 9_566 9_565
La3 Rh3 Rh4 55.693(7) 9_565 9_565
La1 Rh3 Rh4 86.803(8) . 9_565
Rh2 Rh3 Rh4 55.659(7) 9_565 9_565
Rh2 Rh3 Rh4 119.972(10) 9_566 9_565
La2 Rh3 Rh4 138.266(7) 7 9_565
La2 Rh3 Rh4 44.066(7) 5_455 9_565
Rh4 Rh3 Rh4 49.606(8) 5_455 9_565
Rh4 Rh3 Rh4 125.683(11) 7 9_565
P3 Rh3 Rh4 150.34(3) 5_455 11_566
P3 Rh3 Rh4 23.27(2) 7 11_566
P3 Rh3 Rh4 95.46(2) 14_456 11_566
P3 Rh3 Rh4 81.67(2) 16 11_566
P4 Rh3 Rh4 74.687(19) 7 11_566
P4 Rh3 Rh4 111.44(2) 5_455 11_566
La3 Rh3 Rh4 55.693(7) 9_566 11_566
La3 Rh3 Rh4 127.729(9) 9_565 11_566
La1 Rh3 Rh4 86.803(8) . 11_566
Rh2 Rh3 Rh4 119.972(10) 9_565 11_566
Rh2 Rh3 Rh4 55.659(7) 9_566 11_566
La2 Rh3 Rh4 44.066(7) 7 11_566
La2 Rh3 Rh4 138.266(7) 5_455 11_566
Rh4 Rh3 Rh4 125.683(11) 5_455 11_566
Rh4 Rh3 Rh4 49.606(8) 7 11_566
Rh4 Rh3 Rh4 173.606(16) 9_565 11_566
P3 Rh3 Rh4 95.46(2) 5_455 11_565
P3 Rh3 Rh4 81.67(2) 7 11_565
P3 Rh3 Rh4 150.34(3) 14_456 11_565
P3 Rh3 Rh4 23.27(2) 16 11_565
P4 Rh3 Rh4 74.687(19) 7 11_565
P4 Rh3 Rh4 111.44(2) 5_455 11_565
La3 Rh3 Rh4 127.729(9) 9_566 11_565
La3 Rh3 Rh4 55.693(7) 9_565 11_565
La1 Rh3 Rh4 86.803(8) . 11_565
Rh2 Rh3 Rh4 55.659(7) 9_565 11_565
Rh2 Rh3 Rh4 119.972(10) 9_566 11_565
La2 Rh3 Rh4 44.066(6) 7 11_565
La2 Rh3 Rh4 138.266(7) 5_455 11_565
Rh4 Rh3 Rh4 125.683(11) 5_455 11_565
Rh4 Rh3 Rh4 49.606(8) 7 11_565
Rh4 Rh3 Rh4 98.239(12) 9_565 11_565
Rh4 Rh3 Rh4 81.401(12) 11_566 11_565
P3 Rh3 Rh4 81.67(2) 5_455 9_566
P3 Rh3 Rh4 95.46(2) 7 9_566
P3 Rh3 Rh4 23.27(2) 14_456 9_566
P3 Rh3 Rh4 150.34(3) 16 9_566
P4 Rh3 Rh4 111.44(2) 7 9_566
P4 Rh3 Rh4 74.687(19) 5_455 9_566
La3 Rh3 Rh4 55.693(7) 9_566 9_566
La3 Rh3 Rh4 127.729(9) 9_565 9_566
La1 Rh3 Rh4 86.803(8) . 9_566
Rh2 Rh3 Rh4 119.972(10) 9_565 9_566
Rh2 Rh3 Rh4 55.659(7) 9_566 9_566
La2 Rh3 Rh4 138.266(7) 7 9_566
La2 Rh3 Rh4 44.066(7) 5_455 9_566
Rh4 Rh3 Rh4 49.606(8) 5_455 9_566
Rh4 Rh3 Rh4 125.683(11) 7 9_566
Rh4 Rh3 Rh4 81.401(12) 9_565 9_566
Rh4 Rh3 Rh4 98.239(12) 11_566 9_566
Rh4 Rh3 Rh4 173.606(16) 11_565 9_566
P3 Rh3 Rh5 153.78(2) 5_455 10_566
P3 Rh3 Rh5 78.49(2) 7 10_566
P3 Rh3 Rh5 120.80(2) 14_456 10_566
P3 Rh3 Rh5 100.69(2) 16 10_566
P4 Rh3 Rh5 21.115(11) 7 10_566
P4 Rh3 Rh5 60.60(3) 5_455 10_566
La3 Rh3 Rh5 50.835(8) 9_566 10_566
La3 Rh3 Rh5 87.328(12) 9_565 10_566
La1 Rh3 Rh5 141.535(6) . 10_566
Rh2 Rh3 Rh5 135.865(7) 9_565 10_566
Rh2 Rh3 Rh5 100.861(9) 9_566 10_566
La2 Rh3 Rh5 44.884(7) 7 10_566
La2 Rh3 Rh5 108.641(14) 5_455 10_566
Rh4 Rh3 Rh5 152.454(7) 5_455 10_566
Rh4 Rh3 Rh5 91.280(11) 7 10_566
Rh4 Rh3 Rh5 131.035(12) 9_565 10_566
Rh4 Rh3 Rh5 55.307(7) 11_566 10_566
Rh4 Rh3 Rh5 81.605(9) 11_565 10_566
Rh4 Rh3 Rh5 103.493(10) 9_566 10_566
P3 Rh3 Rh5 120.80(2) 5_455 1_565
P3 Rh3 Rh5 100.69(2) 7 1_565
P3 Rh3 Rh5 153.78(2) 14_456 1_565
P3 Rh3 Rh5 78.49(2) 16 1_565
P4 Rh3 Rh5 21.115(11) 7 1_565
P4 Rh3 Rh5 60.60(3) 5_455 1_565
La3 Rh3 Rh5 87.328(12) 9_566 1_565
La3 Rh3 Rh5 50.835(8) 9_565 1_565
La1 Rh3 Rh5 141.535(6) . 1_565
Rh2 Rh3 Rh5 100.861(9) 9_565 1_565
Rh2 Rh3 Rh5 135.865(7) 9_566 1_565
La2 Rh3 Rh5 44.884(7) 7 1_565
La2 Rh3 Rh5 108.641(14) 5_455 1_565
Rh4 Rh3 Rh5 152.454(7) 5_455 1_565
Rh4 Rh3 Rh5 91.280(11) 7 1_565
Rh4 Rh3 Rh5 103.493(10) 9_565 1_565
Rh4 Rh3 Rh5 81.605(10) 11_566 1_565
Rh4 Rh3 Rh5 55.307(8) 11_565 1_565
Rh4 Rh3 Rh5 131.035(12) 9_566 1_565
Rh5 Rh3 Rh5 37.868(6) 10_566 1_565
P3 Rh3 Rh5 100.69(2) 5_455 2_565
P3 Rh3 Rh5 120.80(2) 7 2_565
P3 Rh3 Rh5 78.49(2) 14_456 2_565
P3 Rh3 Rh5 153.78(2) 16 2_565
P4 Rh3 Rh5 60.60(3) 7 2_565
P4 Rh3 Rh5 21.115(11) 5_455 2_565
La3 Rh3 Rh5 50.835(8) 9_566 2_565
La3 Rh3 Rh5 87.328(12) 9_565 2_565
La1 Rh3 Rh5 141.535(6) . 2_565
Rh2 Rh3 Rh5 135.865(7) 9_565 2_565
Rh2 Rh3 Rh5 100.861(9) 9_566 2_565
La2 Rh3 Rh5 108.641(14) 7 2_565
La2 Rh3 Rh5 44.884(7) 5_455 2_565
Rh4 Rh3 Rh5 91.280(11) 5_455 2_565
Rh4 Rh3 Rh5 152.454(7) 7 2_565
Rh4 Rh3 Rh5 81.605(9) 9_565 2_565
Rh4 Rh3 Rh5 103.493(10) 11_566 2_565
Rh4 Rh3 Rh5 131.035(12) 11_565 2_565
Rh4 Rh3 Rh5 55.307(8) 9_566 2_565
Rh5 Rh3 Rh5 64.107(13) 10_566 2_565
Rh5 Rh3 Rh5 76.931(13) 1_565 2_565
P3 Rh3 Rh5 78.49(2) 5_455 9_565
P3 Rh3 Rh5 153.78(2) 7 9_565
P3 Rh3 Rh5 100.69(2) 14_456 9_565
P3 Rh3 Rh5 120.80(2) 16 9_565
P4 Rh3 Rh5 60.60(3) 7 9_565
P4 Rh3 Rh5 21.115(11) 5_455 9_565
La3 Rh3 Rh5 87.328(12) 9_566 9_565
La3 Rh3 Rh5 50.835(8) 9_565 9_565
La1 Rh3 Rh5 141.535(6) . 9_565
Rh2 Rh3 Rh5 100.861(9) 9_565 9_565
Rh2 Rh3 Rh5 135.865(7) 9_566 9_565
La2 Rh3 Rh5 108.641(14) 7 9_565
La2 Rh3 Rh5 44.884(7) 5_455 9_565
Rh4 Rh3 Rh5 91.280(11) 5_455 9_565
Rh4 Rh3 Rh5 152.454(7) 7 9_565
Rh4 Rh3 Rh5 55.307(8) 9_565 9_565
Rh4 Rh3 Rh5 131.035(12) 11_566 9_565
Rh4 Rh3 Rh5 103.493(10) 11_565 9_565
Rh4 Rh3 Rh5 81.605(9) 9_566 9_565
Rh5 Rh3 Rh5 76.931(13) 10_566 9_565
Rh5 Rh3 Rh5 64.107(13) 1_565 9_565
Rh5 Rh3 Rh5 37.868(6) 2_565 9_565
P3 Rh3 P3 29.52(2) 5_455 14_455
P3 Rh3 P3 131.99(3) 7 14_455
P3 Rh3 P3 102.31(3) 14_456 14_455
P3 Rh3 P3 65.52(3) 16 14_455
P4 Rh3 P3 110.293(13) 7 14_455
P4 Rh3 P3 93.658(14) 5_455 14_455
La3 Rh3 P3 157.029(13) 9_566 14_455
La3 Rh3 P3 43.522(13) 9_565 14_455
La1 Rh3 P3 76.949(11) . 14_455
Rh2 Rh3 P3 28.924(11) 9_565 14_455
Rh2 Rh3 P3 127.874(17) 9_566 14_455
La2 Rh3 P3 112.663(10) 7 14_455
La2 Rh3 P3 74.149(10) 5_455 14_455
Rh4 Rh3 P3 65.931(11) 5_455 14_455
Rh4 Rh3 P3 98.376(12) 7 14_455
Rh4 Rh3 P3 30.128(10) 9_565 14_455
Rh4 Rh3 P3 147.110(12) 11_566 14_455
Rh4 Rh3 P3 69.453(13) 11_565 14_455
Rh4 Rh3 P3 109.013(13) 9_566 14_455
Rh5 Rh3 P3 130.800(12) 10_566 14_455
Rh5 Rh3 P3 93.494(12) 1_565 14_455
Rh5 Rh3 P3 107.018(12) 2_565 14_455
Rh5 Rh3 P3 72.555(11) 9_565 14_455
P3 Rh3 P3 131.99(3) 5_455 16_556
P3 Rh3 P3 29.52(2) 7 16_556
P3 Rh3 P3 65.52(3) 14_456 16_556
P3 Rh3 P3 102.31(3) 16 16_556
P4 Rh3 P3 93.658(14) 7 16_556
P4 Rh3 P3 110.293(13) 5_455 16_556
La3 Rh3 P3 43.522(12) 9_566 16_556
La3 Rh3 P3 157.029(13) 9_565 16_556
La1 Rh3 P3 76.949(11) . 16_556
Rh2 Rh3 P3 127.874(17) 9_565 16_556
Rh2 Rh3 P3 28.924(11) 9_566 16_556
La2 Rh3 P3 74.149(10) 7 16_556
La2 Rh3 P3 112.663(10) 5_455 16_556
Rh4 Rh3 P3 98.377(12) 5_455 16_556
Rh4 Rh3 P3 65.931(11) 7 16_556
Rh4 Rh3 P3 147.110(12) 9_565 16_556
Rh4 Rh3 P3 30.128(10) 11_566 16_556
Rh4 Rh3 P3 109.013(13) 11_565 16_556
Rh4 Rh3 P3 69.453(13) 9_566 16_556
Rh5 Rh3 P3 72.555(11) 10_566 16_556
Rh5 Rh3 P3 107.018(11) 1_565 16_556
Rh5 Rh3 P3 93.494(11) 2_565 16_556
Rh5 Rh3 P3 130.800(12) 9_565 16_556
P3 Rh3 P3 153.90(2) 14_455 16_556
P3 Rh3 P3 65.52(3) 5_455 7_554
P3 Rh3 P3 102.31(3) 7 7_554
P3 Rh3 P3 131.99(3) 14_456 7_554
P3 Rh3 P3 29.52(2) 16 7_554
P4 Rh3 P3 93.658(14) 7 7_554
P4 Rh3 P3 110.293(13) 5_455 7_554
La3 Rh3 P3 157.029(13) 9_566 7_554
La3 Rh3 P3 43.522(12) 9_565 7_554
La1 Rh3 P3 76.949(11) . 7_554
Rh2 Rh3 P3 28.924(11) 9_565 7_554
Rh2 Rh3 P3 127.874(17) 9_566 7_554
La2 Rh3 P3 74.149(10) 7 7_554
La2 Rh3 P3 112.663(10) 5_455 7_554
Rh4 Rh3 P3 98.376(12) 5_455 7_554
Rh4 Rh3 P3 65.931(11) 7 7_554
Rh4 Rh3 P3 69.453(13) 9_565 7_554
Rh4 Rh3 P3 109.013(13) 11_566 7_554
Rh4 Rh3 P3 30.128(10) 11_565 7_554
Rh4 Rh3 P3 147.110(12) 9_566 7_554
Rh5 Rh3 P3 107.018(12) 10_566 7_554
Rh5 Rh3 P3 72.555(11) 1_565 7_554
Rh5 Rh3 P3 130.800(12) 2_565 7_554
Rh5 Rh3 P3 93.494(11) 9_565 7_554
P3 Rh3 P3 39.74(2) 14_455 7_554
P3 Rh3 P3 131.84(2) 16_556 7_554
P3 Rh3 P3 102.31(3) 5_455 5_456
P3 Rh3 P3 65.52(3) 7 5_456
P3 Rh3 P3 29.52(2) 14_456 5_456
P3 Rh3 P3 131.99(3) 16 5_456
P4 Rh3 P3 110.293(13) 7 5_456
P4 Rh3 P3 93.658(14) 5_455 5_456
La3 Rh3 P3 43.522(12) 9_566 5_456
La3 Rh3 P3 157.029(13) 9_565 5_456
La1 Rh3 P3 76.949(11) . 5_456
Rh2 Rh3 P3 127.874(17) 9_565 5_456
Rh2 Rh3 P3 28.924(11) 9_566 5_456
La2 Rh3 P3 112.663(10) 7 5_456
La2 Rh3 P3 74.149(10) 5_455 5_456
Rh4 Rh3 P3 65.931(11) 5_455 5_456
Rh4 Rh3 P3 98.376(12) 7 5_456
Rh4 Rh3 P3 109.013(13) 9_565 5_456
Rh4 Rh3 P3 69.453(13) 11_566 5_456
Rh4 Rh3 P3 147.110(12) 11_565 5_456
Rh4 Rh3 P3 30.128(10) 9_566 5_456
Rh5 Rh3 P3 93.494(11) 10_566 5_456
Rh5 Rh3 P3 130.800(12) 1_565 5_456
Rh5 Rh3 P3 72.555(11) 2_565 5_456
Rh5 Rh3 P3 107.018(11) 9_565 5_456
P3 Rh3 P3 131.84(2) 14_455 5_456
P3 Rh3 P3 39.74(2) 16_556 5_456
P3 Rh3 P3 153.90(2) 7_554 5_456
P3 Rh3 P2 176.35(2) 5_455 11_566
P3 Rh3 P2 51.10(2) 7 11_566
P3 Rh3 P2 109.41(2) 14_456 11_566
P3 Rh3 P2 92.16(2) 16 11_566
P4 Rh3 P2 47.482(19) 7 11_566
P4 Rh3 P2 85.44(3) 5_455 11_566
La3 Rh3 P2 46.731(10) 9_566 11_566
La3 Rh3 P2 109.007(14) 9_565 11_566
La1 Rh3 P2 114.541(14) . 11_566
Rh2 Rh3 P2 134.249(11) 9_565 11_566
Rh2 Rh3 P2 77.461(12) 9_566 11_566
La2 Rh3 P2 37.166(10) 7 11_566
La2 Rh3 P2 126.198(16) 5_455 11_566
Rh4 Rh3 P2 145.514(9) 5_455 11_566
Rh4 Rh3 P2 69.996(16) 7 11_566
Rh4 Rh3 P2 158.496(18) 9_565 11_566
Rh4 Rh3 P2 27.863(14) 11_566 11_566
Rh4 Rh3 P2 81.224(13) 11_565 11_566
Rh4 Rh3 P2 101.472(13) 9_566 11_566
Rh5 Rh3 P2 27.466(13) 10_566 11_566
Rh5 Rh3 P2 58.446(12) 1_565 11_566
Rh5 Rh3 P2 82.696(17) 2_565 11_566
Rh5 Rh3 P2 103.701(18) 9_565 11_566
P3 Rh3 P2 148.131(13) 14_455 11_566
P3 Rh3 P2 48.573(14) 16_556 11_566
P3 Rh3 P2 111.251(14) 7_554 11_566
P3 Rh3 P2 79.930(14) 5_456 11_566
P3 Rh3 P2 51.10(2) 5_455 9_565
P3 Rh3 P2 176.35(2) 7 9_565
P3 Rh3 P2 92.16(2) 14_456 9_565
P3 Rh3 P2 109.41(2) 16 9_565
P4 Rh3 P2 85.44(3) 7 9_565
P4 Rh3 P2 47.482(19) 5_455 9_565
La3 Rh3 P2 109.007(14) 9_566 9_565
La3 Rh3 P2 46.731(10) 9_565 9_565
La1 Rh3 P2 114.541(14) . 9_565
Rh2 Rh3 P2 77.461(12) 9_565 9_565
Rh2 Rh3 P2 134.249(11) 9_566 9_565
La2 Rh3 P2 126.198(16) 7 9_565
La2 Rh3 P2 37.166(10) 5_455 9_565
Rh4 Rh3 P2 69.996(16) 5_455 9_565
Rh4 Rh3 P2 145.514(9) 7 9_565
Rh4 Rh3 P2 27.863(14) 9_565 9_565
Rh4 Rh3 P2 158.496(18) 11_566 9_565
Rh4 Rh3 P2 101.472(13) 11_565 9_565
Rh4 Rh3 P2 81.224(13) 9_566 9_565
Rh5 Rh3 P2 103.701(18) 10_566 9_565
Rh5 Rh3 P2 82.697(17) 1_565 9_565
Rh5 Rh3 P2 58.446(12) 2_565 9_565
Rh5 Rh3 P2 27.467(13) 9_565 9_565
P3 Rh3 P2 48.573(14) 14_455 9_565
P3 Rh3 P2 148.131(13) 16_556 9_565
P3 Rh3 P2 79.930(14) 7_554 9_565
P3 Rh3 P2 111.251(14) 5_456 9_565
P2 Rh3 P2 130.92(3) 11_566 9_565
P3 Rh3 P2 109.41(2) 5_455 11_565
P3 Rh3 P2 92.16(2) 7 11_565
P3 Rh3 P2 176.35(2) 14_456 11_565
P3 Rh3 P2 51.10(2) 16 11_565
P4 Rh3 P2 47.482(19) 7 11_565
P4 Rh3 P2 85.44(3) 5_455 11_565
La3 Rh3 P2 109.007(14) 9_566 11_565
La3 Rh3 P2 46.731(11) 9_565 11_565
La1 Rh3 P2 114.541(14) . 11_565
Rh2 Rh3 P2 77.461(12) 9_565 11_565
Rh2 Rh3 P2 134.249(11) 9_566 11_565
La2 Rh3 P2 37.166(10) 7 11_565
La2 Rh3 P2 126.198(16) 5_455 11_565
Rh4 Rh3 P2 145.514(9) 5_455 11_565
Rh4 Rh3 P2 69.996(16) 7 11_565
Rh4 Rh3 P2 101.472(13) 9_565 11_565
Rh4 Rh3 P2 81.224(13) 11_566 11_565
Rh4 Rh3 P2 27.863(14) 11_565 11_565
Rh4 Rh3 P2 158.496(18) 9_566 11_565
Rh5 Rh3 P2 58.446(12) 10_566 11_565
Rh5 Rh3 P2 27.467(13) 1_565 11_565
Rh5 Rh3 P2 103.701(18) 2_565 11_565
Rh5 Rh3 P2 82.697(16) 9_565 11_565
P3 Rh3 P2 79.930(14) 14_455 11_565
P3 Rh3 P2 111.251(14) 16_556 11_565
P3 Rh3 P2 48.573(14) 7_554 11_565
P3 Rh3 P2 148.131(13) 5_456 11_565
P2 Rh3 P2 68.233(17) 11_566 11_565
P2 Rh3 P2 91.48(2) 9_565 11_565
P3 Rh4 P3 74.41(4) 13 6
P3 Rh4 P2 116.19(3) 13 .
P3 Rh4 P2 116.19(3) 6 .
P3 Rh4 P3 130.50(2) 13 10_556
P3 Rh4 P3 86.38(3) 6 10_556
P2 Rh4 P3 113.25(3) . 10_556
P3 Rh4 P3 86.38(3) 13 .
P3 Rh4 P3 130.50(2) 6 .
P2 Rh4 P3 113.25(3) . .
P3 Rh4 P3 72.22(4) 10_556 .
P3 Rh4 La2 68.08(2) 13 13
P3 Rh4 La2 138.08(2) 6 13
P2 Rh4 La2 67.579(8) . 13
P3 Rh4 La2 132.61(2) 10_556 13
P3 Rh4 La2 65.66(2) . 13
P3 Rh4 La2 138.08(2) 13 13_556
P3 Rh4 La2 68.08(2) 6 13_556
P2 Rh4 La2 67.579(9) . 13_556
P3 Rh4 La2 65.66(2) 10_556 13_556
P3 Rh4 La2 132.61(2) . 13_556
La2 Rh4 La2 135.051(17) 13 13_556
P3 Rh4 La2 64.26(2) 13 .
P3 Rh4 La2 64.26(2) 6 .
P2 Rh4 La2 179.39(3) . .
P3 Rh4 La2 66.28(2) 10_556 .
P3 Rh4 La2 66.28(2) . .
La2 Rh4 La2 112.403(8) 13 .
La2 Rh4 La2 112.403(8) 13_556 .
P3 Rh4 La1 142.29(2) 13 5_545
P3 Rh4 La1 142.29(2) 6 5_545
P2 Rh4 La1 63.03(3) . 5_545
P3 Rh4 La1 63.31(2) 10_556 5_545
P3 Rh4 La1 63.31(2) . 5_545
La2 Rh4 La1 78.705(8) 13 5_545
La2 Rh4 La1 78.705(8) 13_556 5_545
La2 Rh4 La1 116.358(13) . 5_545
P3 Rh4 Rh4 105.29(3) 13 13_556
P3 Rh4 Rh4 43.41(2) 6 13_556
P2 Rh4 Rh4 124.974(10) . 13_556
P3 Rh4 Rh4 42.97(2) 10_556 13_556
P3 Rh4 Rh4 103.50(3) . 13_556
La2 Rh4 Rh4 167.001(17) 13 13_556
La2 Rh4 Rh4 57.399(9) 13_556 13_556
La2 Rh4 Rh4 55.004(10) . 13_556
La1 Rh4 Rh4 103.357(11) 5_545 13_556
P3 Rh4 Rh4 43.41(2) 13 13
P3 Rh4 Rh4 105.29(3) 6 13
P2 Rh4 Rh4 124.974(11) . 13
P3 Rh4 Rh4 103.50(3) 10_556 13
P3 Rh4 Rh4 42.97(2) . 13
La2 Rh4 Rh4 57.399(9) 13 13
La2 Rh4 Rh4 167.001(17) 13_556 13
La2 Rh4 Rh4 55.004(10) . 13
La1 Rh4 Rh4 103.357(12) 5_545 13
Rh4 Rh4 Rh4 109.92(2) 13_556 13
P3 Rh4 La3 60.33(2) 13 .
P3 Rh4 La3 60.33(2) 6 .
P2 Rh4 La3 72.07(3) . .
P3 Rh4 La3 142.38(2) 10_556 .
P3 Rh4 La3 142.39(2) . .
La2 Rh4 La3 84.667(8) 13 .
La2 Rh4 La3 84.667(8) 13_556 .
La2 Rh4 La3 108.536(13) . .
La1 Rh4 La3 135.106(15) 5_545 .
Rh4 Rh4 La3 101.965(12) 13_556 .
Rh4 Rh4 La3 101.965(12) 13 .
P3 Rh4 Rh2 37.29(2) 13 .
P3 Rh4 Rh2 37.29(2) 6 .
P2 Rh4 Rh2 126.38(3) . .
P3 Rh4 Rh2 109.47(2) 10_556 .
P3 Rh4 Rh2 109.47(2) . .
La2 Rh4 Rh2 104.295(8) 13 .
La2 Rh4 Rh2 104.295(8) 13_556 .
La2 Rh4 Rh2 54.230(10) . .
La1 Rh4 Rh2 170.589(15) 5_545 .
Rh4 Rh4 Rh2 71.708(11) 13_556 .
Rh4 Rh4 Rh2 71.708(11) 13 .
La3 Rh4 Rh2 54.306(13) . .
P3 Rh4 Rh3 112.69(2) 13 5_545
P3 Rh4 Rh3 112.69(2) 6 5_545
P2 Rh4 Rh3 117.39(3) . 5_545
P3 Rh4 Rh3 36.15(2) 10_556 5_545
P3 Rh4 Rh3 36.15(2) . 5_545
La2 Rh4 Rh3 98.780(8) 13 5_545
La2 Rh4 Rh3 98.780(8) 13_556 5_545
La2 Rh4 Rh3 62.001(11) . 5_545
La1 Rh4 Rh3 54.357(13) 5_545 5_545
Rh4 Rh4 Rh3 72.991(12) 13_556 5_545
Rh4 Rh4 Rh3 72.991(12) 13 5_545
La3 Rh4 Rh3 170.537(13) . 5_545
Rh2 Rh4 Rh3 116.231(16) . 5_545
P3 Rh4 Rh5 85.82(2) 13 .
P3 Rh4 Rh5 110.54(2) 6 .
P2 Rh4 Rh5 30.37(2) . .
P3 Rh4 Rh5 143.52(2) 10_556 .
P3 Rh4 Rh5 113.02(2) . .
La2 Rh4 Rh5 49.948(7) 13 .
La2 Rh4 Rh5 90.235(11) 13_556 .
La2 Rh4 Rh5 150.064(9) . .
La1 Rh4 Rh5 86.194(11) 5_545 .
Rh4 Rh4 Rh5 142.492(12) 13_556 .
Rh4 Rh4 Rh5 102.678(10) 13 .
La3 Rh4 Rh5 52.239(8) . .
Rh2 Rh4 Rh5 102.606(13) . .
Rh3 Rh4 Rh5 136.100(10) 5_545 .
P3 Rh4 Rh5 110.54(2) 13 10_556
P3 Rh4 Rh5 85.82(2) 6 10_556
P2 Rh4 Rh5 30.37(2) . 10_556
P3 Rh4 Rh5 113.02(2) 10_556 10_556
P3 Rh4 Rh5 143.52(2) . 10_556
La2 Rh4 Rh5 90.235(11) 13 10_556
La2 Rh4 Rh5 49.948(7) 13_556 10_556
La2 Rh4 Rh5 150.064(9) . 10_556
La1 Rh4 Rh5 86.195(11) 5_545 10_556
Rh4 Rh4 Rh5 102.678(10) 13_556 10_556
Rh4 Rh4 Rh5 142.492(12) 13 10_556
La3 Rh4 Rh5 52.239(8) . 10_556
Rh2 Rh4 Rh5 102.606(13) . 10_556
Rh3 Rh4 Rh5 136.100(10) 5_545 10_556
Rh5 Rh4 Rh5 41.024(7) . 10_556
P3 Rh4 Rh2 156.93(2) 13 13_556
P3 Rh4 Rh2 96.18(2) 6 13_556
P2 Rh4 Rh2 86.89(2) . 13_556
P3 Rh4 Rh2 26.47(2) 10_556 13_556
P3 Rh4 Rh2 84.07(2) . 13_556
La2 Rh4 Rh2 125.525(12) 13 13_556
La2 Rh4 Rh2 48.665(8) 13_556 13_556
La2 Rh4 Rh2 92.663(10) . 13_556
La1 Rh4 Rh2 46.917(8) 5_545 13_556
Rh4 Rh4 Rh2 57.121(10) 13_556 13_556
Rh4 Rh4 Rh2 123.862(15) 13 13_556
La3 Rh4 Rh2 133.328(8) . 13_556
Rh2 Rh4 Rh2 128.829(8) . 13_556
Rh3 Rh4 Rh2 50.880(8) 5_545 13_556
Rh5 Rh4 Rh2 117.246(11) . 13_556
Rh5 Rh4 Rh2 89.257(9) 10_556 13_556
P3 Rh4 Rh2 96.18(2) 13 13
P3 Rh4 Rh2 156.93(2) 6 13
P2 Rh4 Rh2 86.89(2) . 13
P3 Rh4 Rh2 84.07(2) 10_556 13
P3 Rh4 Rh2 26.47(2) . 13
La2 Rh4 Rh2 48.665(8) 13 13
La2 Rh4 Rh2 125.525(12) 13_556 13
La2 Rh4 Rh2 92.663(10) . 13
La1 Rh4 Rh2 46.917(8) 5_545 13
Rh4 Rh4 Rh2 123.862(15) 13_556 13
Rh4 Rh4 Rh2 57.121(10) 13 13
La3 Rh4 Rh2 133.328(8) . 13
Rh2 Rh4 Rh2 128.829(8) . 13
Rh3 Rh4 Rh2 50.880(8) 5_545 13
Rh5 Rh4 Rh2 89.257(9) . 13
Rh5 Rh4 Rh2 117.246(11) 10_556 13
Rh2 Rh4 Rh2 84.409(12) 13_556 13
P3 Rh4 Rh1 112.81(2) 13 .
P3 Rh4 Rh1 141.80(2) 6 .
P2 Rh4 Rh1 25.856(18) . .
P3 Rh4 Rh1 110.35(2) 10_556 .
P3 Rh4 Rh1 87.69(2) . .
La2 Rh4 Rh1 49.098(7) 13 .
La2 Rh4 Rh1 87.341(10) 13_556 .
La2 Rh4 Rh1 153.742(8) . .
La1 Rh4 Rh1 48.470(8) 5_545 .
Rh4 Rh4 Rh1 140.903(12) 13_556 .
Rh4 Rh4 Rh1 103.710(10) 13 .
La3 Rh4 Rh1 89.722(12) . .
Rh2 Rh4 Rh1 139.821(10) . .
Rh3 Rh4 Rh1 99.208(13) 5_545 .
Rh5 Rh4 Rh1 38.049(9) . .
Rh5 Rh4 Rh1 56.166(9) 10_556 .
Rh2 Rh4 Rh1 87.762(11) 13_556 .
Rh2 Rh4 Rh1 61.227(9) 13 .
P3 Rh4 Rh1 141.80(2) 13 10_556
P3 Rh4 Rh1 112.81(2) 6 10_556
P2 Rh4 Rh1 25.857(18) . 10_556
P3 Rh4 Rh1 87.69(2) 10_556 10_556
P3 Rh4 Rh1 110.34(2) . 10_556
La2 Rh4 Rh1 87.341(11) 13 10_556
La2 Rh4 Rh1 49.098(7) 13_556 10_556
La2 Rh4 Rh1 153.741(8) . 10_556
La1 Rh4 Rh1 48.469(8) 5_545 10_556
Rh4 Rh4 Rh1 103.710(10) 13_556 10_556
Rh4 Rh4 Rh1 140.903(12) 13 10_556
La3 Rh4 Rh1 89.723(12) . 10_556
Rh2 Rh4 Rh1 139.822(11) . 10_556
Rh3 Rh4 Rh1 99.208(12) 5_545 10_556
Rh5 Rh4 Rh1 56.167(9) . 10_556
Rh5 Rh4 Rh1 38.050(9) 10_556 10_556
Rh2 Rh4 Rh1 61.227(9) 13_556 10_556
Rh2 Rh4 Rh1 87.762(11) 13 10_556
Rh1 Rh4 Rh1 38.440(6) . 10_556
P3 Rh4 Rh3 23.30(2) 13 9_565
P3 Rh4 Rh3 82.54(2) 6 9_565
P2 Rh4 Rh3 92.94(2) . 9_565
P3 Rh4 Rh3 153.80(2) 10_556 9_565
P3 Rh4 Rh3 97.39(2) . 9_565
La2 Rh4 Rh3 55.695(8) 13 9_565
La2 Rh4 Rh3 129.908(11) 13_556 9_565
La2 Rh4 Rh3 87.524(10) . 9_565
La1 Rh4 Rh3 134.218(9) 5_545 9_565
Rh4 Rh4 Rh3 121.945(15) 13_556 9_565
Rh4 Rh4 Rh3 57.402(10) 13 9_565
La3 Rh4 Rh3 45.259(7) . 9_565
Rh2 Rh4 Rh3 50.255(9) . 9_565
Rh3 Rh4 Rh3 130.393(8) 5_545 9_565
Rh5 Rh4 Rh3 62.612(9) . 9_565
Rh5 Rh4 Rh3 89.827(10) 10_556 9_565
Rh2 Rh4 Rh3 178.475(6) 13_556 9_565
Rh2 Rh4 Rh3 97.095(11) 13 9_565
Rh1 Rh4 Rh3 92.739(10) . 9_565
Rh1 Rh4 Rh3 118.498(11) 10_556 9_565
P3 Rh4 Rh3 82.54(2) 13 9_566
P3 Rh4 Rh3 23.30(2) 6 9_566
P2 Rh4 Rh3 92.94(2) . 9_566
P3 Rh4 Rh3 97.39(2) 10_556 9_566
P3 Rh4 Rh3 153.80(2) . 9_566
La2 Rh4 Rh3 129.908(11) 13 9_566
La2 Rh4 Rh3 55.695(8) 13_556 9_566
La2 Rh4 Rh3 87.524(10) . 9_566
La1 Rh4 Rh3 134.218(9) 5_545 9_566
Rh4 Rh4 Rh3 57.402(10) 13_556 9_566
Rh4 Rh4 Rh3 121.945(15) 13 9_566
La3 Rh4 Rh3 45.259(7) . 9_566
Rh2 Rh4 Rh3 50.255(9) . 9_566
Rh3 Rh4 Rh3 130.393(8) 5_545 9_566
Rh5 Rh4 Rh3 89.828(10) . 9_566
Rh5 Rh4 Rh3 62.612(9) 10_556 9_566
Rh2 Rh4 Rh3 97.095(11) 13_556 9_566
Rh2 Rh4 Rh3 178.475(6) 13 9_566
Rh1 Rh4 Rh3 118.498(11) . 9_566
Rh1 Rh4 Rh3 92.740(10) 10_556 9_566
Rh3 Rh4 Rh3 81.401(12) 9_565 9_566
P3 Rh4 P4 55.50(3) 13 13
P3 Rh4 P4 102.35(3) 6 13
P2 Rh4 P4 60.91(2) . 13
P3 Rh4 P4 170.97(2) 10_556 13
P3 Rh4 P4 103.12(2) . 13
La2 Rh4 P4 39.957(12) 13 13
La2 Rh4 P4 115.215(16) 13_556 13
La2 Rh4 P4 119.494(16) . 13
La1 Rh4 P4 107.747(17) 5_545 13
Rh4 Rh4 P4 145.700(18) 13_556 13
Rh4 Rh4 P4 76.670(15) 13 13
La3 Rh4 P4 44.736(11) . 13
Rh2 Rh4 P4 79.271(17) . 13
Rh3 Rh4 P4 138.323(11) 5_545 13
Rh5 Rh4 P4 30.648(14) . 13
Rh5 Rh4 P4 65.914(14) 10_556 13
Rh2 Rh4 P4 147.401(18) 13_556 13
Rh2 Rh4 P4 88.596(14) 13 13
Rh1 Rh4 P4 61.230(17) . 13
Rh1 Rh4 P4 86.764(17) 10_556 13
Rh3 Rh4 P4 32.684(16) 9_565 13
Rh3 Rh4 P4 89.995(15) 9_566 13
P3 Rh4 P4 102.35(3) 13 13_556
P3 Rh4 P4 55.50(3) 6 13_556
P2 Rh4 P4 60.91(2) . 13_556
P3 Rh4 P4 103.12(2) 10_556 13_556
P3 Rh4 P4 170.97(2) . 13_556
La2 Rh4 P4 115.215(17) 13 13_556
La2 Rh4 P4 39.957(12) 13_556 13_556
La2 Rh4 P4 119.494(16) . 13_556
La1 Rh4 P4 107.747(17) 5_545 13_556
Rh4 Rh4 P4 76.670(15) 13_556 13_556
Rh4 Rh4 P4 145.700(18) 13 13_556
La3 Rh4 P4 44.736(11) . 13_556
Rh2 Rh4 P4 79.271(17) . 13_556
Rh3 Rh4 P4 138.323(10) 5_545 13_556
Rh5 Rh4 P4 65.914(14) . 13_556
Rh5 Rh4 P4 30.648(14) 10_556 13_556
Rh2 Rh4 P4 88.596(14) 13_556 13_556
Rh2 Rh4 P4 147.401(18) 13 13_556
Rh1 Rh4 P4 86.764(17) . 13_556
Rh1 Rh4 P4 61.231(17) 10_556 13_556
Rh3 Rh4 P4 89.995(15) 9_565 13_556
Rh3 Rh4 P4 32.684(16) 9_566 13_556
P4 Rh4 P4 80.37(2) 13 13_556
P3 Rh4 P3 28.84(2) 13 6_554
P3 Rh4 P3 103.25(3) 6 6_554
P2 Rh4 P3 102.998(14) . 6_554
P3 Rh4 P3 133.475(19) 10_556 6_554
P3 Rh4 P3 67.10(3) . 6_554
La2 Rh4 P3 41.410(12) 13 6_554
La2 Rh4 P3 159.876(14) 13_556 6_554
La2 Rh4 P3 77.213(11) . 6_554
La1 Rh4 P3 113.779(11) 5_545 6_554
Rh4 Rh4 P3 129.072(18) 13_556 6_554
Rh4 Rh4 P3 29.978(12) 13 6_554
La3 Rh4 P3 75.385(11) . 6_554
Rh2 Rh4 P3 66.077(11) . 6_554
Rh3 Rh4 P3 101.338(12) 5_545 6_554
Rh5 Rh4 P3 75.560(11) . 6_554
Rh5 Rh4 P3 113.023(12) 10_556 6_554
Rh2 Rh4 P3 151.142(12) 13_556 6_554
Rh2 Rh4 P3 69.388(13) 13 6_554
Rh1 Rh4 P3 89.899(11) . 6_554
Rh1 Rh4 P3 126.865(11) 10_556 6_554
Rh3 Rh4 P3 30.333(10) 9_565 6_554
Rh3 Rh4 P3 109.195(15) 9_566 6_554
P4 Rh4 P3 47.192(16) 13 6_554
P4 Rh4 P3 119.991(16) 13_556 6_554
P3 Rh4 P3 103.25(3) 13 13_556
P3 Rh4 P3 28.84(2) 6 13_556
P2 Rh4 P3 102.998(14) . 13_556
P3 Rh4 P3 67.09(3) 10_556 13_556
P3 Rh4 P3 133.474(19) . 13_556
La2 Rh4 P3 159.876(14) 13 13_556
La2 Rh4 P3 41.410(12) 13_556 13_556
La2 Rh4 P3 77.213(11) . 13_556
La1 Rh4 P3 113.779(11) 5_545 13_556
Rh4 Rh4 P3 29.978(12) 13_556 13_556
Rh4 Rh4 P3 129.072(18) 13 13_556
La3 Rh4 P3 75.385(11) . 13_556
Rh2 Rh4 P3 66.077(11) . 13_556
Rh3 Rh4 P3 101.338(11) 5_545 13_556
Rh5 Rh4 P3 113.023(12) . 13_556
Rh5 Rh4 P3 75.560(11) 10_556 13_556
Rh2 Rh4 P3 69.388(13) 13_556 13_556
Rh2 Rh4 P3 151.142(12) 13 13_556
Rh1 Rh4 P3 126.865(11) . 13_556
Rh1 Rh4 P3 89.899(11) 10_556 13_556
Rh3 Rh4 P3 109.195(15) 9_565 13_556
Rh3 Rh4 P3 30.333(10) 9_566 13_556
P4 Rh4 P3 119.991(16) 13 13_556
P4 Rh4 P3 47.192(16) 13_556 13_556
P3 Rh4 P3 132.10(2) 6_554 13_556
P3 Rh4 P3 134.459(19) 13 1_556
P3 Rh4 P3 66.31(3) 6 1_556
P2 Rh4 P3 101.603(15) . 1_556
P3 Rh4 P3 29.58(2) 10_556 1_556
P3 Rh4 P3 101.81(3) . 1_556
La2 Rh4 P3 155.455(14) 13 1_556
La2 Rh4 P3 39.225(12) 13_556 1_556
La2 Rh4 P3 78.175(11) . 1_556
La1 Rh4 P3 76.771(11) 5_545 1_556
Rh4 Rh4 P3 29.174(11) 13_556 1_556
Rh4 Rh4 P3 128.262(18) 13 1_556
La3 Rh4 P3 113.801(11) . 1_556
Rh2 Rh4 P3 99.777(12) . 1_556
Rh3 Rh4 P3 65.710(11) 5_545 1_556
Rh5 Rh4 P3 128.591(12) . 1_556
Rh5 Rh4 P3 89.144(11) 10_556 1_556
Rh2 Rh4 P3 29.934(10) 13_556 1_556
Rh2 Rh4 P3 110.971(14) 13 1_556
Rh1 Rh4 P3 112.228(12) . 1_556
Rh1 Rh4 P3 77.189(11) 10_556 1_556
Rh3 Rh4 P3 148.828(12) 9_565 1_556
Rh3 Rh4 P3 70.549(13) 9_566 1_556
P4 Rh4 P3 153.829(16) 13 1_556
P4 Rh4 P3 73.818(15) 13_556 1_556
P3 Rh4 P3 155.369(9) 6_554 1_556
P3 Rh4 P3 40.820(18) 13_556 1_556
P3 Rh4 P3 66.31(3) 13 10
P3 Rh4 P3 134.459(19) 6 10
P2 Rh4 P3 101.603(15) . 10
P3 Rh4 P3 101.81(3) 10_556 10
P3 Rh4 P3 29.58(2) . 10
La2 Rh4 P3 39.225(12) 13 10
La2 Rh4 P3 155.455(14) 13_556 10
La2 Rh4 P3 78.175(11) . 10
La1 Rh4 P3 76.771(11) 5_545 10
Rh4 Rh4 P3 128.262(18) 13_556 10
Rh4 Rh4 P3 29.174(11) 13 10
La3 Rh4 P3 113.801(11) . 10
Rh2 Rh4 P3 99.777(12) . 10
Rh3 Rh4 P3 65.710(11) 5_545 10
Rh5 Rh4 P3 89.144(11) . 10
Rh5 Rh4 P3 128.591(12) 10_556 10
Rh2 Rh4 P3 110.971(14) 13_556 10
Rh2 Rh4 P3 29.934(10) 13 10
Rh1 Rh4 P3 77.189(11) . 10
Rh1 Rh4 P3 112.228(12) 10_556 10
Rh3 Rh4 P3 70.549(13) 9_565 10
Rh3 Rh4 P3 148.828(12) 9_566 10
P4 Rh4 P3 73.818(15) 13 10
P4 Rh4 P3 153.829(16) 13_556 10
P3 Rh4 P3 40.820(18) 6_554 10
P3 Rh4 P3 155.369(9) 13_556 10
P3 Rh4 P3 131.39(2) 1_556 10
P3 Rh4 P1 171.37(3) 13 13_556
P3 Rh4 P1 105.89(2) 6 13_556
P2 Rh4 P1 55.68(3) . 13_556
P3 Rh4 P1 57.83(3) 10_556 13_556
P3 Rh4 P1 99.47(2) . 13_556
La2 Rh4 P1 108.447(16) 13 13_556
La2 Rh4 P1 39.092(7) 13_556 13_556
La2 Rh4 P1 123.891(19) . 13_556
La1 Rh4 P1 39.672(6) 5_545 13_556
Rh4 Rh4 P1 79.654(17) 13_556 13_556
Rh4 Rh4 P1 142.044(15) 13 13_556
La3 Rh4 P1 112.038(17) . 13_556
Rh2 Rh4 P1 143.011(6) . 13_556
Rh3 Rh4 P1 75.360(18) 5_545 13_556
Rh5 Rh4 P1 86.042(19) . 13_556
Rh5 Rh4 P1 61.097(17) 10_556 13_556
Rh2 Rh4 P1 31.366(19) 13_556 13_556
Rh2 Rh4 P1 86.585(11) 13 13_556
Rh1 Rh4 P1 61.465(16) . 13_556
Rh1 Rh4 P1 29.896(18) 10_556 13_556
Rh3 Rh4 P1 148.28(2) 9_565 13_556
Rh3 Rh4 P1 94.568(10) 9_566 13_556
P4 Rh4 P1 116.57(2) 13 13_556
P4 Rh4 P1 71.602(18) 13_556 13_556
P3 Rh4 P1 149.543(15) 6_554 13_556
P3 Rh4 P1 77.377(13) 13_556 13_556
P3 Rh4 P1 50.765(18) 1_556 13_556
P3 Rh4 P1 116.428(13) 10 13_556
P3 Rh4 P1 105.89(2) 13 13
P3 Rh4 P1 171.37(3) 6 13
P2 Rh4 P1 55.68(3) . 13
P3 Rh4 P1 99.47(2) 10_556 13
P3 Rh4 P1 57.83(3) . 13
La2 Rh4 P1 39.092(7) 13 13
La2 Rh4 P1 108.447(16) 13_556 13
La2 Rh4 P1 123.891(19) . 13
La1 Rh4 P1 39.672(5) 5_545 13
Rh4 Rh4 P1 142.044(15) 13_556 13
Rh4 Rh4 P1 79.654(17) 13 13
La3 Rh4 P1 112.038(17) . 13
Rh2 Rh4 P1 143.011(6) . 13
Rh3 Rh4 P1 75.360(18) 5_545 13
Rh5 Rh4 P1 61.097(17) . 13
Rh5 Rh4 P1 86.04(2) 10_556 13
Rh2 Rh4 P1 86.585(11) 13_556 13
Rh2 Rh4 P1 31.366(19) 13 13
Rh1 Rh4 P1 29.896(18) . 13
Rh1 Rh4 P1 61.464(16) 10_556 13
Rh3 Rh4 P1 94.568(10) 9_565 13
Rh3 Rh4 P1 148.28(2) 9_566 13
P4 Rh4 P1 71.602(18) 13 13
P4 Rh4 P1 116.57(2) 13_556 13
P3 Rh4 P1 77.377(13) 6_554 13
P3 Rh4 P1 149.543(15) 13_556 13
P3 Rh4 P1 116.428(13) 1_556 13
P3 Rh4 P1 50.765(18) 10 13
P1 Rh4 P1 72.482(17) 13_556 13
P4 Rh5 P4 109.96(5) 13 7_545
P4 Rh5 P2 113.86(4) 13 .
P4 Rh5 P2 103.62(3) 7_545 .
P4 Rh5 P2 103.62(3) 13 11
P4 Rh5 P2 113.86(4) 7_545 11
P2 Rh5 P2 112.22(5) . 11
P4 Rh5 Rh1 125.02(2) 13 .
P4 Rh5 Rh1 125.02(2) 7_545 .
P2 Rh5 Rh1 56.11(3) . .
P2 Rh5 Rh1 56.11(3) 11 .
P4 Rh5 Rh5 128.940(18) 13 10_556
P4 Rh5 Rh5 51.059(18) 7_545 10_556
P2 Rh5 Rh5 52.607(17) . 10_556
P2 Rh5 Rh5 127.393(17) 11 10_556
Rh1 Rh5 Rh5 90.0 . 10_556
P4 Rh5 Rh5 51.059(18) 13 10
P4 Rh5 Rh5 128.940(18) 7_545 10
P2 Rh5 Rh5 127.393(17) . 10
P2 Rh5 Rh5 52.608(17) 11 10
Rh1 Rh5 Rh5 90.0 . 10
Rh5 Rh5 Rh5 180.0 10_556 10
P4 Rh5 La2 61.03(3) 13 13
P4 Rh5 La2 158.17(3) 7_545 13
P2 Rh5 La2 66.70(2) . 13
P2 Rh5 La2 87.94(3) 11 13
Rh1 Rh5 La2 67.241(8) . 13
Rh5 Rh5 La2 116.917(4) 10_556 13
Rh5 Rh5 La2 63.084(4) 10 13
P4 Rh5 La2 158.17(3) 13 7_545
P4 Rh5 La2 61.03(3) 7_545 7_545
P2 Rh5 La2 87.94(3) . 7_545
P2 Rh5 La2 66.70(2) 11 7_545
Rh1 Rh5 La2 67.241(7) . 7_545
Rh5 Rh5 La2 63.084(4) 10_556 7_545
Rh5 Rh5 La2 116.917(4) 10 7_545
La2 Rh5 La2 134.481(15) 13 7_545
P4 Rh5 La3 63.52(2) 13 .
P4 Rh5 La3 70.45(3) 7_545 .
P2 Rh5 La3 77.58(3) . .
P2 Rh5 La3 166.767(18) 11 .
Rh1 Rh5 La3 132.851(8) . .
Rh5 Rh5 La3 65.430(4) 10_556 .
Rh5 Rh5 La3 114.570(4) 10 .
La2 Rh5 La3 88.066(10) 13 .
La2 Rh5 La3 124.052(8) 7_545 .
P4 Rh5 La3 70.45(3) 13 9
P4 Rh5 La3 63.515(19) 7_545 9
P2 Rh5 La3 166.767(18) . 9
P2 Rh5 La3 77.58(3) 11 9
Rh1 Rh5 La3 132.851(7) . 9
Rh5 Rh5 La3 114.570(4) 10_556 9
Rh5 Rh5 La3 65.430(4) 10 9
La2 Rh5 La3 124.053(8) 13 9
La2 Rh5 La3 88.066(11) 7_545 9
La3 Rh5 La3 94.299(15) . 9
P4 Rh5 P4 26.06(3) 13 15_455
P4 Rh5 P4 83.90(3) 7_545 15_455
P2 Rh5 P4 122.54(3) . 15_455
P2 Rh5 P4 115.98(2) 11 15_455
Rh1 Rh5 P4 151.077(13) . 15_455
Rh5 Rh5 P4 111.788(7) 10_556 15_455
Rh5 Rh5 P4 68.212(7) 10 15_455
La2 Rh5 P4 85.497(18) 13 15_455
La2 Rh5 P4 139.089(18) 7_545 15_455
La3 Rh5 P4 51.087(12) . 15_455
La3 Rh5 P4 55.78(2) 9 15_455
P4 Rh5 P4 83.90(3) 13 5_445
P4 Rh5 P4 26.06(3) 7_545 5_445
P2 Rh5 P4 115.98(2) . 5_445
P2 Rh5 P4 122.54(3) 11 5_445
Rh1 Rh5 P4 151.077(13) . 5_445
Rh5 Rh5 P4 68.212(7) 10_556 5_445
Rh5 Rh5 P4 111.788(7) 10 5_445
La2 Rh5 P4 139.089(18) 13 5_445
La2 Rh5 P4 85.497(18) 7_545 5_445
La3 Rh5 P4 55.78(2) . 5_445
La3 Rh5 P4 51.087(12) 9 5_445
P4 Rh5 P4 57.85(3) 15_455 5_445
P4 Rh5 Rh1 148.30(3) 13 10_556
P4 Rh5 Rh1 86.90(2) 7_545 10_556
P2 Rh5 Rh1 34.49(3) . 10_556
P2 Rh5 Rh1 92.87(2) 11 10_556
Rh1 Rh5 Rh1 46.045(7) . 10_556
Rh5 Rh5 Rh1 43.956(7) 10_556 10_556
Rh5 Rh5 Rh1 136.045(7) 10 10_556
La2 Rh5 Rh1 93.289(9) 13 10_556
La2 Rh5 Rh1 53.530(6) 7_545 10_556
La3 Rh5 Rh1 99.946(9) . 10_556
La3 Rh5 Rh1 140.478(7) 9 10_556
P4 Rh5 Rh1 151.012(11) 15_455 10_556
P4 Rh5 Rh1 109.897(11) 5_445 10_556
P4 Rh5 Rh1 86.90(2) 13 10
P4 Rh5 Rh1 148.30(3) 7_545 10
P2 Rh5 Rh1 92.87(2) . 10
P2 Rh5 Rh1 34.50(3) 11 10
Rh1 Rh5 Rh1 46.045(7) . 10
Rh5 Rh5 Rh1 136.045(7) 10_556 10
Rh5 Rh5 Rh1 43.956(7) 10 10
La2 Rh5 Rh1 53.530(6) 13 10
La2 Rh5 Rh1 93.289(9) 7_545 10
La3 Rh5 Rh1 140.478(7) . 10
La3 Rh5 Rh1 99.946(8) 9 10
P4 Rh5 Rh1 109.897(12) 15_455 10
P4 Rh5 Rh1 151.012(11) 5_445 10
Rh1 Rh5 Rh1 92.089(14) 10_556 10
P4 Rh5 Rh4 83.24(3) 13 .
P4 Rh5 Rh4 113.11(2) 7_545 .
P2 Rh5 Rh4 30.82(3) . .
P2 Rh5 Rh4 126.28(3) 11 .
Rh1 Rh5 Rh4 76.147(6) . .
Rh5 Rh5 Rh4 69.488(3) 10_556 .
Rh5 Rh5 Rh4 110.512(3) 10 .
La2 Rh5 Rh4 48.590(7) 13 .
La2 Rh5 Rh4 118.437(10) 7_545 .
La3 Rh5 Rh4 58.021(10) . .
La3 Rh5 Rh4 148.790(10) 9 .
P4 Rh5 Rh4 93.376(18) 15_455 .
P4 Rh5 Rh4 111.116(16) 5_445 .
Rh1 Rh5 Rh4 65.264(5) 10_556 .
Rh1 Rh5 Rh4 94.937(7) 10 .
P4 Rh5 Rh4 113.11(2) 13 11
P4 Rh5 Rh4 83.24(3) 7_545 11
P2 Rh5 Rh4 126.28(3) . 11
P2 Rh5 Rh4 30.82(3) 11 11
Rh1 Rh5 Rh4 76.148(6) . 11
Rh5 Rh5 Rh4 110.512(3) 10_556 11
Rh5 Rh5 Rh4 69.488(3) 10 11
La2 Rh5 Rh4 118.437(10) 13 11
La2 Rh5 Rh4 48.590(6) 7_545 11
La3 Rh5 Rh4 148.789(10) . 11
La3 Rh5 Rh4 58.021(10) 9 11
P4 Rh5 Rh4 111.115(16) 15_455 11
P4 Rh5 Rh4 93.375(18) 5_445 11
Rh1 Rh5 Rh4 94.937(7) 10_556 11
Rh1 Rh5 Rh4 65.265(5) 10 11
Rh4 Rh5 Rh4 152.295(13) . 11
P4 Rh5 Rh3 108.09(3) 13 1_545
P4 Rh5 Rh3 23.14(2) 7_545 1_545
P2 Rh5 Rh3 122.821(19) . 1_545
P2 Rh5 Rh3 92.85(3) 11 1_545
Rh1 Rh5 Rh3 122.053(7) . 1_545
Rh5 Rh5 Rh3 71.066(3) 10_556 1_545
Rh5 Rh5 Rh3 108.933(3) 10 1_545
La2 Rh5 Rh3 168.880(8) 13 1_545
La2 Rh5 Rh3 55.207(10) 7_545 1_545
La3 Rh5 Rh3 88.678(13) . 1_545
La3 Rh5 Rh3 45.670(6) 9 1_545
P4 Rh5 Rh3 84.185(19) 15_455 1_545
P4 Rh5 Rh3 34.136(18) 5_445 1_545
Rh1 Rh5 Rh3 97.746(7) 10_556 1_545
Rh1 Rh5 Rh3 127.009(6) 10 1_545
Rh4 Rh5 Rh3 136.249(7) . 1_545
Rh4 Rh5 Rh3 62.081(9) 11 1_545
P4 Rh5 Rh3 23.14(2) 13 9_565
P4 Rh5 Rh3 108.09(3) 7_545 9_565
P2 Rh5 Rh3 92.86(3) . 9_565
P2 Rh5 Rh3 122.821(19) 11 9_565
Rh1 Rh5 Rh3 122.053(7) . 9_565
Rh5 Rh5 Rh3 108.933(3) 10_556 9_565
Rh5 Rh5 Rh3 71.066(3) 10 9_565
La2 Rh5 Rh3 55.207(10) 13 9_565
La2 Rh5 Rh3 168.880(8) 7_545 9_565
La3 Rh5 Rh3 45.670(7) . 9_565
La3 Rh5 Rh3 88.678(12) 9 9_565
P4 Rh5 Rh3 34.136(18) 15_455 9_565
P4 Rh5 Rh3 84.185(18) 5_445 9_565
Rh1 Rh5 Rh3 127.009(6) 10_556 9_565
Rh1 Rh5 Rh3 97.746(7) 10 9_565
Rh4 Rh5 Rh3 62.081(9) . 9_565
Rh4 Rh5 Rh3 136.249(7) 11 9_565
Rh3 Rh5 Rh3 115.894(13) 1_545 9_565
P4 Rh5 P3 115.30(3) 13 16_545
P4 Rh5 P3 52.24(3) 7_545 16_545
P2 Rh5 P3 130.30(3) . 16_545
P2 Rh5 P3 62.16(3) 11 16_545
Rh1 Rh5 P3 99.274(10) . 16_545
Rh5 Rh5 P3 89.844(12) 10_556 16_545
Rh5 Rh5 P3 90.156(12) 10 16_545
La2 Rh5 P3 148.920(13) 13 16_545
La2 Rh5 P3 42.966(12) 7_545 16_545
La3 Rh5 P3 119.025(15) . 16_545
La3 Rh5 P3 45.221(12) 9 16_545
P4 Rh5 P3 99.55(2) 15_455 16_545
P4 Rh5 P3 63.38(2) 5_445 16_545
Rh1 Rh5 P3 96.309(11) 10_556 16_545
Rh1 Rh5 P3 96.535(11) 10 16_545
Rh4 Rh5 P3 158.633(12) . 16_545
Rh4 Rh5 P3 31.339(12) 11 16_545
Rh3 Rh5 P3 30.778(11) 1_545 16_545
Rh3 Rh5 P3 133.481(14) 9_565 16_545
P4 Rh5 P3 52.24(3) 13 13
P4 Rh5 P3 115.30(3) 7_545 13
P2 Rh5 P3 62.16(3) . 13
P2 Rh5 P3 130.30(3) 11 13
Rh1 Rh5 P3 99.274(10) . 13
Rh5 Rh5 P3 90.156(12) 10_556 13
Rh5 Rh5 P3 89.844(12) 10 13
La2 Rh5 P3 42.966(12) 13 13
La2 Rh5 P3 148.920(13) 7_545 13
La3 Rh5 P3 45.221(12) . 13
La3 Rh5 P3 119.025(15) 9 13
P4 Rh5 P3 63.38(2) 15_455 13
P4 Rh5 P3 99.55(2) 5_445 13
Rh1 Rh5 P3 96.535(11) 10_556 13
Rh1 Rh5 P3 96.309(11) 10 13
Rh4 Rh5 P3 31.339(12) . 13
Rh4 Rh5 P3 158.634(12) 11 13
Rh3 Rh5 P3 133.481(14) 1_545 13
Rh3 Rh5 P3 30.778(11) 9_565 13
P3 Rh5 P3 161.45(2) 16_545 13
P4 Rh5 P1 99.29(3) 13 13
P4 Rh5 P1 150.70(3) 7_545 13
P2 Rh5 P1 61.06(2) . 13
P2 Rh5 P1 58.66(3) 11 13
Rh1 Rh5 P1 25.792(14) . 13
Rh5 Rh5 P1 108.195(4) 10_556 13
Rh5 Rh5 P1 71.806(4) 10 13
La2 Rh5 P1 42.852(18) 13 13
La2 Rh5 P1 92.09(2) 7_545 13
La3 Rh5 P1 124.00(2) . 13
La3 Rh5 P1 131.719(13) 9 13
P4 Rh5 P1 125.326(19) 15_455 13
P4 Rh5 P1 176.307(8) 5_445 13
Rh1 Rh5 P1 66.411(10) 10_556 13
Rh1 Rh5 P1 31.818(11) 10 13
Rh4 Rh5 P1 67.632(19) . 13
Rh4 Rh5 P1 87.10(2) 11 13
Rh3 Rh5 P1 144.73(2) 1_545 13
Rh3 Rh5 P1 98.005(19) 9_565 13
P3 Rh5 P1 116.42(2) 16_545 13
P3 Rh5 P1 81.09(2) 13 13
P4 Rh5 P1 150.70(3) 13 5_545
P4 Rh5 P1 99.29(3) 7_545 5_545
P2 Rh5 P1 58.66(3) . 5_545
P2 Rh5 P1 61.06(2) 11 5_545
Rh1 Rh5 P1 25.792(14) . 5_545
Rh5 Rh5 P1 71.806(4) 10_556 5_545
Rh5 Rh5 P1 108.195(4) 10 5_545
La2 Rh5 P1 92.09(2) 13 5_545
La2 Rh5 P1 42.852(18) 7_545 5_545
La3 Rh5 P1 131.719(13) . 5_545
La3 Rh5 P1 124.00(2) 9 5_545
P4 Rh5 P1 176.307(8) 15_455 5_545
P4 Rh5 P1 125.326(19) 5_445 5_545
Rh1 Rh5 P1 31.818(11) 10_556 5_545
Rh1 Rh5 P1 66.411(10) 10 5_545
Rh4 Rh5 P1 87.10(2) . 5_545
Rh4 Rh5 P1 67.633(19) 11 5_545
Rh3 Rh5 P1 98.00(2) 1_545 5_545
Rh3 Rh5 P1 144.73(2) 9_565 5_545
P3 Rh5 P1 81.09(2) 16_545 5_545
P3 Rh5 P1 116.42(2) 13 5_545
P1 Rh5 P1 51.58(3) 13 5_545
P4 Rh5 P4 52.60(3) 13 7_544
P4 Rh5 P4 106.52(3) 7_545 7_544
P2 Rh5 P4 149.76(2) . 7_544
P2 Rh5 P4 56.62(2) 11 7_544
Rh1 Rh5 P4 106.341(13) . 7_544
Rh5 Rh5 P4 157.583(13) 10_556 7_544
Rh5 Rh5 P4 22.416(13) 10 7_544
La2 Rh5 P4 84.097(15) 13 7_544
La2 Rh5 P4 108.696(16) 7_545 7_544
La3 Rh5 P4 110.393(15) . 7_544
La3 Rh5 P4 43.017(12) 9 7_544
P4 Rh5 P4 59.36(2) 15_455 7_544
P4 Rh5 P4 90.977(14) 5_445 7_544
Rh1 Rh5 P4 149.403(14) 10_556 7_544
Rh1 Rh5 P4 61.953(14) 10 7_544
Rh4 Rh5 P4 128.635(14) . 7_544
Rh4 Rh5 P4 60.683(14) 11 7_544
Rh3 Rh5 P4 87.082(14) 1_545 7_544
Rh3 Rh5 P4 75.657(15) 9_565 7_544
P3 Rh5 P4 72.731(18) 16_545 7_544
P3 Rh5 P4 101.898(18) 13 7_544
P1 Rh5 P4 92.446(14) 13 7_544
P1 Rh5 P4 117.644(16) 5_545 7_544
P4 Rh5 P4 106.52(3) 13 13_556
P4 Rh5 P4 52.60(3) 7_545 13_556
P2 Rh5 P4 56.62(2) . 13_556
P2 Rh5 P4 149.76(2) 11 13_556
Rh1 Rh5 P4 106.341(13) . 13_556
Rh5 Rh5 P4 22.416(13) 10_556 13_556
Rh5 Rh5 P4 157.583(13) 10 13_556
La2 Rh5 P4 108.696(16) 13 13_556
La2 Rh5 P4 84.097(14) 7_545 13_556
La3 Rh5 P4 43.017(12) . 13_556
La3 Rh5 P4 110.393(15) 9 13_556
P4 Rh5 P4 90.977(13) 15_455 13_556
P4 Rh5 P4 59.36(2) 5_445 13_556
Rh1 Rh5 P4 61.953(14) 10_556 13_556
Rh1 Rh5 P4 149.403(14) 10 13_556
Rh4 Rh5 P4 60.683(15) . 13_556
Rh4 Rh5 P4 128.635(14) 11 13_556
Rh3 Rh5 P4 75.657(15) 1_545 13_556
Rh3 Rh5 P4 87.082(14) 9_565 13_556
P3 Rh5 P4 101.898(18) 16_545 13_556
P3 Rh5 P4 72.731(18) 13 13_556
P1 Rh5 P4 117.644(16) 13 13_556
P1 Rh5 P4 92.446(14) 5_545 13_556
P4 Rh5 P4 147.32(3) 7_544 13_556
P4 Rh5 Rh5 54.98(2) 13 9
P4 Rh5 Rh5 54.98(2) 7_545 9
P2 Rh5 Rh5 123.89(3) . 9
P2 Rh5 Rh5 123.89(3) 11 9
Rh1 Rh5 Rh5 180.0 . 9
Rh5 Rh5 Rh5 90.0 10_556 9
Rh5 Rh5 Rh5 90.0 10 9
La2 Rh5 Rh5 112.759(8) 13 9
La2 Rh5 Rh5 112.759(7) 7_545 9
La3 Rh5 Rh5 47.149(8) . 9
La3 Rh5 Rh5 47.149(7) 9 9
P4 Rh5 Rh5 28.923(13) 15_455 9
P4 Rh5 Rh5 28.923(13) 5_445 9
Rh1 Rh5 Rh5 133.955(7) 10_556 9
Rh1 Rh5 Rh5 133.955(7) 10 9
Rh4 Rh5 Rh5 103.853(6) . 9
Rh4 Rh5 Rh5 103.852(6) 11 9
Rh3 Rh5 Rh5 57.947(7) 1_545 9
Rh3 Rh5 Rh5 57.947(7) 9_565 9
P3 Rh5 Rh5 80.726(10) 16_545 9
P3 Rh5 Rh5 80.726(10) 13 9
P1 Rh5 Rh5 154.208(14) 13 9
P1 Rh5 Rh5 154.208(14) 5_545 9
P4 Rh5 Rh5 73.659(13) 7_544 9
P4 Rh5 Rh5 73.659(13) 13_556 9
P4 Rh5 P2 152.45(2) 13 11_556
P4 Rh5 P2 55.62(2) 7_545 11_556
P2 Rh5 P2 56.50(3) . 11_556
P2 Rh5 P2 103.83(3) 11 11_556
Rh1 Rh5 P2 73.708(14) . 11_556
Rh5 Rh5 P2 23.562(13) 10_556 11_556
Rh5 Rh5 P2 156.438(13) 10 11_556
La2 Rh5 P2 122.357(16) 13 11_556
La2 Rh5 P2 41.214(14) 7_545 11_556
La3 Rh5 P2 88.945(14) . 11_556
La3 Rh5 P2 113.577(15) 9 11_556
P4 Rh5 P2 132.381(15) 15_455 11_556
P4 Rh5 P2 79.457(17) 5_445 11_556
Rh1 Rh5 P2 31.286(14) 10_556 11_556
Rh1 Rh5 P2 117.720(16) 10 11_556
Rh4 Rh5 P2 82.501(16) . 11_556
Rh4 Rh5 P2 89.780(15) 11 11_556
Rh3 Rh5 P2 68.191(15) 1_545 11_556
Rh3 Rh5 P2 132.011(14) 9_565 11_556
P3 Rh5 P2 76.211(19) 16_545 11_556
P3 Rh5 P2 109.193(18) 13 11_556
P1 Rh5 P2 96.887(16) 13 11_556
P1 Rh5 P2 51.311(13) 5_545 11_556
P4 Rh5 P2 148.54(2) 7_544 11_556
P4 Rh5 P2 45.962(19) 13_556 11_556
Rh5 Rh5 P2 106.292(14) 9 11_556
P4 Rh5 P2 55.62(2) 13 1_554
P4 Rh5 P2 152.45(2) 7_545 1_554
P2 Rh5 P2 103.83(3) . 1_554
P2 Rh5 P2 56.50(3) 11 1_554
Rh1 Rh5 P2 73.708(13) . 1_554
Rh5 Rh5 P2 156.438(13) 10_556 1_554
Rh5 Rh5 P2 23.562(13) 10 1_554
La2 Rh5 P2 41.214(14) 13 1_554
La2 Rh5 P2 122.357(16) 7_545 1_554
La3 Rh5 P2 113.577(15) . 1_554
La3 Rh5 P2 88.946(14) 9 1_554
P4 Rh5 P2 79.457(17) 15_455 1_554
P4 Rh5 P2 132.381(15) 5_445 1_554
Rh1 Rh5 P2 117.720(16) 10_556 1_554
Rh1 Rh5 P2 31.286(14) 10 1_554
Rh4 Rh5 P2 89.780(15) . 1_554
Rh4 Rh5 P2 82.502(16) 11 1_554
Rh3 Rh5 P2 132.011(14) 1_545 1_554
Rh3 Rh5 P2 68.191(15) 9_565 1_554
P3 Rh5 P2 109.193(18) 16_545 1_554
P3 Rh5 P2 76.211(19) 13 1_554
P1 Rh5 P2 51.311(13) 13 1_554
P1 Rh5 P2 96.887(16) 5_545 1_554
P4 Rh5 P2 45.962(19) 7_544 1_554
P4 Rh5 P2 148.54(2) 13_556 1_554
Rh5 Rh5 P2 106.292(13) 9 1_554
P2 Rh5 P2 147.42(3) 11_556 1_554
P4 Rh5 La1 111.79(3) 13 5_545
P4 Rh5 La1 123.952(18) 7_545 5_545
P2 Rh5 La1 24.00(2) . 5_545
P2 Rh5 La1 90.58(3) 11 5_545
Rh1 Rh5 La1 35.896(6) . 5_545
Rh5 Rh5 La1 73.685(2) 10_556 5_545
Rh5 Rh5 La1 106.316(3) 10 5_545
La2 Rh5 La1 53.155(7) 13 5_545
La2 Rh5 La1 88.445(11) 7_545 5_545
La3 Rh5 La1 97.087(11) . 5_545
La3 Rh5 La1 168.091(7) 9 5_545
P4 Rh5 La1 130.825(19) 15_455 5_545
P4 Rh5 La1 139.847(10) 5_445 5_545
Rh1 Rh5 La1 40.136(5) 10_556 5_545
Rh1 Rh5 La1 68.897(9) 10 5_545
Rh4 Rh5 La1 40.678(6) . 5_545
Rh4 Rh5 La1 111.745(11) 11 5_545
Rh3 Rh5 La1 137.877(6) 1_545 5_545
Rh3 Rh5 La1 96.784(11) 9_565 5_545
P3 Rh5 La1 129.619(12) 16_545 5_545
P3 Rh5 La1 67.877(12) 13 5_545
P1 Rh5 La1 37.098(11) 13 5_545
P1 Rh5 La1 48.61(2) 5_545 5_545
P4 Rh5 La1 128.323(13) 7_544 5_545
P4 Rh5 La1 80.546(14) 13_556 5_545
Rh5 Rh5 La1 144.104(6) 9 5_545
P2 Rh5 La1 70.232(15) 11_556 5_545
P2 Rh5 La1 83.322(14) 1_554 5_545
P4 Rh5 La1 123.952(18) 13 13
P4 Rh5 La1 111.79(3) 7_545 13
P2 Rh5 La1 90.58(3) . 13
P2 Rh5 La1 24.00(2) 11 13
Rh1 Rh5 La1 35.896(6) . 13
Rh5 Rh5 La1 106.316(3) 10_556 13
Rh5 Rh5 La1 73.685(2) 10 13
La2 Rh5 La1 88.445(11) 13 13
La2 Rh5 La1 53.155(7) 7_545 13
La3 Rh5 La1 168.092(6) . 13
La3 Rh5 La1 97.087(11) 9 13
P4 Rh5 La1 139.847(10) 15_455 13
P4 Rh5 La1 130.825(19) 5_445 13
Rh1 Rh5 La1 68.897(9) 10_556 13
Rh1 Rh5 La1 40.136(5) 10 13
Rh4 Rh5 La1 111.744(11) . 13
Rh4 Rh5 La1 40.679(6) 11 13
Rh3 Rh5 La1 96.784(11) 1_545 13
Rh3 Rh5 La1 137.877(6) 9_565 13
P3 Rh5 La1 67.877(12) 16_545 13
P3 Rh5 La1 129.619(12) 13 13
P1 Rh5 La1 48.61(2) 13 13
P1 Rh5 La1 37.098(11) 5_545 13
P4 Rh5 La1 80.546(14) 7_544 13
P4 Rh5 La1 128.323(13) 13_556 13
Rh5 Rh5 La1 144.104(6) 9 13
P2 Rh5 La1 83.322(14) 11_556 13
P2 Rh5 La1 70.232(15) 1_554 13
La1 Rh5 La1 71.792(12) 5_545 13
Rh1 P1 Rh1 68.86(3) 6 14_456
Rh1 P1 Rh1 72.58(3) 6 13
Rh1 P1 Rh1 109.88(7) 14_456 13
Rh1 P1 Rh1 109.88(7) 6 5_455
Rh1 P1 Rh1 72.58(3) 14_456 5_455
Rh1 P1 Rh1 68.86(3) 13 5_455
Rh1 P1 Rh2 125.06(3) 6 .
Rh1 P1 Rh2 125.06(3) 14_456 .
Rh1 P1 Rh2 125.06(3) 13 .
Rh1 P1 Rh2 125.06(3) 5_455 .
Rh1 P1 La1 140.431(18) 6 9_565
Rh1 P1 La1 140.431(18) 14_456 9_565
Rh1 P1 La1 71.554(8) 13 9_565
Rh1 P1 La1 71.554(8) 5_455 9_565
Rh2 P1 La1 66.70(3) . 9_565
Rh1 P1 La1 71.554(8) 6 9_566
Rh1 P1 La1 71.554(8) 14_456 9_566
Rh1 P1 La1 140.431(18) 13 9_566
Rh1 P1 La1 140.431(18) 5_455 9_566
Rh2 P1 La1 66.70(3) . 9_566
La1 P1 La1 133.40(6) 9_565 9_566
Rh1 P1 La2 137.498(18) 6 3
Rh1 P1 La2 71.702(10) 14_456 3
Rh1 P1 La2 137.498(18) 13 3
Rh1 P1 La2 71.702(10) 5_455 3
Rh2 P1 La2 68.38(3) . 3
La1 P1 La2 81.62(2) 9_565 3
La1 P1 La2 81.62(2) 9_566 3
Rh1 P1 La2 71.703(11) 6 .
Rh1 P1 La2 137.499(18) 14_456 .
Rh1 P1 La2 71.703(10) 13 .
Rh1 P1 La2 137.499(18) 5_455 .
Rh2 P1 La2 68.38(3) . .
La1 P1 La2 81.62(2) 9_565 .
La1 P1 La2 81.62(2) 9_566 .
La2 P1 La2 136.76(6) 3 .
Rh1 P1 P2 36.315(17) 6 7
Rh1 P1 P2 90.38(4) 14_456 7
Rh1 P1 P2 36.315(17) 13 7
Rh1 P1 P2 90.38(4) 5_455 7
Rh2 P1 P2 134.07(2) . 7
La1 P1 P2 105.969(16) 9_565 7
La1 P1 P2 105.969(16) 9_566 7
La2 P1 P2 157.55(5) 3 7
La2 P1 P2 65.69(2) . 7
Rh1 P1 P2 90.38(4) 6 5_455
Rh1 P1 P2 36.315(17) 14_456 5_455
Rh1 P1 P2 90.38(4) 13 5_455
Rh1 P1 P2 36.315(17) 5_455 5_455
Rh2 P1 P2 134.07(2) . 5_455
La1 P1 P2 105.969(16) 9_565 5_455
La1 P1 P2 105.969(16) 9_566 5_455
La2 P1 P2 65.69(2) 3 5_455
La2 P1 P2 157.55(5) . 5_455
P2 P1 P2 91.86(5) 7 5_455
Rh1 P1 P1 34.429(17) 6 9_566
Rh1 P1 P1 34.429(17) 14_456 9_566
Rh1 P1 P1 91.41(6) 13 9_566
Rh1 P1 P1 91.41(6) 5_455 9_566
Rh2 P1 P1 134.14(3) . 9_566
La1 P1 P1 159.16(6) 9_565 9_566
La1 P1 P1 67.442(11) 9_566 9_566
La2 P1 P1 104.868(10) 3 9_566
La2 P1 P1 104.869(10) . 9_566
P2 P1 P1 61.03(3) 7 9_566
P2 P1 P1 61.03(3) 5_455 9_566
Rh1 P1 P1 91.41(6) 6 9_565
Rh1 P1 P1 91.41(6) 14_456 9_565
Rh1 P1 P1 34.429(17) 13 9_565
Rh1 P1 P1 34.429(17) 5_455 9_565
Rh2 P1 P1 134.14(3) . 9_565
La1 P1 P1 67.442(11) 9_565 9_565
La1 P1 P1 159.16(6) 9_566 9_565
La2 P1 P1 104.868(10) 3 9_565
La2 P1 P1 104.869(10) . 9_565
P2 P1 P1 61.03(3) 7 9_565
P2 P1 P1 61.03(3) 5_455 9_565
P1 P1 P1 91.72(7) 9_566 9_565
Rh1 P1 La1 54.94(3) 6 .
Rh1 P1 La1 54.94(3) 14_456 .
Rh1 P1 La1 54.94(3) 13 .
Rh1 P1 La1 54.94(3) 5_455 .
Rh2 P1 La1 180.0 . .
La1 P1 La1 113.30(3) 9_565 .
La1 P1 La1 113.30(3) 9_566 .
La2 P1 La1 111.62(3) 3 .
La2 P1 La1 111.62(3) . .
P2 P1 La1 45.93(2) 7 .
P2 P1 La1 45.93(2) 5_455 .
P1 P1 La1 45.86(3) 9_566 .
P1 P1 La1 45.86(3) 9_565 .
Rh1 P1 P2 34.283(19) 6 13_556
Rh1 P1 P2 88.06(2) 14_456 13_556
Rh1 P1 P2 91.03(2) 13 13_556
Rh1 P1 P2 144.14(6) 5_455 13_556
Rh2 P1 P2 90.79(3) . 13_556
La1 P1 P2 131.33(3) 9_565 13_556
La1 P1 P2 49.490(14) 9_566 13_556
La2 P1 P2 131.04(2) 3 13_556
La2 P1 P2 49.723(15) . 13_556
P2 P1 P2 59.13(3) 7 13_556
P2 P1 P2 119.60(3) 5_455 13_556
P1 P1 P2 58.577(16) 9_566 13_556
P1 P1 P2 120.15(4) 9_565 13_556
La1 P1 P2 89.21(3) . 13_556
Rh1 P1 P2 144.14(6) 6 15_455
Rh1 P1 P2 91.03(2) 14_456 15_455
Rh1 P1 P2 88.06(2) 13 15_455
Rh1 P1 P2 34.28(2) 5_455 15_455
Rh2 P1 P2 90.79(3) . 15_455
La1 P1 P2 49.490(14) 9_565 15_455
La1 P1 P2 131.33(3) 9_566 15_455
La2 P1 P2 49.723(15) 3 15_455
La2 P1 P2 131.04(2) . 15_455
P2 P1 P2 119.60(3) 7 15_455
P2 P1 P2 59.13(3) 5_455 15_455
P1 P1 P2 120.15(4) 9_566 15_455
P1 P1 P2 58.577(16) 9_565 15_455
La1 P1 P2 89.21(3) . 15_455
P2 P1 P2 178.43(6) 13_556 15_455
Rh1 P1 P2 88.06(2) 6 15_456
Rh1 P1 P2 34.28(2) 14_456 15_456
Rh1 P1 P2 144.14(6) 13 15_456
Rh1 P1 P2 91.03(2) 5_455 15_456
Rh2 P1 P2 90.79(3) . 15_456
La1 P1 P2 131.33(3) 9_565 15_456
La1 P1 P2 49.490(14) 9_566 15_456
La2 P1 P2 49.723(15) 3 15_456
La2 P1 P2 131.04(2) . 15_456
P2 P1 P2 119.60(3) 7 15_456
P2 P1 P2 59.13(3) 5_455 15_456
P1 P1 P2 58.577(16) 9_566 15_456
P1 P1 P2 120.15(4) 9_565 15_456
La1 P1 P2 89.21(3) . 15_456
P2 P1 P2 88.99(2) 13_556 15_456
P2 P1 P2 90.99(2) 15_455 15_456
Rh1 P1 P2 91.03(2) 6 13
Rh1 P1 P2 144.14(6) 14_456 13
Rh1 P1 P2 34.283(19) 13 13
Rh1 P1 P2 88.06(2) 5_455 13
Rh2 P1 P2 90.79(3) . 13
La1 P1 P2 49.490(14) 9_565 13
La1 P1 P2 131.33(3) 9_566 13
La2 P1 P2 131.04(2) 3 13
La2 P1 P2 49.723(15) . 13
P2 P1 P2 59.13(3) 7 13
P2 P1 P2 119.60(3) 5_455 13
P1 P1 P2 120.15(4) 9_566 13
P1 P1 P2 58.577(16) 9_565 13
La1 P1 P2 89.21(3) . 13
P2 P1 P2 90.99(2) 13_556 13
P2 P1 P2 88.99(2) 15_455 13
P2 P1 P2 178.43(6) 15_456 13
Rh1 P1 P3 156.61(5) 6 8_455
Rh1 P1 P3 118.42(3) 14_456 8_455
Rh1 P1 P3 120.08(3) 13 8_455
Rh1 P1 P3 93.40(2) 5_455 8_455
Rh2 P1 P3 31.729(17) . 8_455
La1 P1 P3 48.73(2) 9_565 8_455
La1 P1 P3 89.24(4) 9_566 8_455
La2 P1 P3 47.42(2) 3 8_455
La2 P1 P3 92.86(4) . 8_455
P2 P1 P3 150.73(2) 7 8_455
P2 P1 P3 108.11(2) 5_455 8_455
P1 P1 P3 147.66(3) 9_566 8_455
P1 P1 P3 109.86(3) 9_565 8_455
La1 P1 P3 148.271(18) . 8_455
P2 P1 P3 122.45(4) 13_556 8_455
P2 P1 P3 59.12(2) 15_455 8_455
P2 P1 P3 89.36(3) 15_456 8_455
P2 P1 P3 91.98(3) 13 8_455
Rh1 P1 P3 120.08(3) 6 15_456
Rh1 P1 P3 93.40(2) 14_456 15_456
Rh1 P1 P3 156.61(5) 13 15_456
Rh1 P1 P3 118.42(3) 5_455 15_456
Rh2 P1 P3 31.729(18) . 15_456
La1 P1 P3 89.24(4) 9_565 15_456
La1 P1 P3 48.73(2) 9_566 15_456
La2 P1 P3 47.42(2) 3 15_456
La2 P1 P3 92.86(4) . 15_456
P2 P1 P3 150.73(2) 7 15_456
P2 P1 P3 108.11(2) 5_455 15_456
P1 P1 P3 109.86(3) 9_566 15_456
P1 P1 P3 147.66(3) 9_565 15_456
La1 P1 P3 148.271(18) . 15_456
P2 P1 P3 91.98(3) 13_556 15_456
P2 P1 P3 89.36(3) 15_455 15_456
P2 P1 P3 59.12(2) 15_456 15_456
P2 P1 P3 122.45(4) 13 15_456
P3 P1 P3 41.21(3) 8_455 15_456
Rh1 P1 P3 118.42(3) 6 13
Rh1 P1 P3 156.61(5) 14_456 13
Rh1 P1 P3 93.40(2) 13 13
Rh1 P1 P3 120.08(3) 5_455 13
Rh2 P1 P3 31.729(18) . 13
La1 P1 P3 48.73(2) 9_565 13
La1 P1 P3 89.24(4) 9_566 13
La2 P1 P3 92.86(4) 3 13
La2 P1 P3 47.42(2) . 13
P2 P1 P3 108.11(2) 7 13
P2 P1 P3 150.73(2) 5_455 13
P1 P1 P3 147.66(3) 9_566 13
P1 P1 P3 109.86(3) 9_565 13
La1 P1 P3 148.271(18) . 13
P2 P1 P3 89.36(3) 13_556 13
P2 P1 P3 91.98(3) 15_455 13
P2 P1 P3 122.45(4) 15_456 13
P2 P1 P3 59.12(2) 13 13
P3 P1 P3 46.01(3) 8_455 13
P3 P1 P3 63.46(3) 15_456 13
Rh1 P1 P3 93.40(2) 6 6
Rh1 P1 P3 120.08(3) 14_456 6
Rh1 P1 P3 118.42(3) 13 6
Rh1 P1 P3 156.61(5) 5_455 6
Rh2 P1 P3 31.729(18) . 6
La1 P1 P3 89.24(4) 9_565 6
La1 P1 P3 48.73(2) 9_566 6
La2 P1 P3 92.86(4) 3 6
La2 P1 P3 47.42(2) . 6
P2 P1 P3 108.11(2) 7 6
P2 P1 P3 150.73(2) 5_455 6
P1 P1 P3 109.86(3) 9_566 6
P1 P1 P3 147.66(3) 9_565 6
La1 P1 P3 148.271(18) . 6
P2 P1 P3 59.12(2) 13_556 6
P2 P1 P3 122.45(4) 15_455 6
P2 P1 P3 91.98(3) 15_456 6
P2 P1 P3 89.36(3) 13 6
P3 P1 P3 63.46(4) 8_455 6
P3 P1 P3 46.01(3) 15_456 6
P3 P1 P3 41.21(3) 13 6
Rh1 P1 Rh5 29.779(7) 6 6
Rh1 P1 Rh5 98.64(3) 14_456 6
Rh1 P1 Rh5 60.111(14) 13 6
Rh1 P1 Rh5 121.32(5) 5_455 6
Rh2 P1 Rh5 107.64(2) . 6
La1 P1 Rh5 113.994(4) 9_565 6
La1 P1 Rh5 80.392(5) 9_566 6
La2 P1 Rh5 161.565(10) 3 6
La2 P1 Rh5 43.500(11) . 6
P2 P1 Rh5 30.941(14) 7 6
P2 P1 Rh5 115.86(4) 5_455 6
P1 P1 Rh5 64.207(14) 9_566 6
P1 P1 Rh5 90.75(3) 9_565 6
La1 P1 Rh5 72.36(2) . 6
P2 P1 Rh5 30.922(14) 13_556 6
P2 P1 Rh5 148.16(3) 15_455 6
P2 P1 Rh5 113.840(19) 15_456 6
P2 P1 Rh5 65.638(16) 13 6
P3 P1 Rh5 136.01(3) 8_455 6
P3 P1 Rh5 119.98(2) 15_456 6
P3 P1 Rh5 90.904(17) 13 6
P3 P1 Rh5 78.229(15) 6 6
Rh1 P1 Rh5 60.111(14) 6 13
Rh1 P1 Rh5 121.32(5) 14_456 13
Rh1 P1 Rh5 29.779(7) 13 13
Rh1 P1 Rh5 98.64(3) 5_455 13
Rh2 P1 Rh5 107.64(2) . 13
La1 P1 Rh5 80.392(5) 9_565 13
La1 P1 Rh5 113.994(5) 9_566 13
La2 P1 Rh5 161.565(10) 3 13
La2 P1 Rh5 43.500(11) . 13
P2 P1 Rh5 30.941(14) 7 13
P2 P1 Rh5 115.86(4) 5_455 13
P1 P1 Rh5 90.75(3) 9_566 13
P1 P1 Rh5 64.207(14) 9_565 13
La1 P1 Rh5 72.36(2) . 13
P2 P1 Rh5 65.638(15) 13_556 13
P2 P1 Rh5 113.840(19) 15_455 13
P2 P1 Rh5 148.16(3) 15_456 13
P2 P1 Rh5 30.922(14) 13 13
P3 P1 Rh5 119.98(2) 8_455 13
P3 P1 Rh5 136.01(3) 15_456 13
P3 P1 Rh5 78.229(15) 13 13
P3 P1 Rh5 90.904(17) 6 13
Rh5 P1 Rh5 36.389(7) 6 13
Rh1 P1 Rh5 121.32(5) 6 5_455
Rh1 P1 Rh5 60.111(14) 14_456 5_455
Rh1 P1 Rh5 98.64(3) 13 5_455
Rh1 P1 Rh5 29.779(7) 5_455 5_455
Rh2 P1 Rh5 107.64(2) . 5_455
La1 P1 Rh5 80.392(5) 9_565 5_455
La1 P1 Rh5 113.994(4) 9_566 5_455
La2 P1 Rh5 43.499(11) 3 5_455
La2 P1 Rh5 161.565(10) . 5_455
P2 P1 Rh5 115.86(4) 7 5_455
P2 P1 Rh5 30.941(14) 5_455 5_455
P1 P1 Rh5 90.75(3) 9_566 5_455
P1 P1 Rh5 64.207(14) 9_565 5_455
La1 P1 Rh5 72.36(2) . 5_455
P2 P1 Rh5 148.16(3) 13_556 5_455
P2 P1 Rh5 30.922(14) 15_455 5_455
P2 P1 Rh5 65.638(15) 15_456 5_455
P2 P1 Rh5 113.840(19) 13 5_455
P3 P1 Rh5 78.229(15) 8_455 5_455
P3 P1 Rh5 90.904(17) 15_456 5_455
P3 P1 Rh5 119.98(2) 13 5_455
P3 P1 Rh5 136.01(3) 6 5_455
Rh5 P1 Rh5 144.72(4) 6 5_455
Rh5 P1 Rh5 128.41(3) 13 5_455
Rh1 P1 Rh5 98.64(3) 6 14_456
Rh1 P1 Rh5 29.779(7) 14_456 14_456
Rh1 P1 Rh5 121.32(5) 13 14_456
Rh1 P1 Rh5 60.111(14) 5_455 14_456
Rh2 P1 Rh5 107.64(2) . 14_456
La1 P1 Rh5 113.994(5) 9_565 14_456
La1 P1 Rh5 80.392(5) 9_566 14_456
La2 P1 Rh5 43.499(11) 3 14_456
La2 P1 Rh5 161.565(10) . 14_456
P2 P1 Rh5 115.86(4) 7 14_456
P2 P1 Rh5 30.941(14) 5_455 14_456
P1 P1 Rh5 64.207(14) 9_566 14_456
P1 P1 Rh5 90.75(3) 9_565 14_456
La1 P1 Rh5 72.36(2) . 14_456
P2 P1 Rh5 113.840(19) 13_556 14_456
P2 P1 Rh5 65.638(15) 15_455 14_456
P2 P1 Rh5 30.922(14) 15_456 14_456
P2 P1 Rh5 148.16(3) 13 14_456
P3 P1 Rh5 90.904(17) 8_455 14_456
P3 P1 Rh5 78.229(15) 15_456 14_456
P3 P1 Rh5 136.01(3) 13 14_456
P3 P1 Rh5 119.98(2) 6 14_456
Rh5 P1 Rh5 128.41(3) 6 14_456
Rh5 P1 Rh5 144.72(4) 13 14_456
Rh5 P1 Rh5 36.389(7) 5_455 14_456
Rh1 P1 Rh1 29.294(4) 6 13_556
Rh1 P1 Rh1 57.024(14) 14_456 13_556
Rh1 P1 Rh1 101.88(3) 13 13_556
Rh1 P1 Rh1 122.25(5) 5_455 13_556
Rh2 P1 Rh1 107.13(2) . 13_556
La1 P1 Rh1 162.334(17) 9_565 13_556
La1 P1 Rh1 43.962(12) 9_566 13_556
La2 P1 Rh1 112.214(4) 3 13_556
La2 P1 Rh1 80.735(6) . 13_556
P2 P1 Rh1 65.594(13) 7 13_556
P2 P1 Rh1 90.20(2) 5_455 13_556
P1 P1 Rh1 30.840(11) 9_566 13_556
P1 P1 Rh1 116.63(5) 9_565 13_556
La1 P1 Rh1 72.87(2) . 13_556
P2 P1 Rh1 31.057(15) 13_556 13_556
P2 P1 Rh1 148.06(3) 15_455 13_556
P2 P1 Rh1 63.240(16) 15_456 13_556
P2 P1 Rh1 116.243(18) 13 13_556
P3 P1 Rh1 133.18(3) 8_455 13_556
P3 P1 Rh1 92.486(18) 15_456 13_556
P3 P1 Rh1 117.24(2) 13 13_556
P3 P1 Rh1 79.443(16) 6 13_556
Rh5 P1 Rh1 50.607(7) 6 13_556
Rh5 P1 Rh1 86.216(13) 13 13_556
Rh5 P1 Rh1 117.14(2) 5_455 13_556
Rh5 P1 Rh1 83.538(13) 14_456 13_556
Rh1 P1 Rh1 122.25(5) 6 14_455
Rh1 P1 Rh1 101.88(3) 14_456 14_455
Rh1 P1 Rh1 57.025(14) 13 14_455
Rh1 P1 Rh1 29.294(4) 5_455 14_455
Rh2 P1 Rh1 107.13(2) . 14_455
La1 P1 Rh1 43.962(12) 9_565 14_455
La1 P1 Rh1 162.334(17) 9_566 14_455
La2 P1 Rh1 80.735(6) 3 14_455
La2 P1 Rh1 112.214(4) . 14_455
P2 P1 Rh1 90.20(2) 7 14_455
P2 P1 Rh1 65.594(14) 5_455 14_455
P1 P1 Rh1 116.63(5) 9_566 14_455
P1 P1 Rh1 30.840(11) 9_565 14_455
La1 P1 Rh1 72.87(2) . 14_455
P2 P1 Rh1 148.06(3) 13_556 14_455
P2 P1 Rh1 31.057(15) 15_455 14_455
P2 P1 Rh1 116.243(18) 15_456 14_455
P2 P1 Rh1 63.240(16) 13 14_455
P3 P1 Rh1 79.443(16) 8_455 14_455
P3 P1 Rh1 117.24(2) 15_456 14_455
P3 P1 Rh1 92.486(18) 13 14_455
P3 P1 Rh1 133.18(3) 6 14_455
Rh5 P1 Rh1 117.14(2) 6 14_455
Rh5 P1 Rh1 83.538(13) 13 14_455
Rh5 P1 Rh1 50.607(7) 5_455 14_455
Rh5 P1 Rh1 86.216(14) 14_456 14_455
Rh1 P1 Rh1 145.74(4) 13_556 14_455
Rh1 P1 Rh1 57.024(14) 6 5_456
Rh1 P1 Rh1 29.294(4) 14_456 5_456
Rh1 P1 Rh1 122.25(5) 13 5_456
Rh1 P1 Rh1 101.88(3) 5_455 5_456
Rh2 P1 Rh1 107.13(2) . 5_456
La1 P1 Rh1 162.334(17) 9_565 5_456
La1 P1 Rh1 43.962(12) 9_566 5_456
La2 P1 Rh1 80.735(6) 3 5_456
La2 P1 Rh1 112.214(4) . 5_456
P2 P1 Rh1 90.20(2) 7 5_456
P2 P1 Rh1 65.594(14) 5_455 5_456
P1 P1 Rh1 30.840(11) 9_566 5_456
P1 P1 Rh1 116.63(5) 9_565 5_456
La1 P1 Rh1 72.87(2) . 5_456
P2 P1 Rh1 63.240(16) 13_556 5_456
P2 P1 Rh1 116.243(18) 15_455 5_456
P2 P1 Rh1 31.057(15) 15_456 5_456
P2 P1 Rh1 148.06(3) 13 5_456
P3 P1 Rh1 117.24(2) 8_455 5_456
P3 P1 Rh1 79.443(16) 15_456 5_456
P3 P1 Rh1 133.18(3) 13 5_456
P3 P1 Rh1 92.486(18) 6 5_456
Rh5 P1 Rh1 83.538(13) 6 5_456
Rh5 P1 Rh1 117.14(2) 13 5_456
Rh5 P1 Rh1 86.216(13) 5_455 5_456
Rh5 P1 Rh1 50.607(7) 14_456 5_456
Rh1 P1 Rh1 33.707(10) 13_556 5_456
Rh1 P1 Rh1 131.17(3) 14_455 5_456
Rh1 P1 Rh1 101.88(3) 6 6_554
Rh1 P1 Rh1 122.25(5) 14_456 6_554
Rh1 P1 Rh1 29.294(4) 13 6_554
Rh1 P1 Rh1 57.024(14) 5_455 6_554
Rh2 P1 Rh1 107.13(2) . 6_554
La1 P1 Rh1 43.962(12) 9_565 6_554
La1 P1 Rh1 162.334(17) 9_566 6_554
La2 P1 Rh1 112.214(4) 3 6_554
La2 P1 Rh1 80.735(6) . 6_554
P2 P1 Rh1 65.594(14) 7 6_554
P2 P1 Rh1 90.20(2) 5_455 6_554
P1 P1 Rh1 116.63(5) 9_566 6_554
P1 P1 Rh1 30.840(11) 9_565 6_554
La1 P1 Rh1 72.87(2) . 6_554
P2 P1 Rh1 116.243(18) 13_556 6_554
P2 P1 Rh1 63.240(16) 15_455 6_554
P2 P1 Rh1 148.06(3) 15_456 6_554
P2 P1 Rh1 31.057(15) 13 6_554
P3 P1 Rh1 92.486(18) 8_455 6_554
P3 P1 Rh1 133.18(3) 15_456 6_554
P3 P1 Rh1 79.443(16) 13 6_554
P3 P1 Rh1 117.24(2) 6 6_554
Rh5 P1 Rh1 86.216(13) 6 6_554
Rh5 P1 Rh1 50.607(7) 13 6_554
Rh5 P1 Rh1 83.538(13) 5_455 6_554
Rh5 P1 Rh1 117.14(2) 14_456 6_554
Rh1 P1 Rh1 131.17(3) 13_556 6_554
Rh1 P1 Rh1 33.707(10) 14_455 6_554
Rh1 P1 Rh1 145.74(4) 5_456 6_554
Rh5 P2 Rh5 74.79(3) . 10_556
Rh5 P2 Rh4 118.81(4) . .
Rh5 P2 Rh4 118.81(4) 10_556 .
Rh5 P2 Rh1 70.35(3) . .
Rh5 P2 Rh1 112.23(5) 10_556 .
Rh4 P2 Rh1 128.79(4) . .
Rh5 P2 Rh1 112.23(5) . 10_556
Rh5 P2 Rh1 70.35(3) 10_556 10_556
Rh4 P2 Rh1 128.79(4) . 10_556
Rh1 P2 Rh1 72.08(3) . 10_556
Rh5 P2 La1 137.95(3) . 5_545
Rh5 P2 La1 137.95(3) 10_556 5_545
Rh4 P2 La1 73.49(3) . 5_545
Rh1 P2 La1 71.81(3) . 5_545
Rh1 P2 La1 71.81(3) 10_556 5_545
Rh5 P2 La2 139.70(4) . 13_556
Rh5 P2 La2 69.142(11) 10_556 13_556
Rh4 P2 La2 67.15(2) . 13_556
Rh1 P2 La2 140.55(4) . 13_556
Rh1 P2 La2 71.837(10) 10_556 13_556
La1 P2 La2 82.24(2) 5_545 13_556
Rh5 P2 La2 69.141(10) . 13
Rh5 P2 La2 139.70(4) 10_556 13
Rh4 P2 La2 67.15(2) . 13
Rh1 P2 La2 71.836(11) . 13
Rh1 P2 La2 140.55(4) 10_556 13
La1 P2 La2 82.24(2) 5_545 13
La2 P2 La2 134.19(4) 13_556 13
Rh5 P2 P4 37.417(17) . 7_545
Rh5 P2 P4 37.417(17) 10_556 7_545
Rh4 P2 P4 125.89(4) . 7_545
Rh1 P2 P4 92.69(4) . 7_545
Rh1 P2 P4 92.69(4) 10_556 7_545
La1 P2 P4 160.62(4) 5_545 7_545
La2 P2 P4 104.39(2) 13_556 7_545
La2 P2 P4 104.39(2) 13 7_545
Rh5 P2 La3 64.32(3) . .
Rh5 P2 La3 64.32(3) 10_556 .
Rh4 P2 La3 70.40(3) . .
Rh1 P2 La3 133.77(3) . .
Rh1 P2 La3 133.77(3) 10_556 .
La1 P2 La3 143.89(4) 5_545 .
La2 P2 La3 83.91(2) 13_556 .
La2 P2 La3 83.91(2) 13 .
P4 P2 La3 55.50(3) 7_545 .
Rh5 P2 La2 54.63(2) . 7_545
Rh5 P2 La2 54.63(2) 10_556 7_545
Rh4 P2 La2 170.56(4) . 7_545
Rh1 P2 La2 57.71(2) . 7_545
Rh1 P2 La2 57.71(2) 10_556 7_545
La1 P2 La2 115.95(3) 5_545 7_545
La2 P2 La2 112.79(2) 13_556 7_545
La2 P2 La2 112.79(2) 13 7_545
P4 P2 La2 44.67(2) 7_545 7_545
La3 P2 La2 100.17(3) . 7_545
Rh5 P2 P4 32.43(2) . 13
Rh5 P2 P4 92.93(3) 10_556 13
Rh4 P2 P4 86.58(3) . 13
Rh1 P2 P4 87.01(2) . 13
Rh1 P2 P4 144.61(4) 10_556 13
La1 P2 P4 128.94(2) 5_545 13
La2 P2 P4 132.30(4) 13_556 13
La2 P2 P4 46.773(17) 13 13
P4 P2 P4 59.31(3) 7_545 13
La3 P2 P4 49.142(17) . 13
La2 P2 P4 87.05(3) 7_545 13
Rh5 P2 P4 92.93(3) . 13_556
Rh5 P2 P4 32.43(2) 10_556 13_556
Rh4 P2 P4 86.58(3) . 13_556
Rh1 P2 P4 144.61(5) . 13_556
Rh1 P2 P4 87.02(2) 10_556 13_556
La1 P2 P4 128.93(2) 5_545 13_556
La2 P2 P4 46.773(16) 13_556 13_556
La2 P2 P4 132.30(4) 13 13_556
P4 P2 P4 59.31(3) 7_545 13_556
La3 P2 P4 49.142(17) . 13_556
La2 P2 P4 87.05(3) 7_545 13_556
P4 P2 P4 94.97(3) 13 13_556
Rh5 P2 P2 33.89(3) . 11
Rh5 P2 P2 93.35(4) 10_556 11
Rh4 P2 P2 132.45(3) . 11
Rh1 P2 P2 36.46(2) . 11
Rh1 P2 P2 93.24(4) 10_556 11
La1 P2 P2 106.489(9) 5_545 11
La2 P2 P2 159.80(5) 13_556 11
La2 P2 P2 65.843(9) 13 11
P4 P2 P2 61.74(3) 7_545 11
La3 P2 P2 97.821(10) . 11
La2 P2 P2 47.03(3) 7_545 11
P4 P2 P2 55.703(18) 13 11
P4 P2 P2 120.99(3) 13_556 11
Rh5 P2 P2 93.35(4) . 11_556
Rh5 P2 P2 33.89(3) 10_556 11_556
Rh4 P2 P2 132.45(3) . 11_556
Rh1 P2 P2 93.24(4) . 11_556
Rh1 P2 P2 36.47(2) 10_556 11_556
La1 P2 P2 106.489(9) 5_545 11_556
La2 P2 P2 65.843(9) 13_556 11_556
La2 P2 P2 159.80(5) 13 11_556
P4 P2 P2 61.74(3) 7_545 11_556
La3 P2 P2 97.821(10) . 11_556
La2 P2 P2 47.03(3) 7_545 11_556
P4 P2 P2 120.99(3) 13 11_556
P4 P2 P2 55.703(18) 13_556 11_556
P2 P2 P2 94.03(5) 11 11_556
Rh5 P2 P1 90.40(4) . 5_545
Rh5 P2 P1 90.40(4) 10_556 5_545
Rh4 P2 P1 142.16(4) . 5_545
Rh1 P2 P1 36.062(17) . 5_545
Rh1 P2 P1 36.061(17) 10_556 5_545
La1 P2 P1 68.67(3) 5_545 5_545
La2 P2 P1 106.92(2) 13_556 5_545
La2 P2 P1 106.92(2) 13 5_545
P4 P2 P1 91.95(4) 7_545 5_545
La3 P2 P1 147.45(4) . 5_545
La2 P2 P1 47.28(2) 7_545 5_545
P4 P2 P1 117.40(3) 13 5_545
P4 P2 P1 117.40(3) 13_556 5_545
P2 P2 P1 61.69(2) 11 5_545
P2 P2 P1 61.69(2) 11_556 5_545
Rh5 P2 P3 152.19(4) . 10_556
Rh5 P2 P3 117.01(2) 10_556 10_556
Rh4 P2 P3 33.52(2) . 10_556
Rh1 P2 P3 120.94(4) . 10_556
Rh1 P2 P3 95.58(3) 10_556 10_556
La1 P2 P3 49.98(2) 5_545 10_556
La2 P2 P3 48.63(2) 13_556 10_556
La2 P2 P3 89.52(3) 13 10_556
P4 P2 P3 146.30(3) 7_545 10_556
La3 P2 P3 96.86(3) . 10_556
La2 P2 P3 153.11(2) 7_545 10_556
P4 P2 P3 119.77(3) 13 10_556
P4 P2 P3 88.53(3) 13_556 10_556
P2 P2 P3 149.60(3) 11 10_556
P2 P2 P3 110.14(2) 11_556 10_556
P1 P2 P3 113.48(3) 5_545 10_556
Rh5 P2 P3 117.01(2) . .
Rh5 P2 P3 152.19(4) 10_556 .
Rh4 P2 P3 33.52(2) . .
Rh1 P2 P3 95.58(3) . .
Rh1 P2 P3 120.94(4) 10_556 .
La1 P2 P3 49.98(2) 5_545 .
La2 P2 P3 89.52(3) 13_556 .
La2 P2 P3 48.63(2) 13 .
P4 P2 P3 146.30(3) 7_545 .
La3 P2 P3 96.86(3) . .
La2 P2 P3 153.11(2) 7_545 .
P4 P2 P3 88.53(3) 13 .
P4 P2 P3 119.77(3) 13_556 .
P2 P2 P3 110.14(2) 11 .
P2 P2 P3 149.60(3) 11_556 .
P1 P2 P3 113.48(3) 5_545 .
P3 P2 P3 41.50(3) 10_556 .
Rh5 P2 P1 146.27(5) . 13_556
Rh5 P2 P1 88.02(2) 10_556 13_556
Rh4 P2 P1 94.88(4) . 13_556
Rh1 P2 P1 90.61(3) . 13_556
Rh1 P2 P1 34.05(3) 10_556 13_556
La1 P2 P1 49.988(19) 5_545 13_556
La2 P2 P1 50.078(17) 13_556 13_556
La2 P2 P1 132.23(4) 13 13_556
P4 P2 P1 120.92(3) 7_545 13_556
La3 P2 P1 133.157(16) . 13_556
La2 P2 P1 91.73(3) 7_545 13_556
P4 P2 P1 177.62(3) 13 13_556
P4 P2 P1 87.008(15) 13_556 13_556
P2 P2 P1 122.08(4) 11 13_556
P2 P2 P1 59.18(2) 11_556 13_556
P1 P2 P1 60.39(3) 5_545 13_556
P3 P2 P1 61.54(3) 10_556 13_556
P3 P2 P1 91.65(3) . 13_556
Rh5 P2 P1 88.02(2) . 13
Rh5 P2 P1 146.27(5) 10_556 13
Rh4 P2 P1 94.88(4) . 13
Rh1 P2 P1 34.05(3) . 13
Rh1 P2 P1 90.61(3) 10_556 13
La1 P2 P1 49.988(19) 5_545 13
La2 P2 P1 132.23(4) 13_556 13
La2 P2 P1 50.078(17) 13 13
P4 P2 P1 120.92(3) 7_545 13
La3 P2 P1 133.157(16) . 13
La2 P2 P1 91.73(3) 7_545 13
P4 P2 P1 87.008(15) 13 13
P4 P2 P1 177.62(3) 13_556 13
P2 P2 P1 59.18(2) 11 13
P2 P2 P1 122.08(4) 11_556 13
P1 P2 P1 60.39(3) 5_545 13
P3 P2 P1 91.65(3) 10_556 13
P3 P2 P1 61.54(3) . 13
P1 P2 P1 90.99(2) 13_556 13
Rh5 P2 P3 112.25(4) . 6
Rh5 P2 P3 86.91(3) 10_556 6
Rh4 P2 P3 31.902(19) . 6
Rh1 P2 P3 160.22(4) . 6
Rh1 P2 P3 121.47(2) 10_556 6
La1 P2 P3 97.65(3) 5_545 6
La2 P2 P3 49.63(2) 13_556 6
La2 P2 P3 90.48(3) 13 6
P4 P2 P3 100.45(3) 7_545 6
La3 P2 P3 49.255(19) . 6
La2 P2 P3 140.66(3) 7_545 6
P4 P2 P3 87.07(3) 13 6
P4 P2 P3 54.83(2) 13_556 6
P2 P2 P3 142.76(2) 11 6
P2 P2 P3 105.97(2) 11_556 6
P1 P2 P3 155.50(2) 5_545 6
P3 P2 P3 48.05(2) 10_556 6
P3 P2 P3 65.41(2) . 6
P1 P2 P3 95.16(3) 13_556 6
P1 P2 P3 126.72(4) 13 6
Rh5 P2 P3 86.91(3) . 13
Rh5 P2 P3 112.25(4) 10_556 13
Rh4 P2 P3 31.902(19) . 13
Rh1 P2 P3 121.47(2) . 13
Rh1 P2 P3 160.22(4) 10_556 13
La1 P2 P3 97.65(3) 5_545 13
La2 P2 P3 90.48(3) 13_556 13
La2 P2 P3 49.63(2) 13 13
P4 P2 P3 100.45(3) 7_545 13
La3 P2 P3 49.255(19) . 13
La2 P2 P3 140.66(3) 7_545 13
P4 P2 P3 54.83(2) 13 13
P4 P2 P3 87.07(3) 13_556 13
P2 P2 P3 105.97(2) 11 13
P2 P2 P3 142.76(2) 11_556 13
P1 P2 P3 155.50(2) 5_545 13
P3 P2 P3 65.41(2) 10_556 13
P3 P2 P3 48.05(2) . 13
P1 P2 P3 126.72(4) 13_556 13
P1 P2 P3 95.16(3) 13 13
P3 P2 P3 41.72(3) 6 13
Rh5 P2 Rh1 121.99(4) . 2_655
Rh5 P2 Rh1 98.81(3) 10_556 2_655
Rh4 P2 Rh1 114.43(3) . 2_655
Rh1 P2 Rh1 59.05(2) . 2_655
Rh1 P2 Rh1 28.453(17) 10_556 2_655
La1 P2 Rh1 45.318(16) 5_545 2_655
La2 P2 Rh1 81.549(17) 13_556 2_655
La2 P2 Rh1 115.11(3) 13 2_655
P4 P2 Rh1 116.81(3) 7_545 2_655
La3 P2 Rh1 160.938(12) . 2_655
La2 P2 Rh1 74.47(2) 7_545 2_655
P4 P2 Rh1 146.05(2) 13 2_655
P4 P2 Rh1 111.862(18) 13_556 2_655
P2 P2 Rh1 91.71(2) 11 2_655
P2 P2 Rh1 64.919(12) 11_556 2_655
P1 P2 Rh1 31.594(17) 5_545 2_655
P3 P2 Rh1 82.66(2) 10_556 2_655
P3 P2 Rh1 95.28(2) . 2_655
P1 P2 Rh1 31.575(16) 13_556 2_655
P1 P2 Rh1 65.82(2) 13 2_655
P3 P2 Rh1 125.10(2) 6 2_655
P3 P2 Rh1 142.73(3) 13 2_655
Rh5 P2 Rh1 98.81(3) . 9_655
Rh5 P2 Rh1 121.99(4) 10_556 9_655
Rh4 P2 Rh1 114.43(3) . 9_655
Rh1 P2 Rh1 28.454(17) . 9_655
Rh1 P2 Rh1 59.05(2) 10_556 9_655
La1 P2 Rh1 45.318(16) 5_545 9_655
La2 P2 Rh1 115.11(3) 13_556 9_655
La2 P2 Rh1 81.549(17) 13 9_655
P4 P2 Rh1 116.81(3) 7_545 9_655
La3 P2 Rh1 160.938(12) . 9_655
La2 P2 Rh1 74.47(2) 7_545 9_655
P4 P2 Rh1 111.862(18) 13 9_655
P4 P2 Rh1 146.05(2) 13_556 9_655
P2 P2 Rh1 64.919(12) 11 9_655
P2 P2 Rh1 91.71(2) 11_556 9_655
P1 P2 Rh1 31.594(17) 5_545 9_655
P3 P2 Rh1 95.28(2) 10_556 9_655
P3 P2 Rh1 82.66(2) . 9_655
P1 P2 Rh1 65.82(2) 13_556 9_655
P1 P2 Rh1 31.575(16) 13 9_655
P3 P2 Rh1 142.73(3) 6 9_655
P3 P2 Rh1 125.10(2) 13 9_655
Rh1 P2 Rh1 36.132(10) 2_655 9_655
Rh5 P2 Rh5 29.045(4) . 10
Rh5 P2 Rh5 103.83(3) 10_556 10
Rh4 P2 Rh5 104.031(18) . 10
Rh1 P2 Rh5 58.083(13) . 10
Rh1 P2 Rh5 123.36(3) 10_556 10
La1 P2 Rh5 111.939(14) 5_545 10
La2 P2 Rh5 161.20(3) 13_556 10
La2 P2 Rh5 42.094(10) 13 10
P4 P2 Rh5 66.446(13) 7_545 10
La3 P2 Rh5 77.405(15) . 10
La2 P2 Rh5 73.066(15) 7_545 10
P4 P2 Rh5 28.944(14) 13 10
P4 P2 Rh5 118.43(3) 13_556 10
P2 P2 Rh5 30.151(11) 11 10
P2 P2 Rh5 118.45(4) 11_556 10
P1 P2 Rh5 90.202(18) 5_545 10
P3 P2 Rh5 131.41(2) 10_556 10
P3 P2 Rh5 90.690(16) . 10
P1 P2 Rh5 148.68(3) 13_556 10
P1 P2 Rh5 63.051(12) 13 10
P3 P2 Rh5 114.09(2) 6 10
P3 P2 Rh5 75.836(17) 13 10
Rh1 P2 Rh5 117.13(2) 2_655 10
Rh1 P2 Rh5 83.542(13) 9_655 10
Rh5 P2 Rh5 103.83(3) . 1_556
Rh5 P2 Rh5 29.045(4) 10_556 1_556
Rh4 P2 Rh5 104.030(17) . 1_556
Rh1 P2 Rh5 123.36(3) . 1_556
Rh1 P2 Rh5 58.084(13) 10_556 1_556
La1 P2 Rh5 111.939(14) 5_545 1_556
La2 P2 Rh5 42.094(10) 13_556 1_556
La2 P2 Rh5 161.20(3) 13 1_556
P4 P2 Rh5 66.446(13) 7_545 1_556
La3 P2 Rh5 77.405(15) . 1_556
La2 P2 Rh5 73.066(15) 7_545 1_556
P4 P2 Rh5 118.43(3) 13 1_556
P4 P2 Rh5 28.944(14) 13_556 1_556
P2 P2 Rh5 118.45(4) 11 1_556
P2 P2 Rh5 30.151(11) 11_556 1_556
P1 P2 Rh5 90.202(18) 5_545 1_556
P3 P2 Rh5 90.690(16) 10_556 1_556
P3 P2 Rh5 131.41(2) . 1_556
P1 P2 Rh5 63.051(12) 13_556 1_556
P1 P2 Rh5 148.68(3) 13 1_556
P3 P2 Rh5 75.836(17) 6 1_556
P3 P2 Rh5 114.09(2) 13 1_556
Rh1 P2 Rh5 83.542(13) 2_655 1_556
Rh1 P2 Rh5 117.13(2) 9_655 1_556
Rh5 P2 Rh5 132.88(3) 10 1_556
Rh5 P2 Rh1 124.26(4) . 1_556
Rh5 P2 Rh1 57.232(13) 10_556 1_556
Rh4 P2 Rh1 108.826(17) . 1_556
Rh1 P2 Rh1 101.42(3) . 1_556
Rh1 P2 Rh1 29.347(3) 10_556 1_556
La1 P2 Rh1 80.748(16) 5_545 1_556
La2 P2 Rh1 44.039(11) 13_556 1_556
La2 P2 Rh1 162.94(3) 13 1_556
P4 P2 Rh1 91.384(19) 7_545 1_556
La3 P2 Rh1 110.876(14) . 1_556
La2 P2 Rh1 74.029(15) 7_545 1_556
P4 P2 Rh1 150.07(3) 13 1_556
P4 P2 Rh1 61.735(15) 13_556 1_556
P2 P2 Rh1 118.20(4) 11 1_556
P2 P2 Rh1 30.949(11) 11_556 1_556
P1 P2 Rh1 65.393(13) 5_545 1_556
P3 P2 Rh1 80.526(17) 10_556 1_556
P3 P2 Rh1 118.65(2) . 1_556
P1 P2 Rh1 30.790(15) 13_556 1_556
P1 P2 Rh1 115.96(3) 13 1_556
P3 P2 Rh1 93.042(16) 6 1_556
P3 P2 Rh1 134.47(2) 13 1_556
Rh1 P2 Rh1 50.147(10) 2_655 1_556
Rh1 P2 Rh1 85.586(18) 9_655 1_556
Rh5 P2 Rh1 147.01(3) 10 1_556
Rh5 P2 Rh1 34.119(8) 1_556 1_556
Rh5 P2 Rh1 57.232(13) . 10
Rh5 P2 Rh1 124.26(3) 10_556 10
Rh4 P2 Rh1 108.826(17) . 10
Rh1 P2 Rh1 29.346(3) . 10
Rh1 P2 Rh1 101.42(3) 10_556 10
La1 P2 Rh1 80.748(16) 5_545 10
La2 P2 Rh1 162.94(3) 13_556 10
La2 P2 Rh1 44.039(11) 13 10
P4 P2 Rh1 91.384(19) 7_545 10
La3 P2 Rh1 110.876(14) . 10
La2 P2 Rh1 74.029(15) 7_545 10
P4 P2 Rh1 61.735(15) 13 10
P4 P2 Rh1 150.07(3) 13_556 10
P2 P2 Rh1 30.949(11) 11 10
P2 P2 Rh1 118.20(4) 11_556 10
P1 P2 Rh1 65.393(13) 5_545 10
P3 P2 Rh1 118.65(2) 10_556 10
P3 P2 Rh1 80.526(17) . 10
P1 P2 Rh1 115.96(3) 13_556 10
P1 P2 Rh1 30.790(15) 13 10
P3 P2 Rh1 134.47(2) 6 10
P3 P2 Rh1 93.042(16) 13 10
Rh1 P2 Rh1 85.586(18) 2_655 10
Rh1 P2 Rh1 50.147(10) 9_655 10
Rh5 P2 Rh1 34.119(8) 10 10
Rh5 P2 Rh1 147.01(3) 1_556 10
Rh1 P2 Rh1 130.77(3) 1_556 10
Rh5 P2 Rh2 177.62(4) . 13_556
Rh5 P2 Rh2 105.684(13) 10_556 13_556
Rh4 P2 Rh2 63.12(2) . 13_556
Rh1 P2 Rh2 107.40(3) . 13_556
Rh1 P2 Rh2 65.98(2) 10_556 13_556
La1 P2 Rh2 40.431(10) 5_545 13_556
La2 P2 Rh2 41.817(14) 13_556 13_556
La2 P2 Rh2 111.11(3) 13 13_556
P4 P2 Rh2 143.100(9) 7_545 13_556
La3 P2 Rh2 118.03(2) . 13_556
La2 P2 Rh2 123.66(2) 7_545 13_556
P4 P2 Rh2 149.26(3) 13 13_556
P4 P2 Rh2 88.563(18) 13_556 13_556
P2 P2 Rh2 143.854(14) 11 13_556
P2 P2 Rh2 85.961(13) 11_556 13_556
P1 P2 Rh2 87.26(2) 5_545 13_556
P3 P2 Rh2 29.644(14) 10_556 13_556
P3 P2 Rh2 63.64(2) . 13_556
P1 P2 Rh2 31.93(3) 13_556 13_556
P1 P2 Rh2 90.42(3) 13 13_556
P3 P2 Rh2 70.13(2) 6 13_556
P3 P2 Rh2 95.02(3) 13 13_556
Rh1 P2 Rh2 55.671(13) 2_655 13_556
Rh1 P2 Rh2 78.944(19) 9_655 13_556
Rh5 P2 Rh2 150.39(2) 10 13_556
Rh5 P2 Rh2 76.663(9) 1_556 13_556
Rh1 P2 Rh2 55.013(9) 1_556 13_556
Rh1 P2 Rh2 121.18(2) 10 13_556
Rh5 P2 Rh2 105.683(12) . 13
Rh5 P2 Rh2 177.62(4) 10_556 13
Rh4 P2 Rh2 63.12(2) . 13
Rh1 P2 Rh2 65.98(2) . 13
Rh1 P2 Rh2 107.39(3) 10_556 13
La1 P2 Rh2 40.431(10) 5_545 13
La2 P2 Rh2 111.11(3) 13_556 13
La2 P2 Rh2 41.817(14) 13 13
P4 P2 Rh2 143.100(9) 7_545 13
La3 P2 Rh2 118.03(2) . 13
La2 P2 Rh2 123.66(2) 7_545 13
P4 P2 Rh2 88.563(18) 13 13
P4 P2 Rh2 149.26(3) 13_556 13
P2 P2 Rh2 85.961(13) 11 13
P2 P2 Rh2 143.854(14) 11_556 13
P1 P2 Rh2 87.26(2) 5_545 13
P3 P2 Rh2 63.64(2) 10_556 13
P3 P2 Rh2 29.644(14) . 13
P1 P2 Rh2 90.42(3) 13_556 13
P1 P2 Rh2 31.93(3) 13 13
P3 P2 Rh2 95.02(3) 6 13
P3 P2 Rh2 70.13(2) 13 13
Rh1 P2 Rh2 78.944(19) 2_655 13
Rh1 P2 Rh2 55.671(13) 9_655 13
Rh5 P2 Rh2 76.663(9) 10 13
Rh5 P2 Rh2 150.39(2) 1_556 13
Rh1 P2 Rh2 121.18(2) 1_556 13
Rh1 P2 Rh2 55.013(9) 10 13
Rh2 P2 Rh2 73.749(18) 13_556 13
Rh2 P3 Rh4 104.98(4) 13 13
Rh2 P3 Rh3 95.15(3) 13 5_545
Rh4 P3 Rh3 133.44(4) 13 5_545
Rh2 P3 Rh4 126.54(4) 13 .
Rh4 P3 Rh4 93.62(3) 13 .
Rh3 P3 Rh4 107.41(4) 5_545 .
Rh2 P3 P3 127.65(2) 13 10_556
Rh4 P3 P3 127.20(2) 13 10_556
Rh3 P3 P3 53.60(2) 5_545 10_556
Rh4 P3 P3 53.89(2) . 10_556
Rh2 P3 P3 52.35(2) 13 10
Rh4 P3 P3 52.80(2) 13 10
Rh3 P3 P3 126.40(2) 5_545 10
Rh4 P3 P3 126.11(2) . 10
P3 P3 P3 180.0 10_556 10
Rh2 P3 La2 71.69(3) 13 13
Rh4 P3 La2 70.71(2) 13 13
Rh3 P3 La2 155.67(3) 5_545 13
Rh4 P3 La2 68.17(2) . 13
P3 P3 La2 118.348(17) 10_556 13
P3 P3 La2 61.650(17) 10 13
Rh2 P3 La1 68.45(2) 13 5_545
Rh4 P3 La1 153.56(3) 13 5_545
Rh3 P3 La1 72.96(3) 5_545 5_545
Rh4 P3 La1 72.94(2) . 5_545
P3 P3 La1 62.861(17) 10_556 5_545
P3 P3 La1 117.139(17) 10 5_545
La2 P3 La1 83.06(2) 13 5_545
Rh2 P3 La2 163.99(4) 13 .
Rh4 P3 La2 66.81(2) 13 .
Rh3 P3 La2 82.49(3) 5_545 .
Rh4 P3 La2 68.89(2) . .
P3 P3 La2 63.012(17) 10_556 .
P3 P3 La2 116.988(17) 10 .
La2 P3 La2 115.71(3) 13 .
La1 P3 La2 125.13(3) 5_545 .
Rh2 P3 P3 47.30(2) 13 12_655
Rh4 P3 P3 135.94(2) 13 12_655
Rh3 P3 P3 47.90(2) 5_545 12_655
Rh4 P3 P3 129.96(2) . 12_655
P3 P3 P3 90.0 10_556 12_655
P3 P3 P3 90.0 10 12_655
La2 P3 P3 115.332(15) 13 12_655
La1 P3 P3 58.975(15) 5_545 12_655
La2 P3 P3 128.848(16) . 12_655
Rh2 P3 La3 72.64(3) 13 13
Rh4 P3 La3 80.11(3) 13 13
Rh3 P3 La3 66.38(2) 5_545 13
Rh4 P3 La3 160.82(3) . 13
P3 P3 La3 116.312(16) 10_556 13
P3 P3 La3 63.691(16) 10 13
La2 P3 La3 125.19(3) 13 13
La1 P3 La3 119.48(2) 5_545 13
La2 P3 La3 92.04(2) . 13
P3 P3 La3 60.519(14) 12_655 13
Rh2 P3 P3 128.66(5) 13 13
Rh4 P3 P3 47.06(2) 13 13
Rh3 P3 P3 136.03(5) 5_545 13
Rh4 P3 P3 46.56(2) . 13
P3 P3 P3 90.44(3) 10_556 13
P3 P3 P3 89.56(3) 10 13
La2 P3 P3 59.13(2) 13 13
La1 P3 P3 115.87(4) 5_545 13
La2 P3 P3 56.59(2) . 13
P3 P3 P3 173.70(3) 12_655 13
La3 P3 P3 124.60(4) 13 13
Rh2 P3 P4 120.17(3) 13 .
Rh4 P3 P4 91.96(3) 13 .
Rh3 P3 P4 42.35(2) 5_545 .
Rh4 P3 P4 108.45(3) . .
P3 P3 P4 67.180(16) 10_556 .
P3 P3 P4 112.822(16) 10 .
La2 P3 P4 161.70(3) 13 .
La1 P3 P4 113.70(3) 5_545 .
La2 P3 P4 49.19(2) . .
P3 P3 P4 81.05(2) 12_655 .
La3 P3 P4 54.176(17) 13 .
P3 P3 P4 104.89(4) 13 .
Rh2 P3 P2 93.42(3) 13 .
Rh4 P3 P2 107.53(3) 13 .
Rh3 P3 P2 112.74(3) 5_545 .
Rh4 P3 P2 33.225(19) . .
P3 P3 P2 69.251(15) 10_556 .
P3 P3 P2 110.747(15) 10 .
La2 P3 P2 50.084(15) 13 .
La1 P3 P2 49.62(2) 5_545 .
La2 P3 P2 102.12(3) . .
P3 P3 P2 107.584(19) 12_655 .
La3 P3 P2 165.64(3) 13 .
P3 P3 P2 66.76(3) 13 .
P4 P3 P2 135.53(3) . .
Rh2 P3 P2 116.53(3) 13 13
Rh4 P3 P2 31.912(19) 13 13
Rh3 P3 P2 101.58(3) 5_545 13
Rh4 P3 P2 105.65(3) . 13
P3 P3 P2 110.861(15) 10_556 13
P3 P3 P2 69.140(14) 10 13
La2 P3 P2 102.62(3) 13 13
La1 P3 P2 173.29(3) 5_545 13
La2 P3 P2 49.228(14) . 13
P3 P3 P2 120.406(19) 12_655 13
La3 P3 P2 60.18(2) 13 13
P3 P3 P2 65.18(3) 13 13
P4 P3 P2 60.21(2) . 13
P2 P3 P2 131.95(2) . 13
Rh2 P3 P1 34.16(2) 13 13
Rh4 P3 P1 111.11(3) 13 13
Rh3 P3 P1 109.01(3) 5_545 13
Rh4 P3 P1 92.38(3) . 13
P3 P3 P1 110.605(15) 10_556 13
P3 P3 P1 69.394(15) 10 13
La2 P3 P1 49.153(16) 13 13
La1 P3 P1 48.859(14) 5_545 13
La2 P3 P1 160.59(3) . 13
P3 P3 P1 66.997(14) 12_655 13
La3 P3 P1 106.80(3) 13 13
P3 P3 P1 107.01(3) 13 13
P4 P3 P1 148.04(3) . 13
P2 P3 P1 59.34(2) . 13
P2 P3 P1 137.78(3) 13 13
Rh2 P3 P3 84.08(3) 13 3_655
Rh4 P3 P3 159.86(2) 13 3_655
Rh3 P3 P3 26.45(2) 5_545 3_655
Rh4 P3 P3 95.18(3) . 3_655
P3 P3 P3 48.49(2) 10_556 3_655
P3 P3 P3 131.51(2) 10 3_655
La2 P3 P3 129.428(16) 13 3_655
La1 P3 P3 46.506(16) 5_545 3_655
La2 P3 P3 99.73(3) . 3_655
P3 P3 P3 41.51(2) 12_655 3_655
La3 P3 P3 85.711(19) 13 3_655
P3 P3 P3 138.54(5) 13 3_655
P4 P3 P3 68.07(2) . 3_655
P2 P3 P3 89.51(2) . 3_655
P2 P3 P3 127.952(18) 13 3_655
P1 P3 P3 86.595(16) 13 3_655
Rh2 P3 P3 24.12(2) 13 3_654
Rh4 P3 P3 97.43(4) 13 3_654
Rh3 P3 P3 84.20(3) 5_545 3_654
Rh4 P3 P3 150.65(2) . 3_654
P3 P3 P3 132.01(2) 10_556 3_654
P3 P3 P3 47.99(2) 10 3_654
La2 P3 P3 90.01(2) 13 3_654
La1 P3 P3 85.54(2) 5_545 3_654
La2 P3 P3 140.335(17) . 3_654
P3 P3 P3 42.01(2) 12_655 3_654
La3 P3 P3 48.524(15) 13 3_654
P3 P3 P3 137.18(5) 13 3_654
P4 P3 P3 98.28(2) . 3_654
P2 P3 P3 117.487(18) . 3_654
P2 P3 P3 97.92(2) 13 3_654
P1 P3 P3 58.271(17) 13 3_654
P3 P3 P3 83.52(3) 3_655 3_654
Rh2 P3 P3 94.17(2) 13 6_554
Rh4 P3 P3 24.854(12) 13 6_554
Rh3 P3 P3 158.28(4) 5_545 6_554
Rh4 P3 P3 82.29(3) . 6_554
P3 P3 P3 131.097(14) 10_556 6_554
P3 P3 P3 48.902(14) 10 6_554
La2 P3 P3 45.884(16) 13 6_554
La1 P3 P3 128.76(3) 5_545 6_554
La2 P3 P3 83.15(3) . 6_554
P3 P3 P3 138.509(14) 12_655 6_554
La3 P3 P3 98.00(2) 13 6_554
P3 P3 P3 40.66(4) 13 6_554
P4 P3 P3 116.52(3) . 6_554
P2 P3 P3 86.19(3) . 6_554
P2 P3 P3 56.75(2) 13 6_554
P1 P3 P3 89.49(2) 13 6_554
P3 P3 P3 175.26(2) 3_655 6_554
P3 P3 P3 96.70(2) 3_654 6_554
Rh2 P3 P3 151.14(4) 13 6
Rh4 P3 P3 83.54(3) 13 6
Rh3 P3 P3 98.56(2) 5_545 6
Rh4 P3 P3 24.641(12) . 6
P3 P3 P3 48.902(14) 10_556 6
P3 P3 P3 131.097(14) 10 6
La2 P3 P3 85.88(3) 13 6
La1 P3 P3 91.51(2) 5_545 6
La2 P3 P3 44.282(16) . 6
P3 P3 P3 138.509(14) 12_655 6
La3 P3 P3 136.21(3) 13 6
P3 P3 P3 41.53(4) 13 6
P4 P3 P3 86.36(2) . 6
P2 P3 P3 57.85(2) . 6
P2 P3 P3 85.40(3) 13 6
P1 P3 P3 116.99(3) 13 6
P3 P3 P3 97.20(2) 3_655 6
P3 P3 P3 175.21(2) 3_654 6
P3 P3 P3 82.20(3) 6_554 6
Rh2 P3 P4 95.59(3) 13 3_655
Rh4 P3 P4 111.11(3) 13 3_655
Rh3 P3 P4 23.888(18) 5_545 3_655
Rh4 P3 P4 123.76(3) . 3_655
P3 P3 P4 71.510(13) 10_556 3_655
P3 P3 P4 108.492(13) 10 3_655
La2 P3 P4 166.95(3) 13 3_655
La1 P3 P4 95.19(2) 5_545 3_655
La2 P3 P4 75.86(2) . 3_655
P3 P3 P4 53.878(17) 12_655 3_655
La3 P3 P4 45.078(13) 13 3_655
P3 P3 P4 132.05(4) 13 3_655
P4 P3 P4 27.18(3) . 3_655
P2 P3 P4 136.32(3) . 3_655
P2 P3 P4 80.08(3) 13 3_655
P1 P3 P4 120.87(2) 13 3_655
P3 P3 P4 49.334(16) 3_655 3_655
P3 P3 P4 76.950(18) 3_654 3_655
P3 P3 P4 135.35(3) 6_554 3_655
P3 P3 P4 107.12(2) 6 3_655
Rh2 P3 Rh5 120.72(3) 13 13
Rh4 P3 Rh5 62.839(18) 13 13
Rh3 P3 Rh5 70.73(2) 5_545 13
Rh4 P3 Rh5 112.44(3) . 13
P3 P3 Rh5 90.157(12) 10_556 13
P3 P3 Rh5 89.844(12) 10 13
La2 P3 Rh5 133.53(2) 13 13
La1 P3 Rh5 143.16(3) 5_545 13
La2 P3 Rh5 43.571(12) . 13
P3 P3 Rh5 99.275(10) 12_655 13
La3 P3 Rh5 48.599(13) 13 13
P3 P3 Rh5 87.01(3) 13 13
P4 P3 Rh5 29.483(14) . 13
P2 P3 Rh5 145.66(3) . 13
P2 P3 Rh5 30.931(14) 13 13
P1 P3 Rh5 154.35(3) 13 13
P3 P3 Rh5 97.036(12) 3_655 13
P3 P3 Rh5 96.773(12) 3_654 13
P3 P3 Rh5 87.65(2) 6_554 13
P3 P3 Rh5 87.85(2) 6 13
P4 P3 Rh5 50.409(18) 3_655 13
Rh2 P3 Rh2 104.04(3) 13 13_556
Rh4 P3 Rh2 150.64(3) 13 13_556
Rh3 P3 Rh2 47.028(19) 5_545 13_556
Rh4 P3 Rh2 65.10(2) . 13_556
P3 P3 Rh2 23.612(10) 10_556 13_556
P3 P3 Rh2 156.388(10) 10 13_556
La2 P3 Rh2 115.02(2) 13 13_556
La1 P3 Rh2 41.864(13) 5_545 13_556
La2 P3 Rh2 86.00(2) . 13_556
P3 P3 Rh2 69.935(10) 12_655 13_556
La3 P3 Rh2 113.09(2) 13 13_556
P3 P3 Rh2 108.99(4) 13 13_556
P4 P3 Rh2 77.23(2) . 13_556
P2 P3 Rh2 66.180(16) . 13_556
P2 P3 Rh2 131.47(2) 13 13_556
P1 P3 Rh2 90.722(18) 13 13_556
P3 P3 Rh2 30.211(15) 3_655 13_556
P3 P3 Rh2 110.99(3) 3_654 13_556
P3 P3 Rh2 147.38(2) 6_554 13_556
P3 P3 Rh2 68.754(11) 6 13_556
P4 P3 Rh2 70.165(16) 3_655 13_556
Rh5 P3 Rh2 105.176(19) 13 13_556
Rh2 P3 Rh4 151.42(3) 13 13_556
Rh4 P3 Rh4 103.25(3) 13 13_556
Rh3 P3 Rh4 67.99(2) 5_545 13_556
Rh4 P3 Rh4 46.525(19) . 13_556
P3 P3 Rh4 23.951(11) 10_556 13_556
P3 P3 Rh4 156.048(11) 10 13_556
La2 P3 Rh4 114.32(2) 13 13_556
La1 P3 Rh4 84.20(2) 5_545 13_556
La2 P3 Rh4 40.949(12) . 13_556
P3 P3 Rh4 111.486(11) 12_655 13_556
La3 P3 Rh4 117.01(2) 13 13_556
P3 P3 Rh4 70.25(3) 13 13_556
P4 P3 Rh4 62.834(17) . 13_556
P2 P3 Rh4 73.773(18) . 13_556
P2 P3 Rh4 90.144(18) 13 13_556
P1 P3 Rh4 127.86(2) 13 13_556
P3 P3 Rh4 70.65(3) 3_655 13_556
P3 P3 Rh4 152.10(3) 3_654 13_556
P3 P3 Rh4 109.93(2) 6_554 13_556
P3 P3 Rh4 30.611(8) 6 13_556
P4 P3 Rh4 78.229(17) 3_655 13_556
Rh5 P3 Rh4 76.742(14) 13 13_556
Rh2 P3 Rh4 47.505(12) 13_556 13_556
Rh2 P3 Rh3 45.902(19) 13 5_544
Rh4 P3 Rh3 67.33(2) 13 5_544
Rh3 P3 Rh3 102.32(3) 5_545 5_544
Rh4 P3 Rh3 150.11(3) . 5_544
P3 P3 Rh3 155.920(11) 10_556 5_544
P3 P3 Rh3 24.083(11) 10 5_544
La2 P3 Rh3 83.43(2) 13 5_544
La1 P3 Rh3 113.90(2) 5_545 5_544
La2 P3 Rh3 118.98(2) . 5_544
P3 P3 Rh3 70.132(10) 12_655 5_544
La3 P3 Rh3 42.175(13) 13 5_544
P3 P3 Rh3 110.83(4) 13 5_544
P4 P3 Rh3 95.51(2) . 5_544
P2 P3 Rh3 128.75(2) . 5_544
P2 P3 Rh3 70.703(17) 13 5_544
P1 P3 Rh3 74.808(19) 13 5_544
P3 P3 Rh3 110.52(3) 3_655 5_544
P3 P3 Rh3 30.287(15) 3_654 5_544
P3 P3 Rh3 70.918(11) 6_554 5_544
P3 P3 Rh3 150.85(2) 6 5_544
P4 P3 Rh3 85.495(16) 3_655 5_544
Rh5 P3 Rh3 80.179(15) 13 5_544
Rh2 P3 Rh3 140.050(18) 13_556 5_544
Rh4 P3 Rh3 156.82(2) 13_556 5_544
Rh2 P3 Rh4 64.10(2) 13 1_554
Rh4 P3 Rh4 45.539(19) 13 1_554
Rh3 P3 Rh4 150.62(3) 5_545 1_554
Rh4 P3 Rh4 101.81(3) . 1_554
P3 P3 Rh4 155.694(11) 10_556 1_554
P3 P3 Rh4 24.304(11) 10 1_554
La2 P3 Rh4 40.113(13) 13 1_554
La1 P3 Rh4 113.78(2) 5_545 1_554
La2 P3 Rh4 111.49(2) . 1_554
P3 P3 Rh4 109.100(10) 12_655 1_554
La3 P3 Rh4 86.80(2) 13 1_554
P3 P3 Rh4 68.93(3) 13 1_554
P4 P3 Rh4 129.14(2) . 1_554
P2 P3 Rh4 90.174(18) . 1_554
P2 P3 Rh4 72.902(18) 13 1_554
P1 P3 Rh4 66.094(14) 13 1_554
P3 P3 Rh4 148.11(3) 3_655 1_554
P3 P3 Rh4 68.48(2) 3_654 1_554
P3 P3 Rh4 30.141(8) 6_554 1_554
P3 P3 Rh4 109.47(2) 6 1_554
P4 P3 Rh4 131.87(2) 3_655 1_554
Rh5 P3 Rh4 101.022(17) 13 1_554
Rh2 P3 Rh4 153.60(2) 13_556 1_554
Rh4 P3 Rh4 139.179(18) 13_556 1_554
Rh3 P3 Rh4 48.359(12) 5_544 1_554
Rh2 P3 Rh1 63.74(2) 13 .
Rh4 P3 Rh1 112.10(3) 13 .
Rh3 P3 Rh1 114.46(3) 5_545 .
Rh4 P3 Rh1 62.808(19) . .
P3 P3 Rh1 90.146(11) 10_556 .
P3 P3 Rh1 89.853(11) 10 .
La2 P3 Rh1 41.522(11) 13 .
La1 P3 Rh1 41.554(12) 5_545 .
La2 P3 Rh1 131.58(2) . .
P3 P3 Rh1 87.231(9) 12_655 .
La3 P3 Rh1 136.34(2) 13 .
P3 P3 Rh1 86.48(3) 13 .
P4 P3 Rh1 154.28(3) . .
P2 P3 Rh1 29.719(15) . .
P2 P3 Rh1 143.91(2) 13 .
P1 P3 Rh1 29.619(14) 13 .
P3 P3 Rh1 88.024(10) 3_655 .
P3 P3 Rh1 87.844(10) 3_654 .
P3 P3 Rh1 87.25(2) 6_554 .
P3 P3 Rh1 87.45(2) 6 .
P4 P3 Rh1 135.59(2) 3_655 .
Rh5 P3 Rh1 173.487(19) 13 .
Rh2 P3 Rh1 77.251(14) 13_556 .
Rh4 P3 Rh1 101.240(16) 13_556 .
Rh3 P3 Rh1 101.934(17) 5_544 .
Rh4 P3 Rh1 76.355(13) 1_554 .
Rh2 P3 La2 120.23(3) 13 13_556
Rh4 P3 La2 119.12(3) 13 13_556
Rh3 P3 La2 82.87(3) 5_545 13_556
Rh4 P3 La2 26.843(14) . 13_556
P3 P3 La2 32.004(10) 10_556 13_556
P3 P3 La2 147.993(10) 10 13_556
La2 P3 La2 86.344(19) 13 13_556
La1 P3 La2 53.843(15) 5_545 13_556
La2 P3 La2 75.327(19) . 13_556
P3 P3 La2 104.932(9) 12_655 13_556
La3 P3 La2 148.18(2) 13 13_556
P3 P3 La2 72.52(3) 13 13_556
P4 P3 La2 97.58(2) . 13_556
P2 P3 La2 37.988(11) . 13_556
P2 P3 La2 122.37(2) 13 13_556
P1 P3 La2 90.30(2) 13 13_556
P3 P3 La2 68.34(2) 3_655 13_556
P3 P3 La2 139.37(2) 3_654 13_556
P3 P3 La2 109.04(2) 6_554 13_556
P3 P3 La2 37.939(11) 6 13_556
P4 P3 La2 103.122(19) 3_655 13_556
Rh5 P3 La2 114.701(18) 13 13_556
Rh2 P3 La2 38.342(10) 13_556 13_556
Rh4 P3 La2 37.977(10) 13_556 13_556
Rh3 P3 La2 165.093(19) 5_544 13_556
Rh4 P3 La2 124.952(18) 1_554 13_556
Rh1 P3 La2 63.385(11) . 13_556
Rh2 P3 Rh4 56.166(17) 13 3_655
Rh4 P3 Rh4 156.59(3) 13 3_655
Rh3 P3 Rh4 46.603(17) 5_545 3_655
Rh4 P3 Rh4 108.74(3) . 3_655
P3 P3 Rh4 73.842(11) 10_556 3_655
P3 P3 Rh4 106.160(11) 10 3_655
La2 P3 Rh4 110.67(2) 13 3_655
La1 P3 Rh4 39.169(10) 5_545 3_655
La2 P3 Rh4 127.22(2) . 3_655
P3 P3 Rh4 21.219(11) 12_655 3_655
La3 P3 Rh4 80.674(17) 13 3_655
P3 P3 Rh4 154.60(4) 13 3_655
P4 P3 Rh4 87.55(2) . 3_655
P2 P3 Rh4 88.75(2) . 3_655
P2 P3 Rh4 138.82(2) 13 3_655
P1 P3 Rh4 62.409(12) 13 3_655
P3 P3 Rh4 28.052(13) 3_655 3_655
P3 P3 Rh4 59.573(19) 3_654 3_655
P3 P3 Rh4 149.55(2) 6_554 3_655
P3 P3 Rh4 119.751(18) 6 3_655
P4 P3 Rh4 62.231(18) 3_655 3_655
Rh5 P3 Rh4 112.295(17) 13 3_655
Rh2 P3 Rh4 51.489(8) 13_556 3_655
Rh4 P3 Rh4 97.332(17) 13_556 3_655
Rh3 P3 Rh4 89.399(14) 5_544 3_655
Rh4 P3 Rh4 120.059(17) 1_554 3_655
Rh1 P3 Rh4 74.011(12) . 3_655
La2 P3 Rh4 84.090(15) 13_556 3_655
Rh2 P3 Rh2 149.86(3) 13 .
Rh4 P3 Rh2 56.102(18) 13 .
Rh3 P3 Rh2 114.91(3) 5_545 .
Rh4 P3 Rh2 44.126(17) . .
P3 P3 Rh2 73.859(11) 10_556 .
P3 P3 Rh2 106.139(11) 10 .
La2 P3 Rh2 79.368(17) 13 .
La1 P3 Rh2 116.79(2) 5_545 .
La2 P3 Rh2 36.943(11) . .
P3 P3 Rh2 162.404(11) 12_655 .
La3 P3 Rh2 120.22(2) 13 .
P3 P3 Rh2 21.20(2) 13 .
P4 P3 Rh2 86.13(2) . .
P2 P3 Rh2 73.66(2) . .
P2 P3 Rh2 61.526(18) 13 .
P1 P3 Rh2 124.85(2) 13 .
P3 P3 Rh2 121.98(3) 3_655 .
P3 P3 Rh2 153.42(3) 3_654 .
P3 P3 Rh2 58.57(2) 6_554 .
P3 P3 Rh2 27.509(15) 6 .
P4 P3 Rh2 112.68(2) 3_655 .
Rh5 P3 Rh2 74.330(13) 13 .
Rh2 P3 Rh2 95.560(17) 13_556 .
Rh4 P3 Rh2 51.393(9) 13_556 .
Rh3 P3 Rh2 123.431(17) 5_544 .
Rh4 P3 Rh2 88.344(14) 1_554 .
Rh1 P3 Rh2 99.521(15) . .
La2 P3 Rh2 64.765(11) 13_556 .
Rh4 P3 Rh2 147.00(2) 3_655 .
P4 P4 Rh5 125.02(2) 3_655 13
P4 P4 Rh5 125.02(2) 3_655 6
Rh5 P4 Rh5 77.88(4) 13 6
P4 P4 Rh3 65.39(2) 3_655 5_545
Rh5 P4 Rh3 135.75(3) 13 5_545
Rh5 P4 Rh3 135.75(3) 6 5_545
P4 P4 La2 152.01(2) 3_655 .
Rh5 P4 La2 74.91(3) 13 .
Rh5 P4 La2 74.91(3) 6 .
Rh3 P4 La2 86.62(4) 5_545 .
P4 P4 La3 70.954(18) 3_655 13_556
Rh5 P4 La3 154.32(4) 13 13_556
Rh5 P4 La3 76.456(9) 6 13_556
Rh3 P4 La3 67.10(2) 5_545 13_556
La2 P4 La3 99.06(2) . 13_556
P4 P4 La3 70.954(17) 3_655 13
Rh5 P4 La3 76.456(9) 13 13
Rh5 P4 La3 154.32(4) 6 13
Rh3 P4 La3 67.10(2) 5_545 13
La2 P4 La3 99.06(2) . 13
La3 P4 La3 129.18(4) 13_556 13
P4 P4 La3 72.471(17) 3_655 5
Rh5 P4 La3 70.87(3) 13 5
Rh5 P4 La3 70.87(3) 6 5
Rh3 P4 La3 137.87(4) 5_545 5
La2 P4 La3 135.52(4) . 5
La3 P4 La3 99.63(2) 13_556 5
La3 P4 La3 99.63(2) 13 5
P4 P4 P2 136.02(3) 3_655 7
Rh5 P4 P2 38.966(18) 13 7
Rh5 P4 P2 38.966(18) 6 7
Rh3 P4 P2 158.59(5) 5_545 7
La2 P4 P2 71.97(3) . 7
La3 P4 P2 115.358(19) 13_556 7
La3 P4 P2 115.358(19) 13 7
La3 P4 P2 63.55(3) 5 7
P4 P4 P3 98.95(2) 3_655 .
Rh5 P4 P3 98.28(3) 13 .
Rh5 P4 P3 129.16(4) 6 .
Rh3 P4 P3 40.42(2) 5_545 .
La2 P4 P3 55.69(2) . .
La3 P4 P3 98.51(3) 13_556 .
La3 P4 P3 56.45(2) 13 .
La3 P4 P3 155.946(19) 5 .
P2 P4 P3 121.26(3) 7 .
P4 P4 P3 98.95(2) 3_655 10_556
Rh5 P4 P3 129.16(4) 13 10_556
Rh5 P4 P3 98.28(3) 6 10_556
Rh3 P4 P3 40.43(2) 5_545 10_556
La2 P4 P3 55.69(2) . 10_556
La3 P4 P3 56.45(2) 13_556 10_556
La3 P4 P3 98.51(3) 13 10_556
La3 P4 P3 155.946(19) 5 10_556
P2 P4 P3 121.26(3) 7 10_556
P3 P4 P3 45.64(3) . 10_556
P4 P4 P4 90.0 3_655 11_566
Rh5 P4 P4 98.38(4) 13 11_566
Rh5 P4 P4 35.02(2) 6 11_566
Rh3 P4 P4 125.65(2) 5_545 11_566
La2 P4 P4 107.509(8) . 11_566
La3 P4 P4 59.027(12) 13_556 11_566
La3 P4 P4 150.67(4) 13 11_566
La3 P4 P4 52.32(3) 5 11_566
P2 P4 P4 63.56(3) 7 11_566
P3 P4 P4 151.65(4) . 11_566
P3 P4 P4 106.54(3) 10_556 11_566
P4 P4 P4 90.0 3_655 11_565
Rh5 P4 P4 35.02(2) 13 11_565
Rh5 P4 P4 98.38(4) 6 11_565
Rh3 P4 P4 125.65(2) 5_545 11_565
La2 P4 P4 107.509(8) . 11_565
La3 P4 P4 150.67(4) 13_556 11_565
La3 P4 P4 59.027(12) 13 11_565
La3 P4 P4 52.32(3) 5 11_565
P2 P4 P4 63.56(3) 7 11_565
P3 P4 P4 106.54(3) . 11_565
P3 P4 P4 151.65(4) 10_556 11_565
P4 P4 P4 100.25(6) 11_566 11_565
P4 P4 Rh5 28.923(13) 3_655 14_556
Rh5 P4 Rh5 124.95(4) 13 14_556
Rh5 P4 Rh5 96.10(3) 6 14_556
Rh3 P4 Rh5 85.27(3) 5_545 14_556
La2 P4 Rh5 156.694(16) . 14_556
La3 P4 Rh5 57.689(14) 13_556 14_556
La3 P4 Rh5 97.82(2) 13 14_556
La3 P4 Rh5 55.994(16) 5 14_556
P2 P4 Rh5 114.49(3) 7 14_556
P3 P4 Rh5 124.18(3) . 14_556
P3 P4 Rh5 105.89(2) 10_556 14_556
P4 P4 Rh5 61.077(13) 11_566 14_556
P4 P4 Rh5 94.94(3) 11_565 14_556
P4 P4 Rh5 28.923(13) 3_655 5
Rh5 P4 Rh5 96.10(3) 13 5
Rh5 P4 Rh5 124.95(4) 6 5
Rh3 P4 Rh5 85.27(3) 5_545 5
La2 P4 Rh5 156.694(16) . 5
La3 P4 Rh5 97.82(2) 13_556 5
La3 P4 Rh5 57.689(14) 13 5
La3 P4 Rh5 55.994(16) 5 5
P2 P4 Rh5 114.49(3) 7 5
P3 P4 Rh5 105.89(2) . 5
P3 P4 Rh5 124.18(3) 10_556 5
P4 P4 Rh5 94.94(3) 11_566 5
P4 P4 Rh5 61.077(13) 11_565 5
Rh5 P4 Rh5 43.576(14) 14_556 5
P4 P4 P2 132.444(17) 3_655 13
Rh5 P4 P2 33.71(2) 13 13
Rh5 P4 P2 95.43(3) 6 13
Rh3 P4 P2 104.39(3) 5_545 13
La2 P4 P2 52.217(19) . 13
La3 P4 P2 151.17(4) 13_556 13
La3 P4 P2 62.904(17) 13 13
La3 P4 P2 103.72(3) 5 13
P2 P4 P2 62.56(3) 7 13
P3 P4 P2 64.96(3) . 13
P3 P4 P2 98.54(3) 10_556 13
P4 P4 P2 126.05(3) 11_566 13
P4 P4 P2 57.123(18) 11_565 13
Rh5 P4 P2 151.08(3) 14_556 13
Rh5 P4 P2 109.157(17) 5 13
P4 P4 P2 132.444(17) 3_655 13_556
Rh5 P4 P2 95.43(3) 13 13_556
Rh5 P4 P2 33.71(2) 6 13_556
Rh3 P4 P2 104.39(3) 5_545 13_556
La2 P4 P2 52.22(2) . 13_556
La3 P4 P2 62.904(16) 13_556 13_556
La3 P4 P2 151.17(4) 13 13_556
La3 P4 P2 103.72(3) 5 13_556
P2 P4 P2 62.56(3) 7 13_556
P3 P4 P2 98.54(3) . 13_556
P3 P4 P2 64.96(3) 10_556 13_556
P4 P4 P2 57.123(18) 11_566 13_556
P4 P4 P2 126.05(3) 11_565 13_556
Rh5 P4 P2 109.157(17) 14_556 13_556
Rh5 P4 P2 151.08(3) 5 13_556
P2 P4 P2 94.97(3) 13 13_556
P4 P4 P4 60.99(3) 3_655 9_666
Rh5 P4 P4 113.94(5) 13 9_666
Rh5 P4 P4 64.03(2) 6 9_666
Rh3 P4 P4 107.93(4) 5_545 9_666
La2 P4 P4 133.74(2) . 9_666
La3 P4 P4 52.532(13) 13_556 9_666
La3 P4 P4 127.17(4) 13 9_666
La3 P4 P4 47.10(2) 5 9_666
P2 P4 P4 87.68(4) 7 9_666
P3 P4 P4 147.68(4) . 9_666
P3 P4 P4 108.93(3) 10_556 9_666
P4 P4 P4 29.01(3) 11_566 9_666
P4 P4 P4 98.96(5) 11_565 9_666
Rh5 P4 P4 32.068(16) 14_556 9_666
Rh5 P4 P4 69.56(3) 5 9_666
P2 P4 P4 147.35(5) 13 9_666
P2 P4 P4 81.52(2) 13_556 9_666
P4 P4 P4 60.99(3) 3_655 9_665
Rh5 P4 P4 64.03(2) 13 9_665
Rh5 P4 P4 113.94(5) 6 9_665
Rh3 P4 P4 107.93(4) 5_545 9_665
La2 P4 P4 133.74(2) . 9_665
La3 P4 P4 127.17(4) 13_556 9_665
La3 P4 P4 52.532(13) 13 9_665
La3 P4 P4 47.10(2) 5 9_665
P2 P4 P4 87.68(4) 7 9_665
P3 P4 P4 108.93(3) . 9_665
P3 P4 P4 147.68(4) 10_556 9_665
P4 P4 P4 98.96(5) 11_566 9_665
P4 P4 P4 29.01(3) 11_565 9_665
Rh5 P4 P4 69.56(3) 14_556 9_665
Rh5 P4 P4 32.068(16) 5 9_665
P2 P4 P4 81.52(2) 13 9_665
P2 P4 P4 147.35(5) 13_556 9_665
P4 P4 P4 84.32(4) 9_666 9_665
P4 P4 Rh4 120.999(13) 3_655 13
Rh5 P4 Rh4 66.11(2) 13 13
Rh5 P4 Rh4 113.97(3) 6 13
Rh3 P4 Rh4 72.63(2) 5_545 13
La2 P4 Rh4 43.980(12) . 13
La3 P4 Rh4 126.42(3) 13_556 13
La3 P4 Rh4 55.112(14) 13 13
La3 P4 Rh4 133.881(17) 5 13
P2 P4 Rh4 91.22(2) 7 13
P3 P4 Rh4 32.543(15) . 13
P3 P4 Rh4 69.97(2) 10_556 13
P4 P4 Rh4 148.976(13) 11_566 13
P4 P4 Rh4 82.328(15) 11_565 13
Rh5 P4 Rh4 149.91(2) 14_556 13
Rh5 P4 Rh4 112.720(12) 5 13
P2 P4 Rh4 32.509(19) 13 13
P2 P4 Rh4 96.20(3) 13_556 13
P4 P4 Rh4 177.72(3) 9_666 13
P4 P4 Rh4 97.644(14) 9_665 13
P4 P4 Rh4 120.999(14) 3_655 13_556
Rh5 P4 Rh4 113.97(3) 13 13_556
Rh5 P4 Rh4 66.11(2) 6 13_556
Rh3 P4 Rh4 72.63(2) 5_545 13_556
La2 P4 Rh4 43.980(12) . 13_556
La3 P4 Rh4 55.112(14) 13_556 13_556
La3 P4 Rh4 126.42(3) 13 13_556
La3 P4 Rh4 133.881(17) 5 13_556
P2 P4 Rh4 91.22(2) 7 13_556
P3 P4 Rh4 69.97(2) . 13_556
P3 P4 Rh4 32.543(15) 10_556 13_556
P4 P4 Rh4 82.328(15) 11_566 13_556
P4 P4 Rh4 148.976(13) 11_565 13_556
Rh5 P4 Rh4 112.720(12) 14_556 13_556
Rh5 P4 Rh4 149.91(2) 5 13_556
P2 P4 Rh4 96.20(3) 13 13_556
P2 P4 Rh4 32.509(19) 13_556 13_556
P4 P4 Rh4 97.644(14) 9_666 13_556
P4 P4 Rh4 177.72(3) 9_665 13_556
Rh4 P4 Rh4 80.37(2) 13 13_556
P4 P4 P3 53.876(17) 3_655 12_655
Rh5 P4 P3 121.94(2) 13 12_655
Rh5 P4 P3 158.07(3) 6 12_655
Rh3 P4 P3 22.944(14) 5_545 12_655
La2 P4 P3 99.90(3) . 12_655
La3 P4 P3 83.52(3) 13_556 12_655
La3 P4 P3 46.701(19) 13 12_655
La3 P4 P3 122.06(3) 5 12_655
P2 P4 P3 160.065(18) 7 12_655
P3 P4 P3 45.07(2) . 12_655
P3 P4 P3 62.60(3) 10_556 12_655
P4 P4 P3 136.026(19) 11_566 12_655
P4 P4 P3 103.47(2) 11_565 12_655
Rh5 P4 P3 80.33(2) 14_556 12_655
Rh5 P4 P3 66.210(19) 5 12_655
P2 P4 P3 97.91(3) 13 12_655
P2 P4 P3 127.24(3) 13_556 12_655
P4 P4 P3 110.09(4) 9_666 12_655
P4 P4 P3 85.28(3) 9_665 12_655
Rh4 P4 P3 71.33(2) 13 12_655
Rh4 P4 P3 95.11(3) 13_556 12_655
P4 P4 P3 53.876(17) 3_655 3_655
Rh5 P4 P3 158.07(3) 13 3_655
Rh5 P4 P3 121.94(2) 6 3_655
Rh3 P4 P3 22.944(14) 5_545 3_655
La2 P4 P3 99.90(3) . 3_655
La3 P4 P3 46.701(19) 13_556 3_655
La3 P4 P3 83.52(3) 13 3_655
La3 P4 P3 122.06(3) 5 3_655
P2 P4 P3 160.065(18) 7 3_655
P3 P4 P3 62.60(3) . 3_655
P3 P4 P3 45.07(2) 10_556 3_655
P4 P4 P3 103.47(2) 11_566 3_655
P4 P4 P3 136.026(19) 11_565 3_655
Rh5 P4 P3 66.210(19) 14_556 3_655
Rh5 P4 P3 80.33(2) 5 3_655
P2 P4 P3 127.24(3) 13 3_655
P2 P4 P3 97.91(3) 13_556 3_655
P4 P4 P3 85.28(3) 9_666 3_655
P4 P4 P3 110.09(4) 9_665 3_655
Rh4 P4 P3 95.11(3) 13 3_655
Rh4 P4 P3 71.33(2) 13_556 3_655
P3 P4 P3 36.98(3) 12_655 3_655
P4 P4 Rh1 155.366(11) 3_655 13
Rh5 P4 Rh1 30.345(17) 13 13
Rh5 P4 Rh1 62.56(2) 6 13
Rh3 P4 Rh1 128.42(3) 5_545 13
La2 P4 Rh1 47.369(17) . 13
La3 P4 Rh1 131.30(2) 13_556 13
La3 P4 Rh1 94.710(14) 13 13
La3 P4 Rh1 91.09(2) 5 13
P2 P4 Rh1 32.899(17) 7 13
P3 P4 Rh1 88.70(2) . 13
P3 P4 Rh1 103.03(3) 10_556 13
P4 P4 Rh1 94.26(2) 11_566 13
P4 P4 Rh1 65.366(11) 11_565 13
Rh5 P4 Rh1 146.25(3) 14_556 13
Rh5 P4 Rh1 126.44(2) 5 13
P2 P4 Rh1 32.890(16) 13 13
P2 P4 Rh1 68.40(2) 13_556 13
P4 P4 Rh1 120.38(4) 9_666 13
P4 P4 Rh1 94.38(3) 9_665 13
Rh4 P4 Rh1 58.411(13) 13 13
Rh4 P4 Rh1 83.629(19) 13_556 13
P3 P4 Rh1 129.27(2) 12_655 13
P3 P4 Rh1 146.70(3) 3_655 13
P4 P4 Rh1 155.366(11) 3_655 6
Rh5 P4 Rh1 62.56(2) 13 6
Rh5 P4 Rh1 30.345(17) 6 6
Rh3 P4 Rh1 128.42(3) 5_545 6
La2 P4 Rh1 47.369(17) . 6
La3 P4 Rh1 94.710(14) 13_556 6
La3 P4 Rh1 131.30(2) 13 6
La3 P4 Rh1 91.09(2) 5 6
P2 P4 Rh1 32.899(17) 7 6
P3 P4 Rh1 103.03(3) . 6
P3 P4 Rh1 88.70(2) 10_556 6
P4 P4 Rh1 65.366(11) 11_566 6
P4 P4 Rh1 94.26(2) 11_565 6
Rh5 P4 Rh1 126.44(2) 14_556 6
Rh5 P4 Rh1 146.25(3) 5 6
P2 P4 Rh1 68.40(2) 13 6
P2 P4 Rh1 32.890(16) 13_556 6
P4 P4 Rh1 94.38(3) 9_666 6
P4 P4 Rh1 120.38(4) 9_665 6
Rh4 P4 Rh1 83.629(19) 13 6
Rh4 P4 Rh1 58.411(13) 13_556 6
P3 P4 Rh1 146.70(3) 12_655 6
P3 P4 Rh1 129.27(2) 3_655 6
Rh1 P4 Rh1 37.314(11) 13 6
P4 P4 Rh5 106.341(13) 3_655 6_554
Rh5 P4 Rh5 28.643(5) 13 6_554
Rh5 P4 Rh5 106.52(3) 6 6_554
Rh3 P4 Rh5 110.559(15) 5_545 6_554
La2 P4 Rh5 82.666(15) . 6_554
La3 P4 Rh5 176.90(3) 13_556 6_554
La3 P4 Rh5 47.817(9) 13 6_554
La3 P4 Rh5 80.752(16) 5 6_554
P2 P4 Rh5 67.592(13) 7 6_554
P3 P4 Rh5 80.302(17) . 6_554
P3 P4 Rh5 123.27(3) 10_556 6_554
P4 P4 Rh5 122.99(4) 11_566 6_554
P4 P4 Rh5 29.015(12) 11_565 6_554
Rh5 P4 Rh5 120.64(2) 14_556 6_554
Rh5 P4 Rh5 79.824(12) 5 6_554
P2 P4 Rh5 30.449(15) 13 6_554
P2 P4 Rh5 120.04(3) 13_556 6_554
P4 P4 Rh5 127.78(4) 9_666 6_554
P4 P4 Rh5 51.073(13) 9_665 6_554
Rh4 P4 Rh5 53.402(8) 13 6_554
Rh4 P4 Rh5 126.64(2) 13_556 6_554
P3 P4 Rh5 93.664(16) 12_655 6_554
P3 P4 Rh5 130.56(2) 3_655 6_554
Rh1 P4 Rh5 51.665(9) 13 6_554
Rh1 P4 Rh5 88.350(18) 6 6_554
P4 P4 Rh5 106.341(13) 3_655 13_556
Rh5 P4 Rh5 106.52(3) 13 13_556
Rh5 P4 Rh5 28.643(5) 6 13_556
Rh3 P4 Rh5 110.559(15) 5_545 13_556
La2 P4 Rh5 82.666(15) . 13_556
La3 P4 Rh5 47.817(9) 13_556 13_556
La3 P4 Rh5 176.90(3) 13 13_556
La3 P4 Rh5 80.752(16) 5 13_556
P2 P4 Rh5 67.592(13) 7 13_556
P3 P4 Rh5 123.27(3) . 13_556
P3 P4 Rh5 80.302(17) 10_556 13_556
P4 P4 Rh5 29.015(12) 11_566 13_556
P4 P4 Rh5 122.99(4) 11_565 13_556
Rh5 P4 Rh5 79.824(12) 14_556 13_556
Rh5 P4 Rh5 120.64(2) 5 13_556
P2 P4 Rh5 120.04(3) 13 13_556
P2 P4 Rh5 30.449(15) 13_556 13_556
P4 P4 Rh5 51.073(12) 9_666 13_556
P4 P4 Rh5 127.78(4) 9_665 13_556
Rh4 P4 Rh5 126.64(2) 13 13_556
Rh4 P4 Rh5 53.402(8) 13_556 13_556
P3 P4 Rh5 130.56(2) 12_655 13_556
P3 P4 Rh5 93.664(16) 3_655 13_556
Rh1 P4 Rh5 88.350(18) 13 13_556
Rh1 P4 Rh5 51.665(9) 6 13_556
Rh5 P4 Rh5 135.17(3) 6_554 13_556
P4 P4 La2 16.297(14) 3_655 3_655
Rh5 P4 La2 134.28(2) 13 3_655
Rh5 P4 La2 134.28(2) 6 3_655
Rh3 P4 La2 49.097(19) 5_545 3_655
La2 P4 La2 135.71(4) . 3_655
La3 P4 La2 66.959(17) 13_556 3_655
La3 P4 La2 66.959(17) 13 3_655
La3 P4 La2 88.77(2) 5 3_655
P2 P4 La2 152.32(4) 7 3_655
P3 P4 La2 83.93(2) . 3_655
P3 P4 La2 83.93(2) 10_556 3_655
P4 P4 La2 100.365(4) 11_566 3_655
P4 P4 La2 100.365(5) 11_565 3_655
Rh5 P4 La2 41.141(12) 14_556 3_655
Rh5 P4 La2 41.141(12) 5 3_655
P2 P4 La2 129.62(2) 13 3_655
P2 P4 La2 129.62(2) 13_556 3_655
P4 P4 La2 72.05(3) 9_666 3_655
P4 P4 La2 72.05(3) 9_665 3_655
Rh4 P4 La2 109.63(2) 13 3_655
Rh4 P4 La2 109.63(2) 13_556 3_655
P3 P4 La2 39.258(14) 12_655 3_655
P3 P4 La2 39.258(14) 3_655 3_655
Rh1 P4 La2 161.343(5) 13 3_655
Rh1 P4 La2 161.343(5) 6 3_655
Rh5 P4 La2 110.016(13) 6_554 3_655
Rh5 P4 La2 110.016(13) 13_556 3_655
P4 P4 Rh4 115.158(13) 3_655 .
Rh5 P4 Rh4 103.37(3) 13 .
Rh5 P4 Rh4 103.37(3) 6 .
Rh3 P4 Rh4 49.76(2) 5_545 .
La2 P4 Rh4 36.854(16) . .
La3 P4 Rh4 83.49(2) 13_556 .
La3 P4 Rh4 83.49(2) 13 .
La3 P4 Rh4 172.37(3) 5 .
P2 P4 Rh4 108.82(3) 7 .
P3 P4 Rh4 27.322(16) . .
P3 P4 Rh4 27.322(16) 10_556 .
P4 P4 Rh4 125.47(2) 11_566 .
P4 P4 Rh4 125.47(2) 11_565 .
Rh5 P4 Rh4 130.75(2) 14_556 .
Rh5 P4 Rh4 130.75(2) 5 .
P2 P4 Rh4 71.39(2) 13 .
P2 P4 Rh4 71.39(2) 13_556 .
P4 P4 Rh4 135.53(2) 9_666 .
P4 P4 Rh4 135.53(2) 9_665 .
Rh4 P4 Rh4 43.142(11) 13 .
Rh4 P4 Rh4 43.142(12) 13_556 .
P3 P4 Rh4 65.05(2) 12_655 .
P3 P4 Rh4 65.05(2) 3_655 .
Rh1 P4 Rh4 81.688(18) 13 .
Rh1 P4 Rh4 81.688(18) 6 .
Rh5 P4 Rh4 96.509(15) 6_554 .
Rh5 P4 Rh4 96.509(15) 13_556 .
La2 P4 Rh4 98.86(2) 3_655 .
P4 P4 Rh2 78.659(11) 3_655 13
Rh5 P4 Rh2 101.473(19) 13 13
Rh5 P4 Rh2 152.02(4) 6 13
Rh3 P4 Rh2 34.578(10) 5_545 13
La2 P4 Rh2 77.93(2) . 13
La3 P4 Rh2 101.55(3) 13_556 13
La3 P4 Rh2 38.464(15) 13 13
La3 P4 Rh2 135.925(18) 5 13
P2 P4 Rh2 135.06(2) 7 13
P3 P4 Rh2 22.863(14) . 13
P3 P4 Rh2 60.05(2) 10_556 13
P4 P4 Rh2 160.14(3) 11_566 13
P4 P4 Rh2 96.03(2) 11_565 13
Rh5 P4 Rh2 106.43(2) 14_556 13
Rh5 P4 Rh2 83.034(15) 5 13
P2 P4 Rh2 72.69(2) 13 13
P2 P4 Rh2 120.32(3) 13_556 13
P4 P4 Rh2 136.65(4) 9_666 13
P4 P4 Rh2 89.80(2) 9_665 13
Rh4 P4 Rh2 44.758(11) 13 13
Rh4 P4 Rh2 89.56(2) 13_556 13
P3 P4 Rh2 26.570(12) 12_655 13
P3 P4 Rh2 56.691(18) 3_655 13
Rh1 P4 Rh2 102.858(15) 13 13
Rh1 P4 Rh2 124.80(2) 6 13
Rh5 P4 Rh2 76.236(10) 6_554 13
Rh5 P4 Rh2 140.21(2) 13_556 13
La2 P4 Rh2 65.317(13) 3_655 13
Rh4 P4 Rh2 49.113(12) . 13

loop_
_geom_bond_atom_site_label_1
_geom_bond_atom_site_label_2
_geom_bond_distance
_geom_bond_site_symmetry_2
La1 P2 3.1165(12) 5_455
La1 P2 3.1165(12) 7
La1 P3 3.1331(9) 7
La1 P3 3.1331(9) 16
La1 P3 3.1331(9) 14_456
La1 P3 3.1331(9) 5_455
La1 P1 3.1396(8) 9_565
La1 P1 3.1396(8) 9_566
La1 Rh2 3.1630(4) 9_566
La1 Rh2 3.1630(4) 9_565
La1 Rh1 3.3092(4) 5_455
La1 Rh1 3.3092(4) 13
La1 Rh1 3.3092(4) 14_456
La1 Rh1 3.3092(4) 6
La1 Rh3 3.3458(7) .
La1 Rh4 3.3525(6) 7
La1 Rh4 3.3525(6) 5_455
La1 P1 4.0403(17) .
La1 La2 4.1084(4) 9_565
La1 La2 4.1084(4) 11_566
La1 La2 4.1084(4) 11_565
La1 La2 4.1084(4) 9_566
La1 Rh5 5.1321(6) 5_455
La1 Rh5 5.1321(6) 14_456
La1 Rh5 5.1321(6) 6
La1 Rh5 5.1321(6) 13
La1 P3 5.1566(10) 16_556
La1 P3 5.1566(10) 5_456
La1 P3 5.1566(10) 14_455
La1 P3 5.1566(10) 7_554
La2 P4 2.8860(11) .
La2 P3 3.0627(9) 13
La2 P3 3.0627(9) 6
La2 Rh4 3.1205(3) 13
La2 Rh4 3.1205(3) 13_556
La2 P2 3.1303(6) 13_556
La2 P2 3.1303(6) 13
La2 P1 3.1467(8) .
La2 P3 3.1493(9) .
La2 P3 3.1493(9) 10_556
La2 Rh5 3.1848(4) 6
La2 Rh5 3.1848(4) 13
La2 Rh4 3.2091(5) .
La2 Rh2 3.2356(5) .
La2 Rh1 3.3200(4) 6
La2 Rh1 3.3200(4) 13
La2 Rh3 3.7063(6) 5_545
La2 P2 3.9034(13) 7
La2 La1 4.1084(4) 9_565
La2 La1 4.1084(4) 9_566
La2 La3 4.6282(5) 13_556
La2 La3 4.6282(5) 13
La2 P4 4.8258(13) 3_655
La2 P3 5.0857(10) 6_554
La2 P3 5.0857(10) 13_556
La2 P3 5.1665(10) 10
La2 P3 5.1665(10) 1_556
La2 Rh5 5.1742(4) 13_556
La2 Rh5 5.1742(4) 6_554
La2 Rh1 5.2093(7) 5_455
La3 P4 3.1923(5) 15_455
La3 P4 3.1923(5) 13_556
La3 P4 3.1923(5) 13
La3 P4 3.1923(5) 15_456
La3 Rh3 3.1991(4) 9_566
La3 Rh3 3.1991(4) 9_565
La3 P3 3.2812(9) 6
La3 P3 3.2812(9) 13
La3 P3 3.2812(9) 15_456
La3 P3 3.2812(9) 8_455
La3 Rh2 3.4312(7) .
La3 P4 3.4586(13) 5_445
La3 P4 3.4586(13) 7_545
La3 Rh5 3.4674(4) 9
La3 Rh5 3.4674(4) 2
La3 Rh5 3.4674(4) 10_556
La3 Rh5 3.4674(4) .
La3 Rh4 3.7203(6) 3
La3 Rh4 3.7203(6) .
La3 P2 3.7575(12) 3
La3 P2 3.7575(12) .
La3 La2 4.6282(5) 13_556
La3 La2 4.6282(5) 15_455
La3 La2 4.6282(5) 15_456
La3 La2 4.6282(5) 13
La3 La3 5.0841(8) 9
La3 La3 5.0841(8) 9_556
La3 P3 5.2202(10) 13_556
La3 P3 5.2202(10) 8_456
La3 P3 5.2202(10) 15_455
Rh1 P1 2.4358(10) 13
Rh1 P1 2.4358(10) 5_545
Rh1 P2 2.4506(10) .
Rh1 P2 2.4506(10) 11
Rh1 Rh1 2.7543(7) 9_655
Rh1 Rh5 2.7802(6) .
Rh1 Rh1 2.8835(3) 10_556
Rh1 Rh1 2.8835(3) 10
Rh1 La1 3.3092(4) 5_545
Rh1 La1 3.3092(4) 13
Rh1 La2 3.3199(4) 7_545
Rh1 La2 3.3199(4) 13
Rh1 Rh1 3.9876(6) 2_655
Rh1 Rh1 3.9876(6) 2_654
Rh1 Rh5 4.0055(5) 10
Rh1 Rh5 4.0055(5) 10_556
Rh1 Rh4 4.3796(5) .
Rh1 Rh4 4.3797(5) 11
Rh1 Rh2 4.4168(6) 13
Rh1 Rh2 4.4168(6) 5_545
Rh1 P4 4.5068(12) 13
Rh1 P4 4.5068(12) 7_545
Rh1 P2 4.6492(12) 3_655
Rh1 P2 4.6492(12) 9_655
Rh1 P1 4.7500(7) 13_556
Rh1 P1 4.7500(7) 5_544
Rh1 P2 4.7576(6) 1_554
Rh1 P2 4.7576(6) 11_556
Rh1 P3 4.9198(9) 4
Rh1 P3 4.9198(9) .
Rh2 P3 2.3810(9) 8_455
Rh2 P3 2.3810(9) 6
Rh2 P3 2.3810(9) 15_456
Rh2 P3 2.3810(9) 13
Rh2 P1 2.5420(17) .
Rh2 La1 3.1631(4) 9_566
Rh2 La1 3.1630(4) 9_565
Rh2 La2 3.2356(5) 3
Rh2 Rh3 3.5354(5) 9_565
Rh2 Rh3 3.5354(5) 9_566
Rh2 Rh4 3.7966(6) 3
Rh2 Rh4 3.7966(6) .
Rh2 Rh4 4.2923(5) 13_556
Rh2 Rh4 4.2923(5) 15_455
Rh2 Rh4 4.2923(5) 15_456
Rh2 Rh4 4.2923(5) 13
Rh2 Rh1 4.4168(6) 6
Rh2 Rh1 4.4168(6) 14_456
Rh2 Rh1 4.4168(6) 13
Rh2 Rh1 4.4168(6) 5_455
Rh2 P3 4.7067(10) 15_455
Rh2 P3 4.7067(10) 13_556
Rh2 P3 4.7067(10) 6_554
Rh2 P3 4.7067(10) 8_456
Rh2 P2 4.8053(10) 13_556
Rh2 P2 4.8053(10) 15_455
Rh2 P2 4.8053(10) 15_456
Rh2 P2 4.8053(10) 13
Rh3 P3 2.4086(9) 5_455
Rh3 P3 2.4086(9) 7
Rh3 P3 2.4086(9) 14_456
Rh3 P3 2.4086(9) 16
Rh3 P4 2.5019(13) 7
Rh3 P4 2.5019(13) 5_455
Rh3 La3 3.1991(4) 9_566
Rh3 La3 3.1991(4) 9_565
Rh3 Rh2 3.5355(5) 9_565
Rh3 Rh2 3.5355(5) 9_566
Rh3 La2 3.7063(6) 7
Rh3 La2 3.7063(6) 5_455
Rh3 Rh4 3.8957(6) 5_455
Rh3 Rh4 3.8957(6) 7
Rh3 Rh4 4.4218(5) 9_565
Rh3 Rh4 4.4218(5) 11_566
Rh3 Rh4 4.4218(5) 11_565
Rh3 Rh4 4.4218(5) 9_566
Rh3 Rh5 4.4433(6) 10_566
Rh3 Rh5 4.4433(6) 1_565
Rh3 Rh5 4.4433(6) 2_565
Rh3 Rh5 4.4433(6) 9_565
Rh3 P3 4.7514(10) 14_455
Rh3 P3 4.7514(10) 16_556
Rh3 P3 4.7514(10) 7_554
Rh3 P3 4.7514(10) 5_456
Rh3 P2 5.1410(11) 11_566
Rh3 P2 5.1410(11) 9_565
Rh3 P2 5.1410(11) 11_565
Rh4 P3 2.4053(9) 13
Rh4 P3 2.4053(9) 6
Rh4 P2 2.4059(13) .
Rh4 P3 2.4249(9) 10_556
Rh4 P3 2.4249(9) .
Rh4 La2 3.1205(3) 13
Rh4 La2 3.1205(3) 13_556
Rh4 La1 3.3525(6) 5_545
Rh4 Rh4 3.5218(5) 13_556
Rh4 Rh4 3.5218(5) 13
Rh4 Rh3 3.8957(6) 5_545
Rh4 Rh5 4.1146(5) .
Rh4 Rh5 4.1146(5) 10_556
Rh4 Rh2 4.2923(5) 13_556
Rh4 Rh2 4.2923(5) 13
Rh4 Rh1 4.3797(5) 10_556
Rh4 Rh3 4.4219(5) 9_565
Rh4 Rh3 4.4219(5) 9_566
Rh4 P4 4.4686(9) 13
Rh4 P4 4.4686(9) 13_556
Rh4 P3 4.7190(10) 6_554
Rh4 P3 4.7190(10) 13_556
Rh4 P3 4.7597(10) 1_556
Rh4 P3 4.7597(10) 10
Rh4 P1 4.8775(9) 13_556
Rh4 P1 4.8775(9) 13
Rh5 P4 2.2939(9) 13
Rh5 P4 2.2939(9) 7_545
Rh5 P2 2.3741(9) .
Rh5 P2 2.3741(9) 11
Rh5 Rh5 2.8835(3) 10_556
Rh5 Rh5 2.8835(3) 10
Rh5 La2 3.1848(4) 13
Rh5 La2 3.1848(4) 7_545
Rh5 La3 3.4674(4) 9
Rh5 P4 3.8843(11) 15_455
Rh5 P4 3.8843(11) 5_445
Rh5 Rh1 4.0055(5) 10_556
Rh5 Rh1 4.0055(5) 10
Rh5 Rh4 4.1146(5) 11
Rh5 Rh3 4.4434(5) 1_545
Rh5 Rh3 4.4434(5) 9_565
Rh5 P3 4.6123(9) 16_545
Rh5 P3 4.6123(9) 13
Rh5 P1 4.6174(8) 13
Rh5 P1 4.6174(8) 5_545
Rh5 P4 4.6788(6) 7_544
Rh5 P4 4.6788(6) 13_556
Rh5 Rh5 4.7162(9) 9
Rh5 P2 4.7187(6) 11_556
Rh5 P2 4.7187(6) 1_554
Rh5 La1 5.1320(6) 5_545
Rh5 La1 5.1320(6) 13
P1 Rh1 2.4358(10) 6
P1 Rh1 2.4358(10) 14_456
P1 Rh1 2.4358(10) 13
P1 Rh1 2.4358(10) 5_455
P1 La1 3.1395(8) 9_565
P1 La1 3.1395(8) 9_566
P1 La2 3.1467(8) 3
P1 P2 3.9438(17) 7
P1 P2 3.9438(17) 5_455
P1 P1 4.018(2) 9_566
P1 P1 4.018(2) 9_565
P1 P2 4.0432(9) 13_556
P1 P2 4.0432(9) 15_455
P1 P2 4.0432(9) 15_456
P1 P2 4.0432(9) 13
P1 P3 4.1324(17) 8_455
P1 P3 4.1324(17) 15_456
P1 P3 4.1324(17) 13
P1 P3 4.1324(17) 6
P1 Rh5 4.6174(8) 6
P1 Rh5 4.6174(8) 13
P1 Rh5 4.6174(8) 5_455
P1 Rh5 4.6174(8) 14_456
P1 Rh1 4.7500(7) 13_556
P1 Rh1 4.7500(7) 14_455
P1 Rh1 4.7500(7) 5_456
P1 Rh1 4.7500(7) 6_554
P2 Rh5 2.3741(9) 10_556
P2 Rh1 2.4506(10) 10_556
P2 La1 3.1165(12) 5_545
P2 La2 3.1303(6) 13_556
P2 La2 3.1303(6) 13
P2 P4 3.6692(16) 7_545
P2 La2 3.9033(13) 7_545
P2 P4 3.9121(11) 13
P2 P4 3.9121(11) 13_556
P2 P2 3.9417(17) 11
P2 P2 3.9417(17) 11_556
P2 P1 3.9437(17) 5_545
P2 P3 4.0342(14) 10_556
P2 P3 4.0343(14) .
P2 P1 4.0431(8) 13_556
P2 P1 4.0431(8) 13
P2 P3 4.0843(14) 6
P2 P3 4.0843(14) 13
P2 Rh1 4.6492(12) 2_655
P2 Rh1 4.6492(12) 9_655
P2 Rh5 4.7186(6) 10
P2 Rh5 4.7186(6) 1_556
P2 Rh1 4.7576(6) 1_556
P2 Rh1 4.7576(6) 10
P2 Rh2 4.8053(10) 13_556
P2 Rh2 4.8053(10) 13
P3 Rh2 2.3810(9) 13
P3 Rh4 2.4053(9) 13
P3 Rh3 2.4086(9) 5_545
P3 P3 2.8583(19) 10_556
P3 P3 2.9087(19) 10
P3 La2 3.0628(9) 13
P3 La1 3.1331(9) 5_545
P3 P3 3.2297(16) 12_655
P3 La3 3.2812(9) 13
P3 P3 3.3058(16) 13
P3 P4 3.6848(14) .
P3 P2 4.0842(14) 13
P3 P1 4.1324(17) 13
P3 P3 4.3129(17) 3_655
P3 P3 4.3464(17) 3_654
P3 P3 4.3866(12) 6_554
P3 P3 4.3866(12) 6
P3 P4 4.5062(14) 3_655
P3 Rh5 4.6123(9) 13
P3 Rh2 4.7067(10) 13_556
P3 Rh4 4.7190(10) 13_556
P3 Rh3 4.7514(10) 5_544
P3 Rh4 4.7597(10) 1_554
P3 La2 5.0857(10) 13_556
P3 Rh4 5.1353(11) 3_655
P4 P4 2.083(2) 3_655
P4 Rh5 2.2939(9) 13
P4 Rh5 2.2939(9) 6
P4 Rh3 2.5020(13) 5_545
P4 La3 3.1923(6) 13_556
P4 La3 3.1923(6) 13
P4 La3 3.4586(13) 5
P4 P2 3.6692(16) 7
P4 P3 3.6849(14) 10_556
P4 P4 3.7571(15) 11_566
P4 P4 3.7571(15) 11_565
P4 Rh5 3.8843(11) 14_556
P4 Rh5 3.8843(11) 5
P4 P2 3.9121(11) 13
P4 P2 3.9121(11) 13_556
P4 P4 4.2961(17) 9_666
P4 P4 4.2961(17) 9_665
P4 Rh4 4.4687(9) 13
P4 Rh4 4.4687(9) 13_556
P4 P3 4.5063(14) 12_655
P4 P3 4.5063(14) 3_655
P4 Rh1 4.5068(12) 13
P4 Rh1 4.5068(12) 6
P4 Rh5 4.6788(6) 6_554
P4 Rh5 4.6788(6) 13_556
P4 La2 4.8259(13) 3_655
P4 Rh2 5.2978(11) 13
